data_4080774
loop_
_publ_author_name
'Muratov, Dmitry V.'
'Romanov, Alexander S.'
'Timofeeva, Tatiana V.'
'Siebert, Walter'
'Corsini, Maddalena'
'Fedi, Serena'
'Zanello, Piero'
'Kudinov, Alexander R.'

_publ_section_title
;
 Monocationic \m-Diborolyl Triple-Decker Complexes
 [CpCo(\m-1,3-C3B2Me5)M(ring)]+: Synthesis, Structures, and
 Electrochemistry
;
_journal_issue 9
_journal_name_full Organometallics
_journal_page_first 2713
_journal_paper_doi 10.1021/om400178n
_journal_volume 32
_journal_year 2013
_chemical_formula_moiety 'C24 H20 B, C18 H25 B2 Co2'
_chemical_formula_sum 'C42 H45 B3 Co2'
_chemical_formula_weight 700.07
_chemical_name_systematic
; 
 ? 
;
_space_group_IT_number 2
_symmetry_cell_setting triclinic
_symmetry_space_group_name_Hall '-P 1'
_symmetry_space_group_name_H-M 'P -1'
_atom_sites_solution_hydrogens geom
_atom_sites_solution_primary direct
_atom_sites_solution_secondary difmap
_audit_creation_method SHELXL-97
_cell_angle_alpha 95.203(2)
_cell_angle_beta 95.103(2)
_cell_angle_gamma 96.819(2)
_cell_formula_units_Z 8
_cell_length_a 17.9558(15)
_cell_length_b 17.9642(15)
_cell_length_c 22.2095(19)
_cell_measurement_reflns_used 5739
_cell_measurement_temperature 100(2)
_cell_measurement_theta_max 28.03
_cell_measurement_theta_min 2.38
_cell_volume 7047.8(10)
_computing_cell_refinement 'SAINT+ ver. 6.2 (Bruker, 2001)'
_computing_data_collection 'APEX2  (Bruker, 2005)'
_computing_data_reduction 'SAINT+ ver. 6.2 (Bruker, 2001)'
_computing_molecular_graphics 'SHELXTL ver. 6.12 (Sheldrick, 2001)'
_computing_publication_material 'SHELXTL ver. 6.12 (Sheldrick, 2001)'
_computing_structure_refinement 'SHELXTL ver. 6.12 (Sheldrick, 2001)'
_computing_structure_solution 'SHELXTL ver. 6.12 (Sheldrick, 2001)'
_diffrn_ambient_temperature 100(2)
_diffrn_measured_fraction_theta_full 0.998
_diffrn_measured_fraction_theta_max 0.998
_diffrn_measurement_device_type 'Bruker SMART APEX CCD area detector'
_diffrn_measurement_method 'phi and omega scans'
_diffrn_radiation_monochromator graphite
_diffrn_radiation_source 'fine-focus sealed tube'
_diffrn_radiation_type MoK\a
_diffrn_radiation_wavelength 0.71073
_diffrn_reflns_av_R_equivalents 0.0474
_diffrn_reflns_av_sigmaI/netI 0.0630
_diffrn_reflns_limit_h_max 22
_diffrn_reflns_limit_h_min -22
_diffrn_reflns_limit_k_max 22
_diffrn_reflns_limit_k_min -22
_diffrn_reflns_limit_l_max 27
_diffrn_reflns_limit_l_min -27
_diffrn_reflns_number 68081
_diffrn_reflns_theta_full 26.00
_diffrn_reflns_theta_max 26.00
_diffrn_reflns_theta_min 0.93
_exptl_absorpt_coefficient_mu 0.971
_exptl_absorpt_correction_T_max 0.9177
_exptl_absorpt_correction_T_min 0.7595
_exptl_absorpt_correction_type multi-scan
_exptl_absorpt_process_details 'SADABS (Sheldrick, 1998a)'
_exptl_crystal_colour brown
_exptl_crystal_density_diffrn 1.320
_exptl_crystal_density_meas ?
_exptl_crystal_density_method 'not measured'
_exptl_crystal_description plate
_exptl_crystal_F_000 2928
_exptl_crystal_size_max 0.30
_exptl_crystal_size_mid 0.16
_exptl_crystal_size_min 0.09
_refine_diff_density_max 0.415
_refine_diff_density_min -0.363
_refine_diff_density_rms 0.067
_refine_ls_extinction_method none
_refine_ls_goodness_of_fit_ref 1.026
_refine_ls_hydrogen_treatment constr
_refine_ls_matrix_type full
_refine_ls_number_parameters 1714
_refine_ls_number_reflns 27654
_refine_ls_number_restraints 0
_refine_ls_restrained_S_all 1.026
_refine_ls_R_factor_all 0.0625
_refine_ls_R_factor_gt 0.0393
_refine_ls_shift/su_max 0.002
_refine_ls_shift/su_mean 0.000
_refine_ls_structure_factor_coef Fsqd
_refine_ls_weighting_details 'calc w=1/[\s^2^(Fo^2^)+(0.0300P)^2^+0.0700P] where P=(Fo^2^+2Fc^2^)/3'
_refine_ls_weighting_scheme calc
_refine_ls_wR_factor_gt 0.0763
_refine_ls_wR_factor_ref 0.0836
_reflns_number_gt 21349
_reflns_number_total 27654
_reflns_threshold_expression >2sigma(I)
_cod_data_source_file om400178n_si_002.cif
_cod_data_source_block 2a
_cod_depositor_comments
;
The following automatic conversions were performed:

'_symmetry_cell_setting' value 'Triclinic' changed to 'triclinic'
according to /home/saulius/struct/CIF-dictionaries/cif_core.dic
dictionary named 'cif_core.dic' version 2.3.1 from 2005-06-27.

Automatic conversion script
Id: cif_fix_values 1891 2012-01-12 08:04:46Z andrius 

The following automatic conversions were performed:

'_exptl_crystal_density_meas' value 'not measured' was changed to '?'
- the value is perceived as not measured.

Automatic conversion script
Id: cif_fix_values 3008 2015-01-20 13:52:24Z robertas 
;
_cod_database_code 4080774

loop_
_symmetry_equiv_pos_as_xyz
'x, y, z'
'-x, -y, -z'

loop_
_atom_site_label
_atom_site_type_symbol
_atom_site_fract_x
_atom_site_fract_y
_atom_site_fract_z
_atom_site_U_iso_or_equiv
_atom_site_adp_type
_atom_site_occupancy
_atom_site_symmetry_multiplicity
_atom_site_calc_flag
_atom_site_refinement_flags
Co2A Co 0.73601(3) 0.20460(3) 0.93622(2) 0.01478(12) Uani 1 1 d .
Co1A Co 0.74093(3) 0.28595(3) 1.06922(2) 0.01635(12) Uani 1 1 d .
Co2B Co 0.83695(3) 0.25255(3) 0.50058(3) 0.01683(12) Uani 1 1 d .
Co1B Co 0.65997(3) 0.24135(3) 0.49683(3) 0.01549(11) Uani 1 1 d .
Co1C Co 0.21263(3) 0.25976(3) 0.42918(2) 0.01639(12) Uani 1 1 d .
Co2C Co 0.29505(3) 0.26178(3) 0.56113(2) 0.01448(12) Uani 1 1 d .
Co1D Co 0.75064(3) 0.66328(3) 0.99151(2) 0.01721(12) Uani 1 1 d .
Co2D Co 0.76284(3) 0.84065(3) 0.99701(2) 0.01694(12) Uani 1 1 d .
C8A C 0.7241(2) 0.3067(2) 0.98072(16) 0.0169(8) Uani 1 1 d .
C6A C 0.7080(2) 0.1833(2) 1.02126(16) 0.0180(8) Uani 1 1 d .
C6B C 0.74154(19) 0.2110(2) 0.44442(16) 0.0163(8) Uani 1 1 d .
C7B C 0.75506(19) 0.3113(2) 0.53044(18) 0.0210(9) Uani 1 1 d .
C6C C 0.31564(18) 0.2934(2) 0.47719(15) 0.0174(8) Uani 1 1 d .
C7C C 0.1921(2) 0.2735(2) 0.51744(16) 0.0180(8) Uani 1 1 d .
C6D C 0.7894(2) 0.7580(2) 1.04877(17) 0.0181(8) Uani 1 1 d .
C8D C 0.6948(2) 0.7460(2) 0.95976(19) 0.0239(9) Uani 1 1 d .
B2A B 0.6609(2) 0.2433(2) 0.99551(18) 0.0154(8) Uani 1 1 d .
B1A B 0.7938(2) 0.2061(2) 1.02141(18) 0.0175(9) Uani 1 1 d .
C7A C 0.7996(2) 0.2860(2) 0.99439(17) 0.0248(9) Uani 1 1 d .
C12A C 0.7095(2) 0.37990(19) 0.95643(17) 0.0316(10) Uani 1 1 d .
H12A H 0.7360 0.3864 0.9212 0.047 Uiso 1 1 calc R
H12B H 0.7268 0.4210 0.9871 0.047 Uiso 1 1 calc R
H12C H 0.6564 0.3789 0.9455 0.047 Uiso 1 1 calc R
C13A C 0.57303(19) 0.2448(2) 0.98800(17) 0.0280(9) Uani 1 1 d .
H13A H 0.5618 0.2932 1.0042 0.042 Uiso 1 1 calc R
H13B H 0.5489 0.2063 1.0095 0.042 Uiso 1 1 calc R
H13C H 0.5548 0.2360 0.9457 0.042 Uiso 1 1 calc R
C9A C 0.6732(2) 0.1113(2) 1.04336(17) 0.0307(9) Uani 1 1 d .
H9AA H 0.6377 0.1228 1.0716 0.046 Uiso 1 1 calc R
H9AB H 0.7120 0.0870 1.0631 0.046 Uiso 1 1 calc R
H9AC H 0.6477 0.0784 1.0094 0.046 Uiso 1 1 calc R
C10A C 0.8601(2) 0.1637(2) 1.04365(17) 0.0418(12) Uani 1 1 d .
H10A H 0.8757 0.1798 1.0857 0.063 Uiso 1 1 calc R
H10B H 0.9017 0.1746 1.0201 0.063 Uiso 1 1 calc R
H10C H 0.8439 0.1104 1.0388 0.063 Uiso 1 1 calc R
C11A C 0.8716(2) 0.3351(2) 0.98429(18) 0.0396(11) Uani 1 1 d .
H11A H 0.8756 0.3821 1.0093 0.059 Uiso 1 1 calc R
H11B H 0.8703 0.3443 0.9423 0.059 Uiso 1 1 calc R
H11C H 0.9143 0.3097 0.9949 0.059 Uiso 1 1 calc R
C18A C 0.6735(2) 0.1753(2) 0.85348(17) 0.0245(9) Uani 1 1 d .
H18A H 0.6226 0.1871 0.8424 0.029 Uiso 1 1 calc R
C17A C 0.7419(2) 0.2206(2) 0.84660(17) 0.0244(10) Uani 1 1 d .
H17A H 0.7464 0.2693 0.8298 0.029 Uiso 1 1 calc R
C16A C 0.8031(2) 0.1830(2) 0.86851(17) 0.0240(9) Uani 1 1 d .
H16A H 0.8570 0.2007 0.8691 0.029 Uiso 1 1 calc R
C15A C 0.7713(2) 0.1147(2) 0.88843(17) 0.0231(9) Uani 1 1 d .
H15A H 0.7995 0.0769 0.9058 0.028 Uiso 1 1 calc R
C14A C 0.6920(2) 0.1106(2) 0.87922(17) 0.0246(9) Uani 1 1 d .
H14A H 0.6558 0.0695 0.8893 0.029 Uiso 1 1 calc R
C5A C 0.7058(2) 0.3734(2) 1.12084(17) 0.0266(10) Uani 1 1 d .
H5AA H 0.6758 0.4111 1.1055 0.032 Uiso 1 1 calc R
C4A C 0.7852(2) 0.3793(2) 1.12744(18) 0.0308(10) Uani 1 1 d .
H4AA H 0.8197 0.4218 1.1173 0.037 Uiso 1 1 calc R
C3A C 0.8066(2) 0.3135(3) 1.15026(18) 0.0309(11) Uani 1 1 d .
H3AA H 0.8583 0.3025 1.1593 0.037 Uiso 1 1 calc R
C2A C 0.7402(2) 0.2664(3) 1.15790(17) 0.0288(10) Uani 1 1 d .
H2AA H 0.7378 0.2169 1.1735 0.035 Uiso 1 1 calc R
C1A C 0.6769(2) 0.3037(2) 1.13956(17) 0.0285(10) Uani 1 1 d .
H1AA H 0.6235 0.2846 1.1403 0.034 Uiso 1 1 calc R
B1B B 0.7477(2) 0.2994(2) 0.4578(2) 0.0194(9) Uani 1 1 d .
C8B C 0.75305(18) 0.2391(2) 0.55603(17) 0.0221(9) Uani 1 1 d .
B2B B 0.7444(2) 0.1707(2) 0.5037(2) 0.0190(9) Uani 1 1 d .
C9B C 0.73119(19) 0.1690(2) 0.38137(16) 0.0267(9) Uani 1 1 d .
H9BA H 0.6862 0.1334 0.3772 0.040 Uiso 1 1 calc R
H9BB H 0.7739 0.1427 0.3753 0.040 Uiso 1 1 calc R
H9BC H 0.7269 0.2042 0.3516 0.040 Uiso 1 1 calc R
C10B C 0.7456(2) 0.3623(2) 0.41326(18) 0.0293(9) Uani 1 1 d .
H10D H 0.7173 0.3417 0.3755 0.044 Uiso 1 1 calc R
H10E H 0.7961 0.3807 0.4060 0.044 Uiso 1 1 calc R
H10F H 0.7220 0.4031 0.4311 0.044 Uiso 1 1 calc R
C11B C 0.7628(2) 0.3860(2) 0.56936(18) 0.0309(9) Uani 1 1 d .
H11D H 0.8024 0.3874 0.6016 0.046 Uiso 1 1 calc R
H11E H 0.7162 0.3917 0.5863 0.046 Uiso 1 1 calc R
H11F H 0.7746 0.4263 0.5448 0.046 Uiso 1 1 calc R
C12B C 0.7591(2) 0.2325(2) 0.62323(17) 0.0365(10) Uani 1 1 d .
H12D H 0.8070 0.2578 0.6416 0.055 Uiso 1 1 calc R
H12E H 0.7550 0.1803 0.6302 0.055 Uiso 1 1 calc R
H12F H 0.7193 0.2553 0.6408 0.055 Uiso 1 1 calc R
C13B C 0.7411(2) 0.0838(2) 0.51164(18) 0.0308(9) Uani 1 1 d .
H13D H 0.6929 0.0656 0.5240 0.046 Uiso 1 1 calc R
H13E H 0.7802 0.0763 0.5420 0.046 Uiso 1 1 calc R
H13F H 0.7480 0.0567 0.4737 0.046 Uiso 1 1 calc R
C15B C 0.9274(2) 0.1972(2) 0.5202(2) 0.0314(11) Uani 1 1 d .
H15B H 0.9259 0.1468 0.5341 0.038 Uiso 1 1 calc R
C16B C 0.9230(2) 0.2141(3) 0.4591(2) 0.0315(11) Uani 1 1 d .
H16B H 0.9179 0.1772 0.4232 0.038 Uiso 1 1 calc R
C17B C 0.9277(2) 0.2925(2) 0.45875(19) 0.0237(9) Uani 1 1 d .
H17B H 0.9262 0.3199 0.4225 0.028 Uiso 1 1 calc R
C18B C 0.9345(2) 0.3252(2) 0.51938(19) 0.0212(9) Uani 1 1 d .
H18B H 0.9382 0.3791 0.5325 0.025 Uiso 1 1 calc R
C14B C 0.9337(2) 0.2669(3) 0.5579(2) 0.0271(10) Uani 1 1 d .
H14B H 0.9374 0.2731 0.6024 0.033 Uiso 1 1 calc R
C2B C 0.5663(2) 0.2007(2) 0.53567(19) 0.0228(9) Uani 1 1 d .
H2BA H 0.5662 0.1717 0.5710 0.027 Uiso 1 1 calc R
C3B C 0.5622(2) 0.1701(2) 0.47426(18) 0.0213(9) Uani 1 1 d .
H3BA H 0.5579 0.1165 0.4596 0.026 Uiso 1 1 calc R
C4B C 0.5655(2) 0.2315(2) 0.43755(19) 0.0237(9) Uani 1 1 d .
H4BA H 0.5636 0.2276 0.3931 0.028 Uiso 1 1 calc R
C5B C 0.5713(2) 0.2989(2) 0.4769(2) 0.0259(10) Uani 1 1 d .
H5BA H 0.5746 0.3500 0.4645 0.031 Uiso 1 1 calc R
C1B C 0.5721(2) 0.2796(2) 0.5378(2) 0.0246(10) Uani 1 1 d .
H1BA H 0.5761 0.3150 0.5745 0.030 Uiso 1 1 calc R
B1C B 0.2542(2) 0.3387(2) 0.50388(18) 0.0180(9) Uani 1 1 d .
C8C C 0.2145(2) 0.1986(2) 0.50188(16) 0.0206(8) Uani 1 1 d .
B2C B 0.2938(2) 0.2060(3) 0.47430(19) 0.0189(10) Uani 1 1 d .
C9C C 0.38685(19) 0.3295(2) 0.45479(17) 0.0278(9) Uani 1 1 d .
H9CA H 0.4199 0.3550 0.4887 0.042 Uiso 1 1 calc R
H9CB H 0.3745 0.3652 0.4270 0.042 Uiso 1 1 calc R
H9CC H 0.4115 0.2913 0.4344 0.042 Uiso 1 1 calc R
C10C C 0.2510(2) 0.4256(2) 0.51409(17) 0.0290(9) Uani 1 1 d .
H10G H 0.2113 0.4389 0.4868 0.043 Uiso 1 1 calc R
H10H H 0.2982 0.4522 0.5064 0.043 Uiso 1 1 calc R
H10I H 0.2415 0.4391 0.5553 0.043 Uiso 1 1 calc R
C11C C 0.11952(19) 0.2841(2) 0.54354(17) 0.0357(10) Uani 1 1 d .
H11G H 0.0790 0.2764 0.5115 0.054 Uiso 1 1 calc R
H11H H 0.1229 0.3343 0.5634 0.054 Uiso 1 1 calc R
H11I H 0.1102 0.2484 0.5725 0.054 Uiso 1 1 calc R
C12C C 0.1669(2) 0.1266(2) 0.51143(17) 0.0374(11) Uani 1 1 d .
H12G H 0.1585 0.1268 0.5535 0.056 Uiso 1 1 calc R
H12H H 0.1925 0.0844 0.4997 0.056 Uiso 1 1 calc R
H12I H 0.1194 0.1226 0.4871 0.056 Uiso 1 1 calc R
C13C C 0.3372(2) 0.1398(2) 0.44943(17) 0.0310(9) Uani 1 1 d .
H13G H 0.3463 0.1455 0.4080 0.046 Uiso 1 1 calc R
H13H H 0.3073 0.0923 0.4514 0.046 Uiso 1 1 calc R
H13I H 0.3845 0.1416 0.4738 0.046 Uiso 1 1 calc R
C5C C 0.2312(3) 0.2626(3) 0.34063(17) 0.0324(11) Uani 1 1 d .
H5CA H 0.2806 0.2654 0.3248 0.039 Uiso 1 1 calc R
C4C C 0.1840(3) 0.1958(3) 0.34684(18) 0.0332(11) Uani 1 1 d .
H4CA H 0.1951 0.1443 0.3367 0.040 Uiso 1 1 calc R
C3C C 0.1186(2) 0.2162(2) 0.37157(18) 0.0290(10) Uani 1 1 d .
H3CA H 0.0764 0.1813 0.3816 0.035 Uiso 1 1 calc R
C2C C 0.1249(2) 0.2962(2) 0.37998(17) 0.0268(10) Uani 1 1 d .
H2CA H 0.0876 0.3258 0.3965 0.032 Uiso 1 1 calc R
C1C C 0.1948(2) 0.3257(2) 0.36107(17) 0.0275(10) Uani 1 1 d .
H1CA H 0.2142 0.3791 0.3612 0.033 Uiso 1 1 calc R
C18C C 0.3245(2) 0.3239(2) 0.64457(18) 0.0258(10) Uani 1 1 d .
H18C H 0.3125 0.3747 0.6564 0.031 Uiso 1 1 calc R
C17C C 0.3897(2) 0.3055(2) 0.61742(16) 0.0209(9) Uani 1 1 d .
H17C H 0.4310 0.3416 0.6073 0.025 Uiso 1 1 calc R
C16C C 0.3844(2) 0.2258(2) 0.60734(17) 0.0210(9) Uani 1 1 d .
H16C H 0.4216 0.1971 0.5895 0.025 Uiso 1 1 calc R
C15C C 0.3160(2) 0.1948(2) 0.62830(17) 0.0247(9) Uani 1 1 d .
H15C H 0.2976 0.1411 0.6274 0.030 Uiso 1 1 calc R
C14C C 0.2793(2) 0.2549(2) 0.64997(17) 0.0244(10) Uani 1 1 d .
H14C H 0.2304 0.2500 0.6665 0.029 Uiso 1 1 calc R
B2D B 0.7014(2) 0.7520(2) 1.0320(2) 0.0201(9) Uani 1 1 d .
C7D C 0.7697(3) 0.7481(2) 0.93629(18) 0.0332(10) Uani 1 1 d .
B1D B 0.8326(2) 0.7561(2) 0.99326(19) 0.0175(9) Uani 1 1 d .
C9D C 0.8281(2) 0.7682(2) 1.11247(15) 0.0255(8) Uani 1 1 d .
H9DA H 0.8647 0.8124 1.1173 0.038 Uiso 1 1 calc R
H9DB H 0.8529 0.7249 1.1198 0.038 Uiso 1 1 calc R
H9DC H 0.7914 0.7738 1.1409 0.038 Uiso 1 1 calc R
C13D C 0.6365(2) 0.7529(2) 1.07529(19) 0.0331(10) Uani 1 1 d .
H13J H 0.6328 0.7078 1.0955 0.050 Uiso 1 1 calc R
H13K H 0.5895 0.7555 1.0518 0.050 Uiso 1 1 calc R
H13L H 0.6475 0.7961 1.1050 0.050 Uiso 1 1 calc R
C12D C 0.6222(2) 0.7390(2) 0.91860(19) 0.0398(11) Uani 1 1 d .
H12J H 0.6265 0.7758 0.8899 0.060 Uiso 1 1 calc R
H12K H 0.5815 0.7475 0.9425 0.060 Uiso 1 1 calc R
H12L H 0.6126 0.6894 0.8973 0.060 Uiso 1 1 calc R
C11D C 0.7854(4) 0.7431(3) 0.86942(19) 0.083(2) Uani 1 1 d .
H11J H 0.7818 0.6912 0.8536 0.124 Uiso 1 1 calc R
H11K H 0.8351 0.7678 0.8662 0.124 Uiso 1 1 calc R
H11L H 0.7490 0.7674 0.8466 0.124 Uiso 1 1 calc R
C10D C 0.9185(2) 0.7601(2) 0.9905(2) 0.0461(13) Uani 1 1 d .
H10J H 0.9430 0.8071 1.0110 0.069 Uiso 1 1 calc R
H10K H 0.9292 0.7565 0.9488 0.069 Uiso 1 1 calc R
H10L H 0.9368 0.7192 1.0098 0.069 Uiso 1 1 calc R
C2D C 0.7083(2) 0.5730(2) 1.03375(19) 0.0257(10) Uani 1 1 d .
H2DA H 0.6812 0.5747 1.0701 0.031 Uiso 1 1 calc R
C3D C 0.6762(2) 0.5674(2) 0.97258(18) 0.0221(9) Uani 1 1 d .
H3DA H 0.6224 0.5653 0.9593 0.027 Uiso 1 1 calc R
C4D C 0.7341(2) 0.5658(2) 0.93395(19) 0.0241(9) Uani 1 1 d .
H4DA H 0.7277 0.5621 0.8895 0.029 Uiso 1 1 calc R
C5D C 0.8027(2) 0.5702(2) 0.9706(2) 0.0318(11) Uani 1 1 d .
H5DA H 0.8526 0.5706 0.9559 0.038 Uiso 1 1 calc R
C1D C 0.7879(2) 0.5751(2) 1.0318(2) 0.0309(11) Uani 1 1 d .
H1DA H 0.8256 0.5789 1.0671 0.037 Uiso 1 1 calc R
C15D C 0.8334(2) 0.9394(2) 1.01854(18) 0.0218(9) Uani 1 1 d .
H15D H 0.8875 0.9441 1.0317 0.026 Uiso 1 1 calc R
C16D C 0.8003(2) 0.9351(2) 0.95748(19) 0.0233(9) Uani 1 1 d .
H16D H 0.8274 0.9363 0.9211 0.028 Uiso 1 1 calc R
C17D C 0.7211(2) 0.9277(2) 0.9587(2) 0.0270(10) Uani 1 1 d .
H17D H 0.6836 0.9234 0.9233 0.032 Uiso 1 1 calc R
C18D C 0.7056(2) 0.9282(2) 1.0204(2) 0.0271(10) Uani 1 1 d .
H18D H 0.6554 0.9243 1.0350 0.033 Uiso 1 1 calc R
C14D C 0.7747(2) 0.9354(2) 1.05674(19) 0.0247(10) Uani 1 1 d .
H14D H 0.7810 0.9369 1.1011 0.030 Uiso 1 1 calc R
B1S B 0.9180(2) 0.0571(2) 0.2378(2) 0.0171(9) Uani 1 1 d .
B2S B 0.9343(2) 0.5877(3) 0.26024(19) 0.0173(9) Uani 1 1 d .
B3S B 0.5775(2) 0.4371(2) 0.76032(19) 0.0146(9) Uani 1 1 d .
B4S B 0.5523(2) 0.9257(2) 0.73700(19) 0.0155(9) Uani 1 1 d .
C1S C 0.9256(2) 0.1494(2) 0.24705(16) 0.0191(8) Uani 1 1 d .
C2S C 0.9926(2) 0.1953(2) 0.23905(18) 0.0302(10) Uani 1 1 d .
H2SA H 1.0313 0.1734 0.2222 0.036 Uiso 1 1 calc R
C3S C 1.0024(3) 0.2739(2) 0.2560(2) 0.0376(12) Uani 1 1 d .
H3SA H 1.0466 0.3030 0.2492 0.045 Uiso 1 1 calc R
C4S C 0.9469(3) 0.3074(2) 0.28248(19) 0.0389(12) Uani 1 1 d .
H4SA H 0.9540 0.3589 0.2945 0.047 Uiso 1 1 calc R
C5S C 0.8811(3) 0.2645(2) 0.29112(17) 0.0339(11) Uani 1 1 d .
H5SA H 0.8432 0.2869 0.3088 0.041 Uiso 1 1 calc R
C6S C 0.8711(2) 0.1871(2) 0.27340(17) 0.0282(10) Uani 1 1 d .
H6SA H 0.8258 0.1593 0.2795 0.034 Uiso 1 1 calc R
C7S C 0.9627(2) 0.0218(2) 0.18270(17) 0.0179(8) Uani 1 1 d .
C8S C 0.9806(2) 0.0611(2) 0.13252(17) 0.0221(9) Uani 1 1 d .
H8SA H 0.9690 0.1101 0.1313 0.027 Uiso 1 1 calc R
C9S C 1.0153(2) 0.0284(3) 0.08453(18) 0.0294(10) Uani 1 1 d .
H9SA H 1.0264 0.0560 0.0523 0.035 Uiso 1 1 calc R
C10S C 1.0332(2) -0.0435(3) 0.08441(18) 0.0295(10) Uani 1 1 d .
H10M H 1.0568 -0.0646 0.0527 0.035 Uiso 1 1 calc R
C11S C 1.0154(2) -0.0844(2) 0.13247(18) 0.0258(9) Uani 1 1 d .
H11M H 1.0263 -0.1337 0.1328 0.031 Uiso 1 1 calc R
C12S C 0.9812(2) -0.0512(2) 0.18028(18) 0.0221(9) Uani 1 1 d .
H12M H 0.9703 -0.0795 0.2122 0.027 Uiso 1 1 calc R
C13S C 0.8306(2) 0.0145(2) 0.22446(16) 0.0169(8) Uani 1 1 d .
C14S C 0.7712(2) 0.0459(2) 0.19572(16) 0.0178(8) Uani 1 1 d .
H14E H 0.7811 0.0938 0.1832 0.021 Uiso 1 1 calc R
C15S C 0.6981(2) 0.0090(2) 0.18495(17) 0.0233(9) Uani 1 1 d .
H15E H 0.6601 0.0330 0.1668 0.028 Uiso 1 1 calc R
C16S C 0.6815(2) -0.0636(2) 0.20117(17) 0.0206(9) Uani 1 1 d .
H16E H 0.6326 -0.0887 0.1943 0.025 Uiso 1 1 calc R
C17S C 0.7393(2) -0.0979(2) 0.22773(17) 0.0213(9) Uani 1 1 d .
H17E H 0.7295 -0.1468 0.2381 0.026 Uiso 1 1 calc R
C18S C 0.8116(2) -0.0598(2) 0.23900(17) 0.0190(8) Uani 1 1 d .
H18E H 0.8493 -0.0843 0.2569 0.023 Uiso 1 1 calc R
C19S C 0.9546(2) 0.0359(2) 0.30436(16) 0.0166(8) Uani 1 1 d .
C20S C 1.0309(2) 0.0298(2) 0.31623(17) 0.0209(9) Uani 1 1 d .
H20A H 1.0623 0.0360 0.2854 0.025 Uiso 1 1 calc R
C21S C 1.0617(2) 0.0147(2) 0.37272(19) 0.0253(10) Uani 1 1 d .
H21A H 1.1129 0.0106 0.3789 0.030 Uiso 1 1 calc R
C22S C 1.0175(2) 0.0055(2) 0.41962(18) 0.0251(10) Uani 1 1 d .
H22A H 1.0380 -0.0058 0.4571 0.030 Uiso 1 1 calc R
C23S C 0.9409(2) 0.0136(2) 0.40983(17) 0.0226(9) Uani 1 1 d .
H23A H 0.9104 0.0092 0.4414 0.027 Uiso 1 1 calc R
C24S C 0.9107(2) 0.0281(2) 0.35357(18) 0.0223(9) Uani 1 1 d .
H24A H 0.8596 0.0328 0.3478 0.027 Uiso 1 1 calc R
C25S C 0.8420(2) 0.5803(2) 0.24888(16) 0.0195(9) Uani 1 1 d .
C26S C 0.8047(2) 0.6354(2) 0.22335(17) 0.0240(9) Uani 1 1 d .
H26A H 0.8327 0.6810 0.2184 0.029 Uiso 1 1 calc R
C27S C 0.7276(2) 0.6254(2) 0.20489(16) 0.0270(9) Uani 1 1 d .
H27A H 0.7053 0.6639 0.1882 0.032 Uiso 1 1 calc R
C28S C 0.6841(2) 0.5580(2) 0.21141(16) 0.0254(9) Uani 1 1 d .
H28A H 0.6328 0.5505 0.1986 0.031 Uiso 1 1 calc R
C29S C 0.7187(2) 0.5027(2) 0.23736(17) 0.0256(9) Uani 1 1 d .
H29A H 0.6901 0.4577 0.2433 0.031 Uiso 1 1 calc R
C30S C 0.7952(2) 0.5131(2) 0.25471(16) 0.0217(9) Uani 1 1 d .
H30A H 0.8170 0.4739 0.2710 0.026 Uiso 1 1 calc R
C31S C 0.9756(2) 0.6750(2) 0.27344(16) 0.0167(8) Uani 1 1 d .
C32S C 1.0486(2) 0.6951(2) 0.25678(17) 0.0209(9) Uani 1 1 d .
H32A H 1.0729 0.6580 0.2376 0.025 Uiso 1 1 calc R
C33S C 1.0860(2) 0.7685(2) 0.26799(17) 0.0258(9) Uani 1 1 d .
H33A H 1.1341 0.7796 0.2562 0.031 Uiso 1 1 calc R
C34S C 1.0515(2) 0.8244(2) 0.29653(19) 0.0296(10) Uani 1 1 d .
H34A H 1.0760 0.8735 0.3033 0.036 Uiso 1 1 calc R
C35S C 0.9813(2) 0.8078(2) 0.31496(18) 0.0272(10) Uani 1 1 d .
H35A H 0.9584 0.8452 0.3351 0.033 Uiso 1 1 calc R
C36S C 0.9440(2) 0.7339(2) 0.30331(17) 0.0229(9) Uani 1 1 d .
H36A H 0.8962 0.7237 0.3160 0.027 Uiso 1 1 calc R
C37S C 0.9638(2) 0.5438(2) 0.31772(16) 0.0153(8) Uani 1 1 d .
C38S C 0.9220(2) 0.5275(2) 0.36626(16) 0.0196(8) Uani 1 1 d .
H38A H 0.8737 0.5413 0.3659 0.023 Uiso 1 1 calc R
C39S C 0.9493(2) 0.4917(2) 0.41492(17) 0.0230(9) Uani 1 1 d .
H39A H 0.9190 0.4817 0.4459 0.028 Uiso 1 1 calc R
C40S C 1.0214(2) 0.4709(2) 0.41761(18) 0.0245(9) Uani 1 1 d .
H40A H 1.0399 0.4465 0.4499 0.029 Uiso 1 1 calc R
C41S C 1.0654(2) 0.4873(2) 0.37110(18) 0.0226(9) Uani 1 1 d .
H41A H 1.1139 0.4739 0.3723 0.027 Uiso 1 1 calc R
C42S C 1.0379(2) 0.5236(2) 0.32275(17) 0.0181(8) Uani 1 1 d .
H42A H 1.0691 0.5351 0.2927 0.022 Uiso 1 1 calc R
C43S C 0.9576(2) 0.5486(2) 0.19586(16) 0.0164(8) Uani 1 1 d .
C44S C 0.9665(2) 0.4718(2) 0.18529(18) 0.0214(9) Uani 1 1 d .
H44A H 0.9606 0.4415 0.2168 0.026 Uiso 1 1 calc R
C45S C 0.9837(2) 0.4393(2) 0.12960(18) 0.0266(10) Uani 1 1 d .
H45A H 0.9892 0.3883 0.1246 0.032 Uiso 1 1 calc R
C46S C 0.9925(2) 0.4827(3) 0.08218(19) 0.0283(10) Uani 1 1 d .
H46A H 1.0051 0.4616 0.0452 0.034 Uiso 1 1 calc R
C47S C 0.9826(2) 0.5577(3) 0.08997(18) 0.0275(10) Uani 1 1 d .
H47A H 0.9873 0.5871 0.0578 0.033 Uiso 1 1 calc R
C48S C 0.9655(2) 0.5896(2) 0.14558(17) 0.0219(9) Uani 1 1 d .
H48A H 0.9590 0.6403 0.1496 0.026 Uiso 1 1 calc R
C49S C 0.6682(2) 0.4688(2) 0.77266(16) 0.0165(8) Uani 1 1 d .
C50S C 0.7211(2) 0.4294(2) 0.80177(17) 0.0230(9) Uani 1 1 d .
H50A H 0.7044 0.3829 0.8145 0.028 Uiso 1 1 calc R
C51S C 0.7971(2) 0.4562(3) 0.81265(19) 0.0371(12) Uani 1 1 d .
H51A H 0.8304 0.4272 0.8311 0.045 Uiso 1 1 calc R
C52S C 0.8236(2) 0.5260(3) 0.79605(19) 0.0390(12) Uani 1 1 d .
H52A H 0.8745 0.5447 0.8034 0.047 Uiso 1 1 calc R
C53S C 0.7730(2) 0.5676(2) 0.76838(18) 0.0309(10) Uani 1 1 d .
H53A H 0.7899 0.6148 0.7571 0.037 Uiso 1 1 calc R
C54S C 0.6975(2) 0.5396(2) 0.75730(17) 0.0217(9) Uani 1 1 d .
H54A H 0.6647 0.5691 0.7389 0.026 Uiso 1 1 calc R
C55S C 0.5597(2) 0.3448(2) 0.74913(16) 0.0185(8) Uani 1 1 d .
C56S C 0.4893(2) 0.3072(2) 0.75890(17) 0.0237(9) Uani 1 1 d .
H56A H 0.4546 0.3347 0.7765 0.028 Uiso 1 1 calc R
C57S C 0.4697(2) 0.2296(2) 0.74288(18) 0.0328(11) Uani 1 1 d .
H57A H 0.4229 0.2065 0.7507 0.039 Uiso 1 1 calc R
C58S C 0.5186(2) 0.1872(2) 0.71589(17) 0.0298(10) Uani 1 1 d .
H58A H 0.5052 0.1359 0.7049 0.036 Uiso 1 1 calc R
C59S C 0.5884(2) 0.2225(2) 0.70540(17) 0.0291(10) Uani 1 1 d .
H59A H 0.6222 0.1946 0.6872 0.035 Uiso 1 1 calc R
C60S C 0.6084(2) 0.2996(2) 0.72193(17) 0.0244(9) Uani 1 1 d .
H60A H 0.6558 0.3217 0.7146 0.029 Uiso 1 1 calc R
C61S C 0.53806(19) 0.4733(2) 0.81846(16) 0.0151(8) Uani 1 1 d .
C62S C 0.5225(2) 0.4331(2) 0.86835(16) 0.0201(8) Uani 1 1 d .
H62A H 0.5357 0.3846 0.8690 0.024 Uiso 1 1 calc R
C63S C 0.4876(2) 0.4639(2) 0.91705(17) 0.0253(9) Uani 1 1 d .
H63A H 0.4768 0.4353 0.9488 0.030 Uiso 1 1 calc R
C64S C 0.4692(2) 0.5356(2) 0.91844(17) 0.0258(10) Uani 1 1 d .
H64A H 0.4456 0.5558 0.9506 0.031 Uiso 1 1 calc R
C65S C 0.4862(2) 0.5780(2) 0.87085(17) 0.0233(9) Uani 1 1 d .
H65A H 0.4750 0.6273 0.8715 0.028 Uiso 1 1 calc R
C66S C 0.5199(2) 0.5470(2) 0.82258(17) 0.0198(9) Uani 1 1 d .
H66A H 0.5309 0.5765 0.7914 0.024 Uiso 1 1 calc R
C67S C 0.5426(2) 0.4638(2) 0.69609(16) 0.0157(8) Uani 1 1 d .
C68S C 0.4694(2) 0.4811(2) 0.68531(17) 0.0172(8) Uani 1 1 d .
H68A H 0.4391 0.4816 0.7172 0.021 Uiso 1 1 calc R
C69S C 0.4395(2) 0.4978(2) 0.62848(18) 0.0229(9) Uani 1 1 d .
H69A H 0.3904 0.5097 0.6233 0.027 Uiso 1 1 calc R
C70S C 0.4827(2) 0.4967(2) 0.58013(17) 0.0236(10) Uani 1 1 d .
H70A H 0.4631 0.5077 0.5422 0.028 Uiso 1 1 calc R
C71S C 0.5555(2) 0.4789(2) 0.58876(17) 0.0243(9) Uani 1 1 d .
H71A H 0.5851 0.4777 0.5565 0.029 Uiso 1 1 calc R
C72S C 0.5844(2) 0.4630(2) 0.64523(17) 0.0194(9) Uani 1 1 d .
H72A H 0.6335 0.4512 0.6499 0.023 Uiso 1 1 calc R
C73S C 0.6446(2) 0.9443(2) 0.74505(16) 0.0196(9) Uani 1 1 d .
C74S C 0.6922(2) 0.8969(2) 0.77131(17) 0.0270(10) Uani 1 1 d .
H74A H 0.6712 0.8496 0.7799 0.032 Uiso 1 1 calc R
C75S C 0.7699(2) 0.9179(3) 0.78511(18) 0.0354(11) Uani 1 1 d .
H75A H 0.7994 0.8848 0.8025 0.042 Uiso 1 1 calc R
C76S C 0.8024(2) 0.9873(3) 0.77300(19) 0.0396(12) Uani 1 1 d .
H76A H 0.8540 1.0014 0.7822 0.047 Uiso 1 1 calc R
C77S C 0.7585(2) 1.0356(3) 0.74726(18) 0.0356(11) Uani 1 1 d .
H77A H 0.7805 1.0824 0.7384 0.043 Uiso 1 1 calc R
C78S C 0.6806(2) 1.0150(2) 0.73429(17) 0.0260(9) Uani 1 1 d .
H78A H 0.6517 1.0493 0.7180 0.031 Uiso 1 1 calc R
C79S C 0.5133(2) 0.9667(2) 0.68152(16) 0.0162(8) Uani 1 1 d .
C80S C 0.4381(2) 0.9813(2) 0.68003(17) 0.0174(8) Uani 1 1 d .
H80A H 0.4109 0.9692 0.7123 0.021 Uiso 1 1 calc R
C81S C 0.4029(2) 1.0132(2) 0.63226(18) 0.0239(9) Uani 1 1 d .
H81A H 0.3530 1.0223 0.6332 0.029 Uiso 1 1 calc R
C82S C 0.4413(2) 1.0314(2) 0.58338(18) 0.0293(10) Uani 1 1 d .
H82A H 0.4181 1.0533 0.5515 0.035 Uiso 1 1 calc R
C83S C 0.5148(2) 1.0166(2) 0.58272(18) 0.0280(10) Uani 1 1 d .
H83A H 0.5414 1.0282 0.5500 0.034 Uiso 1 1 calc R
C84S C 0.5497(2) 0.9844(2) 0.63048(16) 0.0207(9) Uani 1 1 d .
H84A H 0.5991 0.9743 0.6285 0.025 Uiso 1 1 calc R
C85S C 0.5186(2) 0.8361(2) 0.72499(16) 0.0153(8) Uani 1 1 d .
C86S C 0.4449(2) 0.8126(2) 0.73813(16) 0.0169(8) Uani 1 1 d .
H86A H 0.4171 0.8486 0.7544 0.020 Uiso 1 1 calc R
C87S C 0.4115(2) 0.7379(2) 0.72806(17) 0.0220(9) Uani 1 1 d .
H87A H 0.3621 0.7251 0.7367 0.026 Uiso 1 1 calc R
C88S C 0.4524(2) 0.6829(2) 0.70502(17) 0.0272(10) Uani 1 1 d .
H88A H 0.4315 0.6325 0.6995 0.033 Uiso 1 1 calc R
C89S C 0.5239(2) 0.7034(2) 0.69057(18) 0.0257(9) Uani 1 1 d .
H89A H 0.5512 0.6668 0.6744 0.031 Uiso 1 1 calc R
C90S C 0.5564(2) 0.7782(2) 0.69966(17) 0.0220(9) Uani 1 1 d .
H90A H 0.6047 0.7905 0.6886 0.026 Uiso 1 1 calc R
C91S C 0.5297(2) 0.9594(2) 0.80380(16) 0.0144(8) Uani 1 1 d .
C92S C 0.5138(2) 1.0334(2) 0.81648(17) 0.0170(8) Uani 1 1 d .
H92A H 0.5125 1.0643 0.7851 0.020 Uiso 1 1 calc R
C93S C 0.5000(2) 1.0625(2) 0.87397(17) 0.0213(9) Uani 1 1 d .
H93A H 0.4890 1.1118 0.8801 0.026 Uiso 1 1 calc R
C94S C 0.5024(2) 1.0189(2) 0.92211(18) 0.0232(9) Uani 1 1 d .
H94A H 0.4931 1.0381 0.9606 0.028 Uiso 1 1 calc R
C95S C 0.5191(2) 0.9455(2) 0.91149(17) 0.0230(9) Uani 1 1 d .
H95A H 0.5218 0.9155 0.9434 0.028 Uiso 1 1 calc R
C96S C 0.5320(2) 0.9163(2) 0.85316(17) 0.0191(9) Uani 1 1 d .
H96A H 0.5423 0.8668 0.8471 0.023 Uiso 1 1 calc R

loop_
_atom_site_aniso_label
_atom_site_aniso_U_11
_atom_site_aniso_U_22
_atom_site_aniso_U_33
_atom_site_aniso_U_23
_atom_site_aniso_U_13
_atom_site_aniso_U_12
Co2A 0.0145(3) 0.0168(3) 0.0129(3) 0.0006(2) -0.0006(2) 0.0037(2)
Co1A 0.0163(3) 0.0200(3) 0.0129(3) 0.0006(2) -0.0003(2) 0.0052(2)
Co2B 0.0097(3) 0.0162(3) 0.0237(3) 0.0005(2) -0.0012(2) 0.00163(19)
Co1B 0.0095(3) 0.0159(3) 0.0203(3) 0.0004(2) -0.0011(2) 0.00141(19)
Co1C 0.0170(3) 0.0191(3) 0.0133(3) 0.0009(2) -0.0003(2) 0.0050(2)
Co2C 0.0150(3) 0.0153(3) 0.0131(3) 0.0010(2) 0.0004(2) 0.0027(2)
Co1D 0.0157(3) 0.0125(3) 0.0228(3) 0.0019(2) -0.0008(2) 0.0013(2)
Co2D 0.0165(3) 0.0128(3) 0.0211(3) 0.0020(2) -0.0002(2) 0.0013(2)
C8A 0.026(2) 0.0138(19) 0.0092(19) -0.0024(14) -0.0003(16) -0.0005(15)
C6A 0.023(2) 0.018(2) 0.0125(19) 0.0014(15) 0.0029(15) 0.0028(16)
C6B 0.0089(18) 0.020(2) 0.018(2) 0.0001(16) -0.0022(14) -0.0018(15)
C7B 0.0064(17) 0.020(2) 0.035(2) -0.0046(17) 0.0018(16) 0.0005(14)
C6C 0.0129(18) 0.023(2) 0.0163(19) 0.0062(16) -0.0012(14) 0.0025(15)
C7C 0.0123(18) 0.027(2) 0.0133(19) -0.0009(16) -0.0032(14) 0.0037(15)
C6D 0.019(2) 0.0130(19) 0.021(2) 0.0043(15) -0.0037(16) -0.0006(15)
C8D 0.022(2) 0.012(2) 0.036(2) 0.0020(17) -0.0077(17) 0.0025(15)
B2A 0.018(2) 0.017(2) 0.010(2) -0.0007(16) -0.0010(16) 0.0003(16)
B1A 0.020(2) 0.024(2) 0.009(2) -0.0036(17) 0.0008(17) 0.0084(18)
C7A 0.024(2) 0.031(2) 0.017(2) -0.0008(17) 0.0009(16) -0.0049(17)
C12A 0.050(3) 0.020(2) 0.025(2) 0.0069(17) -0.0043(19) 0.0068(18)
C13A 0.021(2) 0.033(2) 0.029(2) -0.0037(17) -0.0010(17) 0.0048(16)
C9A 0.043(3) 0.024(2) 0.027(2) 0.0093(17) 0.0071(19) 0.0033(18)
C10A 0.055(3) 0.054(3) 0.021(2) -0.002(2) -0.004(2) 0.033(2)
C11A 0.038(3) 0.050(3) 0.025(2) -0.003(2) 0.0086(19) -0.020(2)
C18A 0.023(2) 0.033(2) 0.017(2) -0.0038(17) -0.0042(16) 0.0102(18)
C17A 0.039(3) 0.026(2) 0.010(2) 0.0039(16) 0.0035(17) 0.0099(19)
C16A 0.022(2) 0.030(2) 0.020(2) -0.0033(17) 0.0100(17) 0.0046(17)
C15A 0.032(2) 0.021(2) 0.017(2) -0.0029(16) 0.0022(17) 0.0084(17)
C14A 0.026(2) 0.027(2) 0.019(2) -0.0051(17) -0.0006(17) 0.0015(17)
C5A 0.036(3) 0.029(2) 0.014(2) -0.0072(17) -0.0038(18) 0.0127(19)
C4A 0.028(2) 0.035(3) 0.024(2) -0.0095(19) -0.0041(19) -0.0007(19)
C3A 0.029(3) 0.052(3) 0.010(2) -0.0091(19) -0.0072(18) 0.015(2)
C2A 0.042(3) 0.037(3) 0.011(2) 0.0046(17) 0.0036(18) 0.019(2)
C1A 0.030(2) 0.040(3) 0.019(2) -0.0026(18) 0.0114(18) 0.0131(19)
B1B 0.0072(19) 0.024(2) 0.026(2) 0.0048(19) 0.0005(17) -0.0022(16)
C8B 0.0098(17) 0.036(2) 0.020(2) 0.0018(17) -0.0011(14) 0.0029(16)
B2B 0.0054(19) 0.021(2) 0.030(3) 0.0045(19) 0.0000(17) -0.0024(16)
C9B 0.0197(19) 0.031(2) 0.028(2) -0.0015(17) 0.0048(16) -0.0007(16)
C10B 0.024(2) 0.019(2) 0.044(2) 0.0081(18) -0.0004(17) 0.0003(16)
C11B 0.024(2) 0.028(2) 0.037(2) -0.0110(18) -0.0045(17) 0.0044(16)
C12B 0.024(2) 0.059(3) 0.026(2) 0.004(2) -0.0009(17) 0.0073(19)
C13B 0.023(2) 0.023(2) 0.047(3) 0.0086(19) 0.0011(18) 0.0026(16)
C15B 0.013(2) 0.020(2) 0.062(3) 0.011(2) -0.001(2) 0.0044(17)
C16B 0.013(2) 0.031(3) 0.047(3) -0.012(2) 0.0042(19) 0.0019(17)
C17B 0.0077(19) 0.031(2) 0.031(2) 0.0013(18) 0.0011(16) -0.0013(16)
C18B 0.0081(19) 0.017(2) 0.036(2) 0.0012(17) -0.0022(17) -0.0025(15)
C14B 0.011(2) 0.043(3) 0.029(2) 0.012(2) -0.0013(17) 0.0039(18)
C2B 0.0099(19) 0.029(2) 0.030(2) 0.0072(18) 0.0037(16) -0.0003(16)
C3B 0.0098(19) 0.017(2) 0.034(2) -0.0012(17) -0.0022(17) -0.0035(15)
C4B 0.012(2) 0.034(3) 0.026(2) 0.0076(19) -0.0011(17) 0.0058(17)
C5B 0.011(2) 0.024(2) 0.042(3) 0.008(2) -0.0023(18) 0.0043(17)
C1B 0.012(2) 0.028(2) 0.034(3) -0.0063(19) 0.0034(17) 0.0066(17)
B1C 0.024(2) 0.014(2) 0.016(2) 0.0035(17) -0.0037(17) 0.0085(17)
C8C 0.022(2) 0.024(2) 0.0140(19) 0.0029(16) -0.0035(15) -0.0045(16)
B2C 0.022(2) 0.023(3) 0.012(2) 0.0002(18) -0.0011(17) 0.0105(18)
C9C 0.021(2) 0.035(2) 0.029(2) 0.0097(18) 0.0029(16) 0.0008(17)
C10C 0.034(2) 0.019(2) 0.034(2) 0.0026(17) -0.0047(18) 0.0095(17)
C11C 0.018(2) 0.061(3) 0.026(2) -0.005(2) 0.0027(17) 0.0063(19)
C12C 0.046(3) 0.035(3) 0.025(2) 0.0016(19) 0.0013(19) -0.018(2)
C13C 0.043(2) 0.030(2) 0.023(2) 0.0026(18) 0.0016(18) 0.0185(19)
C5C 0.038(3) 0.050(3) 0.012(2) 0.006(2) -0.0001(18) 0.021(2)
C4C 0.048(3) 0.034(3) 0.017(2) -0.0043(19) -0.0090(19) 0.017(2)
C3C 0.027(2) 0.037(3) 0.020(2) -0.0047(19) -0.0085(17) 0.0057(19)
C2C 0.031(2) 0.029(2) 0.021(2) -0.0005(18) -0.0076(17) 0.0135(18)
C1C 0.036(2) 0.034(3) 0.017(2) 0.0095(18) 0.0044(17) 0.0129(19)
C18C 0.032(2) 0.024(2) 0.021(2) -0.0005(17) -0.0081(18) 0.0094(18)
C17C 0.022(2) 0.024(2) 0.016(2) 0.0024(16) -0.0041(16) 0.0014(16)
C16C 0.019(2) 0.024(2) 0.020(2) 0.0014(16) -0.0011(16) 0.0067(16)
C15C 0.033(2) 0.020(2) 0.019(2) 0.0058(16) -0.0063(17) 0.0012(17)
C14C 0.023(2) 0.037(3) 0.015(2) 0.0055(18) -0.0002(16) 0.0079(19)
B2D 0.011(2) 0.012(2) 0.035(3) -0.0034(18) 0.0030(18) -0.0002(16)
C7D 0.059(3) 0.014(2) 0.025(2) -0.0002(17) -0.001(2) 0.0020(19)
B1D 0.016(2) 0.0069(19) 0.029(2) 0.0019(17) 0.0031(18) 0.0000(15)
C9D 0.028(2) 0.021(2) 0.024(2) 0.0016(15) -0.0063(16) 0.0000(16)
C13D 0.026(2) 0.023(2) 0.050(3) 0.0023(18) 0.0060(19) 0.0011(16)
C12D 0.036(2) 0.023(2) 0.055(3) 0.002(2) -0.022(2) 0.0005(18)
C11D 0.196(7) 0.027(3) 0.023(3) 0.005(2) 0.003(3) 0.010(3)
C10D 0.025(2) 0.018(2) 0.094(4) 0.001(2) 0.003(2) 0.0062(17)
C2D 0.037(3) 0.015(2) 0.026(2) 0.0028(17) 0.0065(19) 0.0061(18)
C3D 0.021(2) 0.012(2) 0.030(2) -0.0016(17) -0.0057(17) -0.0011(16)
C4D 0.032(2) 0.012(2) 0.028(2) -0.0025(17) 0.0047(19) 0.0009(17)
C5D 0.024(2) 0.012(2) 0.062(3) 0.007(2) 0.011(2) 0.0073(17)
C1D 0.032(3) 0.011(2) 0.045(3) 0.0056(19) -0.019(2) -0.0005(17)
C15D 0.021(2) 0.015(2) 0.028(2) -0.0018(17) -0.0038(17) 0.0006(16)
C16D 0.027(2) 0.013(2) 0.029(2) 0.0052(17) 0.0036(18) -0.0008(16)
C17D 0.029(2) 0.008(2) 0.041(3) 0.0049(18) -0.013(2) 0.0003(17)
C18D 0.020(2) 0.014(2) 0.049(3) 0.0029(19) 0.008(2) 0.0073(16)
C14D 0.033(2) 0.011(2) 0.028(2) -0.0030(17) 0.0002(19) 0.0009(17)
B1S 0.018(2) 0.017(2) 0.016(2) 0.0020(17) 0.0025(17) 0.0004(17)
B2S 0.017(2) 0.026(3) 0.009(2) 0.0014(18) 0.0040(17) 0.0024(18)
B3S 0.012(2) 0.016(2) 0.015(2) 0.0024(17) 0.0010(16) 0.0012(16)
B4S 0.016(2) 0.018(2) 0.013(2) 0.0011(17) 0.0025(17) 0.0006(17)
C1S 0.027(2) 0.020(2) 0.0088(18) 0.0038(15) -0.0052(15) -0.0013(16)
C2S 0.039(3) 0.026(2) 0.022(2) 0.0048(17) -0.0092(18) -0.0021(18)
C3S 0.044(3) 0.029(3) 0.033(3) 0.012(2) -0.016(2) -0.015(2)
C4S 0.069(3) 0.018(2) 0.023(2) 0.0038(18) -0.017(2) -0.004(2)
C5S 0.057(3) 0.027(2) 0.017(2) -0.0012(17) -0.0001(19) 0.009(2)
C6S 0.049(3) 0.019(2) 0.016(2) 0.0004(16) 0.0053(18) 0.0002(18)
C7S 0.0113(19) 0.025(2) 0.0146(19) 0.0008(15) -0.0059(14) -0.0033(15)
C8S 0.0132(19) 0.036(2) 0.017(2) 0.0056(16) -0.0030(15) 0.0032(16)
C9S 0.017(2) 0.055(3) 0.015(2) 0.0106(19) 0.0001(16) -0.0025(19)
C10S 0.013(2) 0.055(3) 0.019(2) -0.0080(19) 0.0036(16) 0.0038(18)
C11S 0.017(2) 0.035(2) 0.022(2) -0.0076(17) -0.0023(16) 0.0032(16)
C12S 0.015(2) 0.031(2) 0.018(2) -0.0012(17) -0.0001(16) -0.0025(16)
C13S 0.018(2) 0.022(2) 0.0103(19) 0.0004(15) 0.0043(15) 0.0023(16)
C14S 0.022(2) 0.016(2) 0.016(2) 0.0018(15) 0.0045(16) 0.0029(15)
C15S 0.020(2) 0.034(2) 0.018(2) 0.0083(17) 0.0014(16) 0.0108(17)
C16S 0.0133(19) 0.028(2) 0.020(2) 0.0018(16) 0.0021(15) -0.0005(15)
C17S 0.020(2) 0.021(2) 0.023(2) 0.0063(16) 0.0054(16) -0.0003(16)
C18S 0.021(2) 0.018(2) 0.018(2) 0.0039(16) 0.0018(16) 0.0051(16)
C19S 0.024(2) 0.012(2) 0.0122(19) -0.0021(15) -0.0004(16) -0.0013(15)
C20S 0.024(2) 0.022(2) 0.015(2) -0.0007(16) -0.0022(16) 0.0023(16)
C21S 0.020(2) 0.024(2) 0.030(2) -0.0028(18) -0.0070(18) 0.0035(17)
C22S 0.039(3) 0.017(2) 0.015(2) 0.0006(17) -0.0120(19) 0.0011(19)
C23S 0.037(3) 0.018(2) 0.012(2) 0.0022(16) 0.0031(18) -0.0031(18)
C24S 0.023(2) 0.021(2) 0.021(2) 0.0017(17) 0.0011(17) 0.0002(17)
C25S 0.018(2) 0.032(2) 0.0083(18) -0.0001(15) 0.0041(15) 0.0012(16)
C26S 0.021(2) 0.034(2) 0.017(2) 0.0049(17) 0.0018(16) 0.0026(17)
C27S 0.019(2) 0.046(3) 0.017(2) 0.0061(18) 0.0009(15) 0.0063(18)
C28S 0.0125(19) 0.046(3) 0.0153(19) -0.0046(18) 0.0013(15) 0.0007(17)
C29S 0.022(2) 0.031(2) 0.021(2) -0.0072(17) 0.0077(17) -0.0065(17)
C30S 0.023(2) 0.026(2) 0.016(2) -0.0014(16) 0.0030(16) 0.0042(16)
C31S 0.0161(19) 0.025(2) 0.0096(19) 0.0038(16) -0.0012(15) 0.0052(16)
C32S 0.023(2) 0.023(2) 0.017(2) 0.0016(16) 0.0027(16) 0.0014(16)
C33S 0.026(2) 0.035(2) 0.015(2) 0.0072(17) -0.0004(16) -0.0039(17)
C34S 0.041(3) 0.020(2) 0.025(2) 0.0050(17) -0.0057(18) -0.0023(18)
C35S 0.038(3) 0.021(2) 0.023(2) -0.0025(17) -0.0044(18) 0.0117(18)
C36S 0.019(2) 0.035(2) 0.016(2) 0.0049(17) -0.0011(15) 0.0092(17)
C37S 0.0170(19) 0.014(2) 0.0129(19) -0.0022(14) 0.0003(14) -0.0017(14)
C38S 0.021(2) 0.020(2) 0.016(2) 0.0018(16) 0.0032(15) 0.0000(15)
C39S 0.031(2) 0.021(2) 0.015(2) 0.0025(16) 0.0036(16) -0.0049(16)
C40S 0.037(2) 0.015(2) 0.019(2) 0.0029(16) -0.0040(17) -0.0016(17)
C41S 0.021(2) 0.018(2) 0.026(2) -0.0029(16) -0.0078(16) 0.0004(15)
C42S 0.018(2) 0.019(2) 0.016(2) 0.0028(16) -0.0016(15) -0.0034(15)
C43S 0.0065(18) 0.025(2) 0.016(2) -0.0002(16) -0.0016(15) -0.0020(15)
C44S 0.018(2) 0.028(2) 0.017(2) 0.0016(17) -0.0010(16) -0.0004(16)
C45S 0.024(2) 0.030(2) 0.023(2) -0.0089(18) -0.0020(18) 0.0039(18)
C46S 0.020(2) 0.042(3) 0.018(2) -0.012(2) 0.0025(18) -0.0073(19)
C47S 0.021(2) 0.043(3) 0.015(2) 0.0044(19) 0.0018(17) -0.0076(19)
C48S 0.017(2) 0.030(2) 0.017(2) 0.0024(17) -0.0016(16) -0.0027(17)
C49S 0.018(2) 0.022(2) 0.0098(19) -0.0029(15) 0.0033(15) 0.0035(15)
C50S 0.024(2) 0.028(2) 0.017(2) -0.0023(16) -0.0012(16) 0.0122(17)
C51S 0.027(2) 0.056(3) 0.027(2) -0.011(2) -0.0045(18) 0.022(2)
C52S 0.015(2) 0.074(4) 0.024(2) -0.013(2) 0.0048(17) 0.000(2)
C53S 0.026(2) 0.040(3) 0.022(2) -0.0027(18) 0.0075(18) -0.0140(19)
C54S 0.023(2) 0.024(2) 0.016(2) 0.0004(16) 0.0016(16) -0.0006(16)
C55S 0.031(2) 0.0156(19) 0.0076(18) 0.0043(14) -0.0034(15) 0.0000(15)
C56S 0.026(2) 0.024(2) 0.021(2) 0.0067(16) -0.0012(16) -0.0016(16)
C57S 0.037(2) 0.030(2) 0.027(2) 0.0144(18) -0.0121(18) -0.0121(19)
C58S 0.054(3) 0.014(2) 0.018(2) 0.0028(16) -0.0085(19) -0.0022(19)
C59S 0.053(3) 0.019(2) 0.017(2) 0.0034(16) 0.0052(19) 0.0080(19)
C60S 0.037(2) 0.021(2) 0.017(2) 0.0030(16) 0.0056(17) 0.0032(17)
C61S 0.0082(18) 0.021(2) 0.0143(19) -0.0020(15) -0.0020(14) 0.0010(14)
C62S 0.0150(19) 0.027(2) 0.018(2) 0.0029(16) -0.0026(15) 0.0019(15)
C63S 0.017(2) 0.046(3) 0.0121(19) 0.0035(17) -0.0001(15) 0.0022(17)
C64S 0.0111(19) 0.049(3) 0.015(2) -0.0114(18) -0.0014(15) 0.0052(17)
C65S 0.015(2) 0.029(2) 0.024(2) -0.0082(16) -0.0023(16) 0.0064(15)
C66S 0.0118(19) 0.029(2) 0.017(2) 0.0008(16) -0.0026(15) -0.0021(15)
C67S 0.021(2) 0.0110(19) 0.0133(19) -0.0008(15) -0.0005(15) -0.0003(15)
C68S 0.020(2) 0.016(2) 0.015(2) 0.0020(15) 0.0000(15) 0.0009(15)
C69S 0.026(2) 0.014(2) 0.025(2) -0.0017(16) -0.0081(18) 0.0010(16)
C70S 0.040(3) 0.019(2) 0.012(2) 0.0037(17) -0.0043(18) 0.0061(19)
C71S 0.035(3) 0.024(2) 0.015(2) 0.0029(17) 0.0053(18) 0.0051(19)
C72S 0.023(2) 0.018(2) 0.018(2) 0.0009(16) 0.0010(17) 0.0061(16)
C73S 0.021(2) 0.026(2) 0.0119(19) -0.0023(15) 0.0057(15) 0.0032(16)
C74S 0.021(2) 0.038(3) 0.023(2) -0.0011(18) 0.0039(16) 0.0049(17)
C75S 0.021(2) 0.060(3) 0.024(2) -0.006(2) -0.0014(17) 0.013(2)
C76S 0.018(2) 0.065(3) 0.029(3) -0.022(2) 0.0082(18) -0.008(2)
C77S 0.027(2) 0.044(3) 0.029(2) -0.0152(19) 0.0119(19) -0.014(2)
C78S 0.024(2) 0.032(2) 0.019(2) -0.0063(17) 0.0072(16) -0.0046(17)
C79S 0.024(2) 0.0102(19) 0.0120(19) -0.0021(14) -0.0026(15) -0.0020(15)
C80S 0.023(2) 0.012(2) 0.0154(19) 0.0003(15) -0.0043(15) -0.0008(15)
C81S 0.027(2) 0.014(2) 0.026(2) -0.0028(16) -0.0139(17) 0.0019(16)
C82S 0.053(3) 0.013(2) 0.018(2) 0.0015(16) -0.0154(19) 0.0024(18)
C83S 0.053(3) 0.016(2) 0.013(2) 0.0033(16) 0.0020(19) -0.0030(19)
C84S 0.028(2) 0.019(2) 0.015(2) -0.0010(15) 0.0003(16) 0.0020(16)
C85S 0.021(2) 0.018(2) 0.0081(18) 0.0041(15) 0.0019(15) 0.0049(15)
C86S 0.024(2) 0.014(2) 0.0132(19) 0.0014(15) 0.0028(15) 0.0057(15)
C87S 0.025(2) 0.024(2) 0.016(2) 0.0032(16) 0.0046(16) -0.0029(16)
C88S 0.044(3) 0.021(2) 0.017(2) 0.0045(16) 0.0034(17) 0.0008(18)
C89S 0.041(2) 0.018(2) 0.021(2) 0.0033(16) 0.0032(18) 0.0138(17)
C90S 0.025(2) 0.027(2) 0.016(2) 0.0053(16) 0.0026(16) 0.0063(16)
C91S 0.0087(18) 0.019(2) 0.015(2) 0.0015(16) -0.0002(15) -0.0003(15)
C92S 0.018(2) 0.019(2) 0.0127(19) 0.0021(15) -0.0015(15) -0.0018(15)
C93S 0.019(2) 0.025(2) 0.019(2) -0.0043(17) -0.0002(16) 0.0039(16)
C94S 0.022(2) 0.031(3) 0.016(2) -0.0024(18) 0.0048(17) 0.0014(18)
C95S 0.027(2) 0.032(3) 0.011(2) 0.0080(17) 0.0020(17) 0.0038(18)
C96S 0.024(2) 0.019(2) 0.015(2) 0.0028(16) 0.0014(16) 0.0036(16)

loop_
_atom_type_symbol
_atom_type_description
_atom_type_scat_dispersion_real
_atom_type_scat_dispersion_imag
_atom_type_scat_source
C C 0.0033 0.0016 'International Tables Vol C Tables 4.2.6.8 and 6.1.1.4'
H H 0.0000 0.0000 'International Tables Vol C Tables 4.2.6.8 and 6.1.1.4'
B B 0.0013 0.0007 'International Tables Vol C Tables 4.2.6.8 and 6.1.1.4'
Co Co 0.3494 0.9721 'International Tables Vol C Tables 4.2.6.8 and 6.1.1.4'

loop_
_geom_angle_atom_site_label_1
_geom_angle_atom_site_label_2
_geom_angle_atom_site_label_3
_geom_angle
C7A Co2A C8A 42.07(15)
C7A Co2A C15A 127.64(16)
C8A Co2A C15A 166.96(15)
C7A Co2A C17A 113.71(16)
C8A Co2A C17A 106.95(15)
C15A Co2A C17A 67.93(16)
C7A Co2A C16A 104.38(16)
C8A Co2A C16A 127.99(15)
C15A Co2A C16A 40.44(15)
C17A Co2A C16A 40.87(15)
C7A Co2A C14A 167.60(16)
C8A Co2A C14A 150.32(16)
C15A Co2A C14A 40.38(15)
C17A Co2A C14A 67.57(16)
C16A Co2A C14A 68.06(16)
C7A Co2A C6A 74.60(15)
C8A Co2A C6A 73.78(14)
C15A Co2A C6A 113.68(14)
C17A Co2A C6A 168.83(16)
C16A Co2A C6A 146.85(15)
C14A Co2A C6A 106.04(15)
C7A Co2A C18A 148.08(16)
C8A Co2A C18A 116.77(15)
C15A Co2A C18A 67.75(16)
C17A Co2A C18A 40.43(16)
C16A Co2A C18A 68.40(16)
C14A Co2A C18A 39.92(15)
C6A Co2A C18A 128.92(16)
C7A Co2A B1A 45.93(16)
C8A Co2A B1A 74.94(16)
C15A Co2A B1A 102.64(16)
C17A Co2A B1A 147.16(17)
C16A Co2A B1A 111.51(17)
C14A Co2A B1A 126.25(17)
C6A Co2A B1A 44.01(15)
C18A Co2A B1A 165.95(17)
C7A Co2A B2A 75.30(15)
C8A Co2A B2A 45.00(15)
C15A Co2A B2A 147.59(16)
C17A Co2A B2A 128.69(16)
C16A Co2A B2A 168.83(16)
C14A Co2A B2A 114.10(16)
C6A Co2A B2A 44.20(14)
C18A Co2A B2A 105.79(16)
B1A Co2A B2A 76.54(16)
C2A Co1A C8A 171.01(16)
C2A Co1A C6A 105.01(16)
C8A Co1A C6A 74.32(14)
C2A Co1A C1A 41.19(16)
C8A Co1A C1A 130.35(16)
C6A Co1A C1A 111.61(16)
C2A Co1A C7A 146.88(16)
C8A Co1A C7A 41.98(15)
C6A Co1A C7A 74.54(14)
C1A Co1A C7A 169.79(16)
C2A Co1A C3A 40.41(17)
C8A Co1A C3A 146.10(17)
C6A Co1A C3A 129.92(16)
C1A Co1A C3A 68.50(17)
C7A Co1A C3A 114.41(16)
C2A Co1A C5A 68.07(16)
C8A Co1A C5A 107.13(15)
C6A Co1A C5A 144.95(16)
C1A Co1A C5A 40.24(16)
C7A Co1A C5A 130.55(16)
C3A Co1A C5A 67.82(16)
C2A Co1A C4A 67.66(18)
C8A Co1A C4A 114.03(16)
C6A Co1A C4A 169.99(16)
C1A Co1A C4A 67.84(17)
C7A Co1A C4A 107.60(16)
C3A Co1A C4A 40.12(17)
C5A Co1A C4A 40.18(16)
C2A Co1A B1A 110.94(17)
C8A Co1A B1A 75.04(16)
C6A Co1A B1A 44.13(15)
C1A Co1A B1A 144.27(17)
C7A Co1A B1A 45.66(16)
C3A Co1A B1A 105.23(17)
C5A Co1A B1A 170.82(17)
C4A Co1A B1A 130.67(17)
C2A Co1A B2A 128.52(18)
C8A Co1A B2A 45.05(15)
C6A Co1A B2A 44.32(14)
C1A Co1A B2A 103.57(17)
C7A Co1A B2A 74.82(15)
C3A Co1A B2A 168.84(17)
C5A Co1A B2A 111.66(16)
C4A Co1A B2A 145.59(16)
B1A Co1A B2A 76.36(16)
C16B Co2B C7B 166.80(18)
C16B Co2B C8B 151.08(18)
C7B Co2B C8B 42.08(15)
C16B Co2B C17B 40.40(17)
C7B Co2B C17B 127.26(16)
C8B Co2B C17B 164.89(16)
C16B Co2B C14B 68.68(18)
C7B Co2B C14B 114.04(17)
C8B Co2B C14B 104.49(15)
C17B Co2B C14B 68.29(16)
C16B Co2B C15B 40.69(18)
C7B Co2B C15B 148.92(18)
C8B Co2B C15B 115.73(17)
C17B Co2B C15B 68.19(17)
C14B Co2B C15B 41.05(17)
C16B Co2B C18B 68.06(17)
C7B Co2B C18B 105.11(15)
C8B Co2B C18B 125.76(16)
C17B Co2B C18B 40.38(16)
C14B Co2B C18B 40.46(16)
C15B Co2B C18B 68.24(16)
C16B Co2B C6B 105.32(17)
C7B Co2B C6B 74.81(15)
C8B Co2B C6B 74.42(14)
C17B Co2B C6B 115.89(16)
C14B Co2B C6B 166.06(16)
C15B Co2B C6B 126.41(17)
C18B Co2B C6B 150.48(15)
C16B Co2B B1B 125.47(18)
C7B Co2B B1B 45.65(16)
C8B Co2B B1B 75.35(16)
C17B Co2B B1B 103.74(16)
C14B Co2B B1B 148.97(18)
C15B Co2B B1B 165.39(19)
C18B Co2B B1B 114.10(16)
C6B Co2B B1B 44.80(16)
C16B Co2B B2B 114.28(17)
C7B Co2B B2B 75.33(16)
C8B Co2B B2B 45.43(16)
C17B Co2B B2B 149.59(17)
C14B Co2B B2B 125.48(17)
C15B Co2B B2B 103.53(17)
C18B Co2B B2B 165.26(16)
C6B Co2B B2B 44.22(15)
B1B Co2B B2B 77.07(16)
C4B Co1B C7B 143.78(16)
C4B Co1B C5B 40.69(16)
C7B Co1B C5B 112.26(16)
C4B Co1B C8B 173.91(17)
C7B Co1B C8B 42.00(15)
C5B Co1B C8B 144.27(17)
C4B Co1B C3B 41.04(16)
C7B Co1B C3B 172.78(16)
C5B Co1B C3B 68.47(16)
C8B Co1B C3B 133.52(16)
C4B Co1B C6B 104.24(15)
C7B Co1B C6B 74.84(15)
C5B Co1B C6B 130.14(16)
C8B Co1B C6B 74.45(14)
C3B Co1B C6B 110.47(15)
C4B Co1B C2B 68.51(16)
C7B Co1B C2B 132.50(16)
C5B Co1B C2B 68.08(16)
C8B Co1B C2B 108.90(15)
C3B Co1B C2B 40.53(16)
C6B Co1B C2B 143.76(16)
C4B Co1B C1B 68.67(17)
C7B Co1B C1B 107.34(16)
C5B Co1B C1B 40.85(16)
C8B Co1B C1B 113.20(16)
C3B Co1B C1B 68.22(16)
C6B Co1B C1B 171.00(16)
C2B Co1B C1B 40.14(16)
C4B Co1B B1B 107.99(16)
C7B Co1B B1B 45.71(16)
C5B Co1B B1B 103.37(17)
C8B Co1B B1B 75.44(16)
C3B Co1B B1B 141.51(17)
C6B Co1B B1B 44.95(16)
C2B Co1B B1B 170.55(17)
C1B Co1B B1B 130.59(17)
C4B Co1B B2B 129.75(17)
C7B Co1B B2B 75.25(15)
C5B Co1B B2B 170.33(17)
C8B Co1B B2B 45.39(16)
C3B Co1B B2B 104.90(16)
C6B Co1B B2B 44.27(15)
C2B Co1B B2B 111.88(16)
C1B Co1B B2B 144.59(17)
B1B Co1B B2B 77.24(16)
C7C Co1C C5C 171.41(17)
C7C Co1C C1C 130.38(16)
C5C Co1C C1C 41.38(16)
C7C Co1C C8C 42.42(15)
C5C Co1C C8C 146.09(17)
C1C Co1C C8C 170.64(15)
C7C Co1C C2C 106.55(15)
C5C Co1C C2C 68.50(16)
C1C Co1C C2C 40.74(16)
C8C Co1C C2C 130.87(16)
C7C Co1C C6C 74.47(14)
C5C Co1C C6C 105.20(16)
C1C Co1C C6C 110.80(16)
C8C Co1C C6C 74.60(14)
C2C Co1C C6C 144.12(16)
C7C Co1C C3C 113.24(15)
C5C Co1C C3C 67.98(18)
C1C Co1C C3C 68.60(17)
C8C Co1C C3C 107.35(16)
C2C Co1C C3C 40.59(16)
C6C Co1C C3C 170.78(15)
C7C Co1C C4C 145.54(17)
C5C Co1C C4C 40.34(17)
C1C Co1C C4C 68.77(17)
C8C Co1C C4C 114.03(17)
C2C Co1C C4C 68.09(16)
C6C Co1C C4C 130.64(16)
C3C Co1C C4C 40.19(16)
C7C Co1C B2C 75.82(16)
C5C Co1C B2C 110.19(17)
C1C Co1C B2C 143.35(17)
C8C Co1C B2C 45.71(16)
C2C Co1C B2C 171.09(17)
C6C Co1C B2C 44.67(16)
C3C Co1C B2C 130.51(18)
C4C Co1C B2C 104.96(17)
C7C Co1C B1C 45.19(15)
C5C Co1C B1C 128.86(18)
C1C Co1C B1C 102.93(17)
C8C Co1C B1C 75.31(15)
C2C Co1C B1C 110.55(16)
C6C Co1C B1C 44.48(14)
C3C Co1C B1C 144.62(16)
C4C Co1C B1C 169.20(18)
B2C Co1C B1C 77.35(16)
C8C Co2C C16C 127.14(16)
C8C Co2C C14C 114.35(16)
C16C Co2C C14C 68.27(15)
C8C Co2C C15C 104.79(15)
C16C Co2C C15C 40.92(15)
C14C Co2C C15C 40.26(16)
C8C Co2C C17C 167.13(15)
C16C Co2C C17C 40.76(15)
C14C Co2C C17C 68.16(16)
C15C Co2C C17C 68.48(15)
C8C Co2C C6C 74.65(14)
C16C Co2C C6C 114.09(14)
C14C Co2C C6C 167.50(16)
C15C Co2C C6C 148.69(15)
C17C Co2C C6C 105.12(14)
C8C Co2C C7C 42.18(15)
C16C Co2C C7C 166.37(15)
C14C Co2C C7C 106.56(15)
C15C Co2C C7C 127.18(16)
C17C Co2C C7C 150.58(15)
C6C Co2C C7C 73.83(14)
C8C Co2C C18C 148.75(16)
C16C Co2C C18C 68.33(16)
C14C Co2C C18C 40.54(16)
C15C Co2C C18C 68.15(16)
C17C Co2C C18C 40.46(15)
C6C Co2C C18C 127.69(16)
C7C Co2C C18C 116.56(15)
C8C Co2C B2C 45.63(16)
C16C Co2C B2C 102.52(16)
C14C Co2C B2C 147.99(18)
C15C Co2C B2C 112.77(17)
C17C Co2C B2C 125.52(16)
C6C Co2C B2C 44.51(16)
C7C Co2C B2C 74.99(17)
C18C Co2C B2C 165.62(17)
C8C Co2C B1C 75.24(15)
C16C Co2C B1C 148.40(16)
C14C Co2C B1C 127.39(16)
C15C Co2C B1C 166.88(16)
C17C Co2C B1C 113.92(16)
C6C Co2C B1C 44.35(14)
C7C Co2C B1C 44.80(15)
C18C Co2C B1C 104.81(16)
B2C Co2C B1C 76.92(16)
C8D Co1D C3D 104.95(16)
C8D Co1D C1D 168.60(18)
C3D Co1D C1D 68.04(16)
C8D Co1D C6D 74.47(16)
C3D Co1D C6D 148.41(16)
C1D Co1D C6D 106.51(16)
C8D Co1D C5D 146.90(18)
C3D Co1D C5D 67.53(17)
C1D Co1D C5D 40.22(18)
C6D Co1D C5D 129.34(17)
C8D Co1D C4D 113.10(17)
C3D Co1D C4D 40.27(16)
C1D Co1D C4D 67.89(17)
C6D Co1D C4D 168.56(16)
C5D Co1D C4D 40.13(17)
C8D Co1D C2D 127.98(17)
C3D Co1D C2D 40.60(16)
C1D Co1D C2D 40.96(17)
C6D Co1D C2D 114.55(16)
C5D Co1D C2D 68.21(17)
C4D Co1D C2D 68.31(16)
C8D Co1D C7D 42.50(16)
C3D Co1D C7D 126.96(16)
C1D Co1D C7D 148.90(19)
C6D Co1D C7D 74.44(15)
C5D Co1D C7D 114.76(18)
C4D Co1D C7D 104.97(16)
C2D Co1D C7D 166.54(17)
C8D Co1D B2D 45.45(17)
C3D Co1D B2D 112.05(16)
C1D Co1D B2D 127.47(18)
C6D Co1D B2D 44.97(15)
C5D Co1D B2D 167.59(18)
C4D Co1D B2D 146.38(17)
C2D Co1D B2D 103.03(16)
C7D Co1D B2D 75.87(17)
C8D Co1D B1D 74.76(16)
C3D Co1D B1D 168.45(16)
C1D Co1D B1D 113.98(17)
C6D Co1D B1D 43.04(15)
C5D Co1D B1D 106.19(16)
C4D Co1D B1D 128.83(16)
C2D Co1D B1D 147.71(17)
C7D Co1D B1D 45.56(16)
B2D Co1D B1D 76.25(16)
C6D Co2D C18D 127.38(17)
C6D Co2D C17D 167.84(17)
C18D Co2D C17D 40.92(17)
C6D Co2D C8D 74.63(15)
C18D Co2D C8D 113.47(16)
C17D Co2D C8D 105.77(16)
C6D Co2D C14D 104.46(16)
C18D Co2D C14D 40.38(17)
C17D Co2D C14D 68.31(17)
C8D Co2D C14D 146.76(17)
C6D Co2D C15D 113.03(15)
C18D Co2D C15D 68.15(16)
C17D Co2D C15D 68.32(16)
C8D Co2D C15D 169.63(16)
C14D Co2D C15D 40.40(16)
C6D Co2D C16D 147.37(16)
C18D Co2D C16D 68.39(17)
C17D Co2D C16D 40.55(16)
C8D Co2D C16D 129.46(16)
C14D Co2D C16D 68.16(16)
C15D Co2D C16D 40.65(16)
C6D Co2D C7D 74.42(15)
C18D Co2D C7D 147.09(18)
C17D Co2D C7D 114.37(17)
C8D Co2D C7D 42.37(16)
C14D Co2D C7D 170.63(18)
C15D Co2D C7D 131.09(17)
C16D Co2D C7D 107.59(16)
C6D Co2D B2D 45.14(15)
C18D Co2D B2D 101.90(17)
C17D Co2D B2D 126.75(17)
C8D Co2D B2D 45.51(17)
C14D Co2D B2D 110.24(17)
C15D Co2D B2D 144.87(17)
C16D Co2D B2D 167.28(16)
C7D Co2D B2D 75.80(17)
C6D Co2D B1D 43.18(15)
C18D Co2D B1D 167.01(18)
C17D Co2D B1D 148.97(17)
C8D Co2D B1D 74.82(15)
C14D Co2D B1D 127.69(17)
C15D Co2D B1D 105.61(16)
C16D Co2D B1D 114.90(16)
C7D Co2D B1D 45.50(16)
B2D Co2D B1D 76.46(15)
C7A C8A C12A 123.4(3)
C7A C8A B2A 111.5(3)
C12A C8A B2A 125.1(3)
C7A C8A Co1A 69.4(2)
C12A C8A Co1A 127.7(3)
B2A C8A Co1A 69.73(19)
C7A C8A Co2A 68.3(2)
C12A C8A Co2A 130.6(3)
B2A C8A Co2A 69.3(2)
Co1A C8A Co2A 101.60(16)
C9A C6A B1A 124.1(3)
C9A C6A B2A 123.5(3)
B1A C6A B2A 112.4(3)
C9A C6A Co1A 128.7(3)
B1A C6A Co1A 69.2(2)
B2A C6A Co1A 70.1(2)
C9A C6A Co2A 130.0(3)
B1A C6A Co2A 68.6(2)
B2A C6A Co2A 69.4(2)
Co1A C6A Co2A 101.23(15)
C9B C6B B2B 123.2(3)
C9B C6B B1B 124.3(3)
B2B C6B B1B 112.4(3)
C9B C6B Co1B 127.9(2)
B2B C6B Co1B 69.6(2)
B1B C6B Co1B 68.9(2)
C9B C6B Co2B 131.2(2)
B2B C6B Co2B 69.45(19)
B1B C6B Co2B 69.1(2)
Co1B C6B Co2B 100.83(16)
C8B C7B C11B 122.9(4)
C8B C7B B1B 110.9(3)
C11B C7B B1B 126.2(3)
C8B C7B Co2B 69.1(2)
C11B C7B Co2B 129.2(3)
B1B C7B Co2B 69.1(2)
C8B C7B Co1B 69.1(2)
C11B C7B Co1B 129.1(2)
B1B C7B Co1B 68.7(2)
Co2B C7B Co1B 101.65(16)
C9C C6C B2C 123.2(3)
C9C C6C B1C 124.1(3)
B2C C6C B1C 112.6(3)
C9C C6C Co1C 128.4(2)
B2C C6C Co1C 68.7(2)
B1C C6C Co1C 69.64(19)
C9C C6C Co2C 130.7(2)
B2C C6C Co2C 69.1(2)
B1C C6C Co2C 69.89(19)
Co1C C6C Co2C 100.89(15)
C8C C7C C11C 122.5(3)
C8C C7C B1C 111.5(3)
C11C C7C B1C 126.0(3)
C8C C7C Co1C 69.1(2)
C11C C7C Co1C 129.0(3)
B1C C7C Co1C 70.0(2)
C8C C7C Co2C 68.0(2)
C11C C7C Co2C 129.3(3)
B1C C7C Co2C 69.53(19)
Co1C C7C Co2C 101.51(16)
C9D C6D B1D 122.4(3)
C9D C6D B2D 124.9(3)
B1D C6D B2D 112.6(3)
C9D C6D Co2D 126.9(3)
B1D C6D Co2D 70.1(2)
B2D C6D Co2D 68.9(2)
C9D C6D Co1D 131.4(3)
B1D C6D Co1D 70.0(2)
B2D C6D Co1D 68.9(2)
Co2D C6D Co1D 101.65(16)
C7D C8D C12D 122.7(4)
C7D C8D B2D 111.8(3)
C12D C8D B2D 125.5(4)
C7D C8D Co1D 69.6(2)
C12D C8D Co1D 129.0(3)
B2D C8D Co1D 69.0(2)
C7D C8D Co2D 70.0(2)
C12D C8D Co2D 129.1(3)
B2D C8D Co2D 68.7(2)
Co1D C8D Co2D 101.91(17)
C6A B2A C13A 130.2(3)
C6A B2A C8A 102.7(3)
C13A B2A C8A 127.0(3)
C6A B2A Co2A 66.35(19)
C13A B2A Co2A 132.5(3)
C8A B2A Co2A 65.70(19)
C6A B2A Co1A 65.6(2)
C13A B2A Co1A 129.8(3)
C8A B2A Co1A 65.22(19)
Co2A B2A Co1A 97.62(17)
C6A B1A C10A 129.1(4)
C6A B1A C7A 103.7(3)
C10A B1A C7A 127.2(4)
C6A B1A Co2A 67.4(2)
C10A B1A Co2A 131.2(3)
C7A B1A Co2A 65.6(2)
C6A B1A Co1A 66.7(2)
C10A B1A Co1A 129.4(3)
C7A B1A Co1A 66.2(2)
Co2A B1A Co1A 99.42(18)
C8A C7A C11A 123.6(4)
C8A C7A B1A 109.7(3)
C11A C7A B1A 126.6(4)
C8A C7A Co2A 69.7(2)
C11A C7A Co2A 128.8(3)
B1A C7A Co2A 68.5(2)
C8A C7A Co1A 68.7(2)
C11A C7A Co1A 129.3(3)
B1A C7A Co1A 68.2(2)
Co2A C7A Co1A 101.94(17)
C8A C12A H12A 109.5
C8A C12A H12B 109.5
H12A C12A H12B 109.5
C8A C12A H12C 109.5
H12A C12A H12C 109.5
H12B C12A H12C 109.5
B2A C13A H13A 109.5
B2A C13A H13B 109.5
H13A C13A H13B 109.5
B2A C13A H13C 109.5
H13A C13A H13C 109.5
H13B C13A H13C 109.5
C6A C9A H9AA 109.5
C6A C9A H9AB 109.5
H9AA C9A H9AB 109.5
C6A C9A H9AC 109.5
H9AA C9A H9AC 109.5
H9AB C9A H9AC 109.5
B1A C10A H10A 109.5
B1A C10A H10B 109.5
H10A C10A H10B 109.5
B1A C10A H10C 109.5
H10A C10A H10C 109.5
H10B C10A H10C 109.5
C7A C11A H11A 109.5
C7A C11A H11B 109.5
H11A C11A H11B 109.5
C7A C11A H11C 109.5
H11A C11A H11C 109.5
H11B C11A H11C 109.5
C14A C18A C17A 107.8(4)
C14A C18A Co2A 69.7(2)
C17A C18A Co2A 69.4(2)
C14A C18A H18A 126.1
C17A C18A H18A 126.1
Co2A C18A H18A 126.1
C18A C17A C16A 108.2(4)
C18A C17A Co2A 70.2(2)
C16A C17A Co2A 69.6(2)
C18A C17A H17A 125.9
C16A C17A H17A 125.9
Co2A C17A H17A 125.9
C15A C16A C17A 107.0(4)
C15A C16A Co2A 69.7(2)
C17A C16A Co2A 69.5(2)
C15A C16A H16A 126.5
C17A C16A H16A 126.5
Co2A C16A H16A 126.5
C14A C15A C16A 108.3(4)
C14A C15A Co2A 69.9(2)
C16A C15A Co2A 69.8(2)
C14A C15A H15A 125.9
C16A C15A H15A 125.9
Co2A C15A H15A 125.9
C18A C14A C15A 108.7(4)
C18A C14A Co2A 70.4(2)
C15A C14A Co2A 69.7(2)
C18A C14A H14A 125.6
C15A C14A H14A 125.6
Co2A C14A H14A 125.6
C1A C5A C4A 108.4(4)
C1A C5A Co1A 69.5(2)
C4A C5A Co1A 70.0(2)
C1A C5A H5AA 125.8
C4A C5A H5AA 125.8
Co1A C5A H5AA 125.8
C3A C4A C5A 108.6(4)
C3A C4A Co1A 69.7(2)
C5A C4A Co1A 69.9(2)
C3A C4A H4AA 125.7
C5A C4A H4AA 125.7
Co1A C4A H4AA 125.7
C4A C3A C2A 107.8(4)
C4A C3A Co1A 70.2(2)
C2A C3A Co1A 69.2(2)
C4A C3A H3AA 126.1
C2A C3A H3AA 126.1
Co1A C3A H3AA 126.1
C3A C2A C1A 108.2(4)
C3A C2A Co1A 70.4(2)
C1A C2A Co1A 69.9(2)
C3A C2A H2AA 125.9
C1A C2A H2AA 125.9
Co1A C2A H2AA 125.9
C5A C1A C2A 107.0(4)
C5A C1A Co1A 70.2(2)
C2A C1A Co1A 68.9(2)
C5A C1A H1AA 126.5
C2A C1A H1AA 126.5
Co1A C1A H1AA 126.5
C10B B1B C6B 130.6(4)
C10B B1B C7B 126.8(4)
C6B B1B C7B 102.5(3)
C10B B1B Co1B 129.7(3)
C6B B1B Co1B 66.19(19)
C7B B1B Co1B 65.58(19)
C10B B1B Co2B 132.1(3)
C6B B1B Co2B 66.2(2)
C7B B1B Co2B 65.22(19)
Co1B B1B Co2B 98.11(18)
C7B C8B C12B 123.0(4)
C7B C8B B2B 111.2(3)
C12B C8B B2B 125.9(3)
C7B C8B Co2B 68.8(2)
C12B C8B Co2B 128.8(2)
B2B C8B Co2B 69.24(19)
C7B C8B Co1B 68.9(2)
C12B C8B Co1B 129.7(2)
B2B C8B Co1B 69.14(19)
Co2B C8B Co1B 101.42(16)
C6B B2B C13B 129.4(4)
C6B B2B C8B 103.0(3)
C13B B2B C8B 127.6(3)
C6B B2B Co2B 66.32(19)
C13B B2B Co2B 130.5(3)
C8B B2B Co2B 65.33(19)
C6B B2B Co1B 66.1(2)
C13B B2B Co1B 131.8(3)
C8B B2B Co1B 65.47(19)
Co2B B2B Co1B 97.67(18)
C6B C9B H9BA 109.5
C6B C9B H9BB 109.5
H9BA C9B H9BB 109.5
C6B C9B H9BC 109.5
H9BA C9B H9BC 109.5
H9BB C9B H9BC 109.5
B1B C10B H10D 109.5
B1B C10B H10E 109.5
H10D C10B H10E 109.5
B1B C10B H10F 109.5
H10D C10B H10F 109.5
H10E C10B H10F 109.5
C7B C11B H11D 109.5
C7B C11B H11E 109.5
H11D C11B H11E 109.5
C7B C11B H11F 109.5
H11D C11B H11F 109.5
H11E C11B H11F 109.5
C8B C12B H12D 109.5
C8B C12B H12E 109.5
H12D C12B H12E 109.5
C8B C12B H12F 109.5
H12D C12B H12F 109.5
H12E C12B H12F 109.5
B2B C13B H13D 109.5
B2B C13B H13E 109.5
H13D C13B H13E 109.5
B2B C13B H13F 109.5
H13D C13B H13F 109.5
H13E C13B H13F 109.5
C16B C15B C14B 107.5(4)
C16B C15B Co2B 69.2(2)
C14B C15B Co2B 69.4(2)
C16B C15B H15B 126.2
C14B C15B H15B 126.2
Co2B C15B H15B 126.2
C17B C16B C15B 108.4(4)
C17B C16B Co2B 70.2(2)
C15B C16B Co2B 70.1(2)
C17B C16B H16B 125.8
C15B C16B H16B 125.8
Co2B C16B H16B 125.8
C16B C17B C18B 108.2(4)
C16B C17B Co2B 69.4(2)
C18B C17B Co2B 70.0(2)
C16B C17B H17B 125.9
C18B C17B H17B 125.9
Co2B C17B H17B 125.9
C17B C18B C14B 108.4(4)
C17B C18B Co2B 69.6(2)
C14B C18B Co2B 69.5(2)
C17B C18B H18B 125.8
C14B C18B H18B 125.8
Co2B C18B H18B 125.8
C18B C14B C15B 107.4(4)
C18B C14B Co2B 70.0(2)
C15B C14B Co2B 69.5(2)
C18B C14B H14B 126.3
C15B C14B H14B 126.3
Co2B C14B H14B 126.3
C1B C2B C3B 108.8(4)
C1B C2B Co1B 70.0(2)
C3B C2B Co1B 69.6(2)
C1B C2B H2BA 125.6
C3B C2B H2BA 125.6
Co1B C2B H2BA 125.6
C2B C3B C4B 107.7(4)
C2B C3B Co1B 69.9(2)
C4B C3B Co1B 69.2(2)
C2B C3B H3BA 126.2
C4B C3B H3BA 126.2
Co1B C3B H3BA 126.2
C5B C4B C3B 107.6(4)
C5B C4B Co1B 69.8(2)
C3B C4B Co1B 69.8(2)
C5B C4B H4BA 126.2
C3B C4B H4BA 126.2
Co1B C4B H4BA 126.2
C4B C5B C1B 108.2(4)
C4B C5B Co1B 69.5(2)
C1B C5B Co1B 70.0(2)
C4B C5B H5BA 125.9
C1B C5B H5BA 125.9
Co1B C5B H5BA 125.9
C2B C1B C5B 107.7(4)
C2B C1B Co1B 69.9(2)
C5B C1B Co1B 69.2(2)
C2B C1B H1BA 126.1
C5B C1B H1BA 126.1
Co1B C1B H1BA 126.1
C10C B1C C6C 130.6(3)
C10C B1C C7C 126.9(3)
C6C B1C C7C 102.5(3)
C10C B1C Co1C 130.7(3)
C6C B1C Co1C 65.88(19)
C7C B1C Co1C 64.8(2)
C10C B1C Co2C 132.1(3)
C6C B1C Co2C 65.75(18)
C7C B1C Co2C 65.67(19)
Co1C B1C Co2C 97.11(17)
C7C C8C C12C 122.9(3)
C7C C8C B2C 110.6(3)
C12C C8C B2C 126.5(4)
C7C C8C Co2C 69.8(2)
C12C C8C Co2C 128.0(3)
B2C C8C Co2C 69.2(2)
C7C C8C Co1C 68.5(2)
C12C C8C Co1C 129.8(3)
B2C C8C Co1C 68.6(2)
Co2C C8C Co1C 102.10(16)
C6C B2C C13C 129.8(4)
C6C B2C C8C 102.8(3)
C13C B2C C8C 127.4(4)
C6C B2C Co1C 66.6(2)
C13C B2C Co1C 129.5(3)
C8C B2C Co1C 65.7(2)
C6C B2C Co2C 66.4(2)
C13C B2C Co2C 131.9(3)
C8C B2C Co2C 65.2(2)
Co1C B2C Co2C 98.62(18)
C6C C9C H9CA 109.5
C6C C9C H9CB 109.5
H9CA C9C H9CB 109.5
C6C C9C H9CC 109.5
H9CA C9C H9CC 109.5
H9CB C9C H9CC 109.5
B1C C10C H10G 109.5
B1C C10C H10H 109.5
H10G C10C H10H 109.5
B1C C10C H10I 109.5
H10G C10C H10I 109.5
H10H C10C H10I 109.5
C7C C11C H11G 109.5
C7C C11C H11H 109.5
H11G C11C H11H 109.5
C7C C11C H11I 109.5
H11G C11C H11I 109.5
H11H C11C H11I 109.5
C8C C12C H12G 109.5
C8C C12C H12H 109.5
H12G C12C H12H 109.5
C8C C12C H12I 109.5
H12G C12C H12I 109.5
H12H C12C H12I 109.5
B2C C13C H13G 109.5
B2C C13C H13H 109.5
H13G C13C H13H 109.5
B2C C13C H13I 109.5
H13G C13C H13I 109.5
H13H C13C H13I 109.5
C4C C5C C1C 108.6(4)
C4C C5C Co1C 71.0(2)
C1C C5C Co1C 69.4(2)
C4C C5C H5CA 125.7
C1C C5C H5CA 125.7
Co1C C5C H5CA 125.7
C5C C4C C3C 107.9(4)
C5C C4C Co1C 68.6(2)
C3C C4C Co1C 69.7(2)
C5C C4C H4CA 126.0
C3C C4C H4CA 126.0
Co1C C4C H4CA 126.0
C4C C3C C2C 108.2(4)
C4C C3C Co1C 70.1(2)
C2C C3C Co1C 69.2(2)
C4C C3C H3CA 125.9
C2C C3C H3CA 125.9
Co1C C3C H3CA 125.9
C1C C2C C3C 108.4(4)
C1C C2C Co1C 69.2(2)
C3C C2C Co1C 70.2(2)
C1C C2C H2CA 125.8
C3C C2C H2CA 125.8
Co1C C2C H2CA 125.8
C2C C1C C5C 106.9(4)
C2C C1C Co1C 70.0(2)
C5C C1C Co1C 69.2(2)
C2C C1C H1CA 126.6
C5C C1C H1CA 126.6
Co1C C1C H1CA 126.6
C14C C18C C17C 107.0(4)
C14C C18C Co2C 68.4(2)
C17C C18C Co2C 69.1(2)
C14C C18C H18C 126.5
C17C C18C H18C 126.5
Co2C C18C H18C 126.5
C16C C17C C18C 108.0(3)
C16C C17C Co2C 68.9(2)
C18C C17C Co2C 70.4(2)
C16C C17C H17C 126.0
C18C C17C H17C 126.0
Co2C C17C H17C 126.0
C17C C16C C15C 108.0(3)
C17C C16C Co2C 70.3(2)
C15C C16C Co2C 69.8(2)
C17C C16C H16C 126.0
C15C C16C H16C 126.0
Co2C C16C H16C 126.0
C14C C15C C16C 107.7(4)
C14C C15C Co2C 69.7(2)
C16C C15C Co2C 69.3(2)
C14C C15C H15C 126.1
C16C C15C H15C 126.1
Co2C C15C H15C 126.1
C15C C14C C18C 109.2(4)
C15C C14C Co2C 70.1(2)
C18C C14C Co2C 71.1(2)
C15C C14C H14C 125.4
C18C C14C H14C 125.4
Co2C C14C H14C 125.4
C13D B2D C6D 129.3(4)
C13D B2D C8D 128.6(3)
C6D B2D C8D 102.1(3)
C13D B2D Co2D 129.8(3)
C6D B2D Co2D 65.91(19)
C8D B2D Co2D 65.8(2)
C13D B2D Co1D 131.4(3)
C6D B2D Co1D 66.1(2)
C8D B2D Co1D 65.6(2)
Co2D B2D Co1D 98.74(17)
C8D C7D C11D 126.6(4)
C8D C7D B1D 108.1(3)
C11D C7D B1D 125.3(4)
C8D C7D Co1D 67.9(2)
C11D C7D Co1D 129.5(3)
B1D C7D Co1D 68.1(2)
C8D C7D Co2D 67.6(2)
C11D C7D Co2D 130.5(3)
B1D C7D Co2D 67.7(2)
Co1D C7D Co2D 99.97(17)
C6D B1D C10D 128.4(4)
C6D B1D C7D 105.3(3)
C10D B1D C7D 126.3(4)
C6D B1D Co2D 66.7(2)
C10D B1D Co2D 131.0(3)
C7D B1D Co2D 66.8(2)
C6D B1D Co1D 67.0(2)
C10D B1D Co1D 130.3(3)
C7D B1D Co1D 66.3(2)
Co2D B1D Co1D 98.64(17)
C6D C9D H9DA 109.5
C6D C9D H9DB 109.5
H9DA C9D H9DB 109.5
C6D C9D H9DC 109.5
H9DA C9D H9DC 109.5
H9DB C9D H9DC 109.5
B2D C13D H13J 109.5
B2D C13D H13K 109.5
H13J C13D H13K 109.5
B2D C13D H13L 109.5
H13J C13D H13L 109.5
H13K C13D H13L 109.5
C8D C12D H12J 109.5
C8D C12D H12K 109.5
H12J C12D H12K 109.5
C8D C12D H12L 109.5
H12J C12D H12L 109.5
H12K C12D H12L 109.5
C7D C11D H11J 109.5
C7D C11D H11K 109.5
H11J C11D H11K 109.5
C7D C11D H11L 109.5
H11J C11D H11L 109.5
H11K C11D H11L 109.5
B1D C10D H10J 109.5
B1D C10D H10K 109.5
H10J C10D H10K 109.5
B1D C10D H10L 109.5
H10J C10D H10L 109.5
H10K C10D H10L 109.5
C3D C2D C1D 106.4(4)
C3D C2D Co1D 69.2(2)
C1D C2D Co1D 69.2(2)
C3D C2D H2DA 126.8
C1D C2D H2DA 126.8
Co1D C2D H2DA 126.8
C4D C3D C2D 109.1(4)
C4D C3D Co1D 70.3(2)
C2D C3D Co1D 70.2(2)
C4D C3D H3DA 125.5
C2D C3D H3DA 125.5
Co1D C3D H3DA 125.5
C5D C4D C3D 107.7(4)
C5D C4D Co1D 69.9(2)
C3D C4D Co1D 69.4(2)
C5D C4D H4DA 126.1
C3D C4D H4DA 126.1
Co1D C4D H4DA 126.1
C4D C5D C1D 108.6(4)
C4D C5D Co1D 69.9(2)
C1D C5D Co1D 69.6(2)
C4D C5D H5DA 125.7
C1D C5D H5DA 125.7
Co1D C5D H5DA 125.7
C5D C1D C2D 108.2(4)
C5D C1D Co1D 70.2(2)
C2D C1D Co1D 69.8(2)
C5D C1D H1DA 125.9
C2D C1D H1DA 125.9
Co1D C1D H1DA 125.9
C14D C15D C16D 108.0(4)
C14D C15D Co2D 69.5(2)
C16D C15D Co2D 69.9(2)
C14D C15D H15D 126.0
C16D C15D H15D 126.0
Co2D C15D H15D 126.0
C17D C16D C15D 107.6(4)
C17D C16D Co2D 69.1(2)
C15D C16D Co2D 69.5(2)
C17D C16D H16D 126.2
C15D C16D H16D 126.2
Co2D C16D H16D 126.2
C16D C17D C18D 108.0(4)
C16D C17D Co2D 70.4(2)
C18D C17D Co2D 69.5(2)
C16D C17D H17D 126.0
C18D C17D H17D 126.0
Co2D C17D H17D 126.0
C14D C18D C17D 107.9(4)
C14D C18D Co2D 70.0(2)
C17D C18D Co2D 69.6(2)
C14D C18D H18D 126.0
C17D C18D H18D 126.0
Co2D C18D H18D 126.0
C18D C14D C15D 108.5(4)
C18D C14D Co2D 69.6(2)
C15D C14D Co2D 70.1(2)
C18D C14D H14D 125.7
C15D C14D H14D 125.7
Co2D C14D H14D 125.7
C1S B1S C7S 115.1(3)
C1S B1S C13S 114.7(3)
C7S B1S C13S 105.1(3)
C1S B1S C19S 102.9(3)
C7S B1S C19S 110.3(3)
C13S B1S C19S 108.6(3)
C37S B2S C31S 106.3(3)
C37S B2S C25S 112.8(3)
C31S B2S C25S 113.9(3)
C37S B2S C43S 111.0(3)
C31S B2S C43S 110.0(3)
C25S B2S C43S 102.9(3)
C67S B3S C55S 102.9(3)
C67S B3S C61S 111.4(3)
C55S B3S C61S 113.0(3)
C67S B3S C49S 109.5(3)
C55S B3S C49S 113.8(3)
C61S B3S C49S 106.2(3)
C79S B4S C85S 106.4(3)
C79S B4S C73S 112.6(3)
C85S B4S C73S 115.6(3)
C79S B4S C91S 111.6(3)
C85S B4S C91S 108.4(3)
C73S B4S C91S 102.2(3)
C6S C1S C2S 115.1(4)
C6S C1S B1S 121.6(3)
C2S C1S B1S 122.4(3)
C1S C2S C3S 121.7(4)
C1S C2S H2SA 119.2
C3S C2S H2SA 119.2
C4S C3S C2S 120.3(4)
C4S C3S H3SA 119.8
C2S C3S H3SA 119.8
C5S C4S C3S 119.6(4)
C5S C4S H4SA 120.2
C3S C4S H4SA 120.2
C4S C5S C6S 120.0(4)
C4S C5S H5SA 120.0
C6S C5S H5SA 120.0
C1S C6S C5S 123.3(4)
C1S C6S H6SA 118.3
C5S C6S H6SA 118.3
C12S C7S C8S 115.1(4)
C12S C7S B1S 121.9(3)
C8S C7S B1S 122.9(3)
C9S C8S C7S 121.8(4)
C9S C8S H8SA 119.1
C7S C8S H8SA 119.1
C10S C9S C8S 121.0(4)
C10S C9S H9SA 119.5
C8S C9S H9SA 119.5
C9S C10S C11S 118.9(4)
C9S C10S H10M 120.5
C11S C10S H10M 120.5
C10S C11S C12S 119.7(4)
C10S C11S H11M 120.1
C12S C11S H11M 120.1
C7S C12S C11S 123.4(4)
C7S C12S H12M 118.3
C11S C12S H12M 118.3
C14S C13S C18S 114.7(3)
C14S C13S B1S 124.1(3)
C18S C13S B1S 121.1(3)
C15S C14S C13S 123.1(4)
C15S C14S H14E 118.4
C13S C14S H14E 118.4
C14S C15S C16S 120.2(4)
C14S C15S H15E 119.9
C16S C15S H15E 119.9
C17S C16S C15S 118.5(4)
C17S C16S H16E 120.8
C15S C16S H16E 120.8
C16S C17S C18S 120.5(4)
C16S C17S H17E 119.7
C18S C17S H17E 119.7
C17S C18S C13S 122.9(4)
C17S C18S H18E 118.6
C13S C18S H18E 118.6
C20S C19S C24S 116.1(4)
C20S C19S B1S 122.3(3)
C24S C19S B1S 121.5(3)
C21S C20S C19S 121.9(4)
C21S C20S H20A 119.0
C19S C20S H20A 119.0
C22S C21S C20S 120.9(4)
C22S C21S H21A 119.6
C20S C21S H21A 119.6
C21S C22S C23S 118.7(4)
C21S C22S H22A 120.7
C23S C22S H22A 120.7
C24S C23S C22S 120.1(4)
C24S C23S H23A 120.0
C22S C23S H23A 120.0
C23S C24S C19S 122.3(4)
C23S C24S H24A 118.9
C19S C24S H24A 118.9
C26S C25S C30S 114.5(3)
C26S C25S B2S 122.3(3)
C30S C25S B2S 122.5(3)
C25S C26S C27S 123.2(4)
C25S C26S H26A 118.4
C27S C26S H26A 118.4
C28S C27S C26S 120.2(4)
C28S C27S H27A 119.9
C26S C27S H27A 119.9
C29S C28S C27S 118.3(4)
C29S C28S H28A 120.8
C27S C28S H28A 120.8
C28S C29S C30S 120.8(4)
C28S C29S H29A 119.6
C30S C29S H29A 119.6
C29S C30S C25S 123.0(4)
C29S C30S H30A 118.5
C25S C30S H30A 118.5
C36S C31S C32S 114.8(4)
C36S C31S B2S 124.3(3)
C32S C31S B2S 120.9(3)
C33S C32S C31S 122.5(4)
C33S C32S H32A 118.7
C31S C32S H32A 118.7
C34S C33S C32S 120.0(4)
C34S C33S H33A 120.0
C32S C33S H33A 120.0
C35S C34S C33S 120.0(4)
C35S C34S H34A 120.0
C33S C34S H34A 120.0
C34S C35S C36S 119.7(4)
C34S C35S H35A 120.2
C36S C35S H35A 120.2
C31S C36S C35S 123.0(4)
C31S C36S H36A 118.5
C35S C36S H36A 118.5
C38S C37S C42S 115.0(3)
C38S C37S B2S 124.6(3)
C42S C37S B2S 120.3(3)
C39S C38S C37S 123.2(4)
C39S C38S H38A 118.4
C37S C38S H38A 118.4
C38S C39S C40S 120.3(4)
C38S C39S H39A 119.8
C40S C39S H39A 119.8
C41S C40S C39S 118.5(4)
C41S C40S H40A 120.7
C39S C40S H40A 120.7
C40S C41S C42S 120.8(4)
C40S C41S H41A 119.6
C42S C41S H41A 119.6
C41S C42S C37S 122.2(3)
C41S C42S H42A 118.9
C37S C42S H42A 118.9
C48S C43S C44S 114.8(4)
C48S C43S B2S 121.3(4)
C44S C43S B2S 123.8(3)
C45S C44S C43S 122.8(4)
C45S C44S H44A 118.6
C43S C44S H44A 118.6
C46S C45S C44S 119.9(4)
C46S C45S H45A 120.1
C44S C45S H45A 120.1
C45S C46S C47S 119.4(4)
C45S C46S H46A 120.3
C47S C46S H46A 120.3
C46S C47S C48S 120.3(4)
C46S C47S H47A 119.8
C48S C47S H47A 119.8
C47S C48S C43S 122.8(4)
C47S C48S H48A 118.6
C43S C48S H48A 118.6
C50S C49S C54S 114.7(4)
C50S C49S B3S 123.1(3)
C54S C49S B3S 122.1(3)
C51S C50S C49S 123.2(4)
C51S C50S H50A 118.4
C49S C50S H50A 118.4
C52S C51S C50S 120.0(4)
C52S C51S H51A 120.0
C50S C51S H51A 120.0
C53S C52S C51S 118.7(4)
C53S C52S H52A 120.6
C51S C52S H52A 120.6
C52S C53S C54S 120.5(4)
C52S C53S H53A 119.7
C54S C53S H53A 119.7
C53S C54S C49S 122.8(4)
C53S C54S H54A 118.6
C49S C54S H54A 118.6
C60S C55S C56S 115.4(4)
C60S C55S B3S 122.9(3)
C56S C55S B3S 121.1(3)
C57S C56S C55S 122.0(4)
C57S C56S H56A 119.0
C55S C56S H56A 119.0
C58S C57S C56S 120.9(4)
C58S C57S H57A 119.5
C56S C57S H57A 119.5
C57S C58S C59S 118.6(4)
C57S C58S H58A 120.7
C59S C58S H58A 120.7
C58S C59S C60S 120.6(4)
C58S C59S H59A 119.7
C60S C59S H59A 119.7
C59S C60S C55S 122.4(4)
C59S C60S H60A 118.8
C55S C60S H60A 118.8
C66S C61S C62S 115.3(3)
C66S C61S B3S 122.3(3)
C62S C61S B3S 122.4(3)
C63S C62S C61S 121.9(4)
C63S C62S H62A 119.1
C61S C62S H62A 119.1
C64S C63S C62S 120.7(4)
C64S C63S H63A 119.6
C62S C63S H63A 119.6
C63S C64S C65S 118.9(4)
C63S C64S H64A 120.5
C65S C64S H64A 120.5
C66S C65S C64S 120.1(4)
C66S C65S H65A 119.9
C64S C65S H65A 119.9
C65S C66S C61S 123.0(4)
C65S C66S H66A 118.5
C61S C66S H66A 118.5
C68S C67S C72S 115.2(3)
C68S C67S B3S 124.2(3)
C72S C67S B3S 120.3(3)
C67S C68S C69S 122.6(4)
C67S C68S H68A 118.7
C69S C68S H68A 118.7
C70S C69S C68S 120.1(4)
C70S C69S H69A 120.0
C68S C69S H69A 120.0
C69S C70S C71S 119.1(4)
C69S C70S H70A 120.4
C71S C70S H70A 120.4
C72S C71S C70S 120.2(4)
C72S C71S H71A 119.9
C70S C71S H71A 119.9
C71S C72S C67S 122.8(4)
C71S C72S H72A 118.6
C67S C72S H72A 118.6
C74S C73S C78S 115.0(4)
C74S C73S B4S 123.3(3)
C78S C73S B4S 120.9(3)
C75S C74S C73S 122.6(4)
C75S C74S H74A 118.7
C73S C74S H74A 118.7
C76S C75S C74S 120.0(4)
C76S C75S H75A 120.0
C74S C75S H75A 120.0
C77S C76S C75S 119.6(4)
C77S C76S H76A 120.2
C75S C76S H76A 120.2
C76S C77S C78S 120.3(4)
C76S C77S H77A 119.9
C78S C77S H77A 119.9
C77S C78S C73S 122.4(4)
C77S C78S H78A 118.8
C73S C78S H78A 118.8
C84S C79S C80S 115.2(3)
C84S C79S B4S 123.2(3)
C80S C79S B4S 121.4(3)
C81S C80S C79S 122.5(4)
C81S C80S H80A 118.7
C79S C80S H80A 118.7
C82S C81S C80S 120.4(4)
C82S C81S H81A 119.8
C80S C81S H81A 119.8
C83S C82S C81S 118.7(4)
C83S C82S H82A 120.7
C81S C82S H82A 120.7
C82S C83S C84S 120.6(4)
C82S C83S H83A 119.7
C84S C83S H83A 119.7
C83S C84S C79S 122.5(4)
C83S C84S H84A 118.7
C79S C84S H84A 118.7
C86S C85S C90S 114.8(4)
C86S C85S B4S 119.5(3)
C90S C85S B4S 125.6(3)
C87S C86S C85S 123.2(3)
C87S C86S H86A 118.4
C85S C86S H86A 118.4
C88S C87S C86S 119.5(4)
C88S C87S H87A 120.3
C86S C87S H87A 120.3
C89S C88S C87S 119.3(4)
C89S C88S H88A 120.4
C87S C88S H88A 120.4
C88S C89S C90S 120.9(4)
C88S C89S H89A 119.6
C90S C89S H89A 119.6
C89S C90S C85S 122.3(4)
C89S C90S H90A 118.8
C85S C90S H90A 118.8
C96S C91S C92S 115.7(3)
C96S C91S B4S 120.8(3)
C92S C91S B4S 123.3(3)
C93S C92S C91S 122.7(3)
C93S C92S H92A 118.6
C91S C92S H92A 118.6
C94S C93S C92S 120.6(4)
C94S C93S H93A 119.7
C92S C93S H93A 119.7
C93S C94S C95S 118.3(4)
C93S C94S H94A 120.8
C95S C94S H94A 120.8
C94S C95S C96S 120.7(4)
C94S C95S H95A 119.7
C96S C95S H95A 119.7
C91S C96S C95S 122.0(4)
C91S C96S H96A 119.0
C95S C96S H96A 119.0

loop_
_geom_bond_atom_site_label_1
_geom_bond_atom_site_label_2
_geom_bond_distance
Co2A C7A 2.027(4)
Co2A C8A 2.046(4)
Co2A C15A 2.046(4)
Co2A C17A 2.047(4)
Co2A C16A 2.048(4)
Co2A C14A 2.048(4)
Co2A C6A 2.054(3)
Co2A C18A 2.057(4)
Co2A B1A 2.072(4)
Co2A B2A 2.100(4)
Co1A C2A 2.033(4)
Co1A C8A 2.036(4)
Co1A C6A 2.039(4)
Co1A C1A 2.045(4)
Co1A C7A 2.046(4)
Co1A C3A 2.048(4)
Co1A C5A 2.054(4)
Co1A C4A 2.055(4)
Co1A B1A 2.076(4)
Co1A B2A 2.104(4)
Co2B C16B 2.026(4)
Co2B C7B 2.032(4)
Co2B C8B 2.035(3)
Co2B C17B 2.037(4)
Co2B C14B 2.037(4)
Co2B C15B 2.038(4)
Co2B C18B 2.043(4)
Co2B C6B 2.048(3)
Co2B B1B 2.091(4)
Co2B B2B 2.094(4)
Co1B C4B 2.033(4)
Co1B C7B 2.036(4)
Co1B C5B 2.037(4)
Co1B C8B 2.039(3)
Co1B C3B 2.041(4)
Co1B C6B 2.043(4)
Co1B C2B 2.046(4)
Co1B C1B 2.047(4)
Co1B B1B 2.083(4)
Co1B B2B 2.095(4)
Co1C C7C 2.025(4)
Co1C C5C 2.028(4)
Co1C C1C 2.031(4)
Co1C C8C 2.033(4)
Co1C C2C 2.042(4)
Co1C C6C 2.047(3)
Co1C C3C 2.055(4)
Co1C C4C 2.059(4)
Co1C B2C 2.077(4)
Co1C B1C 2.103(4)
Co2C C8C 2.028(4)
Co2C C16C 2.030(4)
Co2C C14C 2.030(4)
Co2C C15C 2.036(4)
Co2C C17C 2.049(4)
Co2C C6C 2.050(3)
Co2C C7C 2.053(4)
Co2C C18C 2.067(4)
Co2C B2C 2.088(4)
Co2C B1C 2.111(4)
Co1D C8D 2.033(4)
Co1D C3D 2.036(4)
Co1D C1D 2.040(4)
Co1D C6D 2.041(4)
Co1D C5D 2.047(4)
Co1D C4D 2.047(4)
Co1D C2D 2.048(4)
Co1D C7D 2.057(4)
Co1D B2D 2.084(4)
Co1D B1D 2.084(4)
Co2D C6D 2.033(4)
Co2D C18D 2.033(4)
Co2D C17D 2.034(4)
Co2D C8D 2.034(4)
Co2D C14D 2.038(4)
Co2D C15D 2.045(4)
Co2D C16D 2.051(4)
Co2D C7D 2.066(4)
Co2D B2D 2.078(4)
Co2D B1D 2.080(4)
C8A C7A 1.462(5)
C8A C12A 1.509(5)
C8A B2A 1.587(5)
C6A C9A 1.511(5)
C6A B1A 1.546(6)
C6A B2A 1.564(5)
C6B C9B 1.514(5)
C6B B2B 1.560(5)
C6B B1B 1.578(6)
C7B C8B 1.460(5)
C7B C11B 1.514(5)
C7B B1B 1.600(6)
C6C C9C 1.509(5)
C6C B2C 1.567(6)
C6C B1C 1.571(5)
C7C C8C 1.469(5)
C7C C11C 1.498(5)
C7C B1C 1.588(5)
C6D C9D 1.505(5)
C6D B1D 1.514(5)
C6D B2D 1.578(5)
C8D C7D 1.482(6)
C8D C12D 1.509(5)
C8D B2D 1.591(6)
B2A C13A 1.575(5)
B1A C10A 1.557(5)
B1A C7A 1.600(6)
C7A C11A 1.522(5)
C12A H12A 0.9600
C12A H12B 0.9600
C12A H12C 0.9600
C13A H13A 0.9600
C13A H13B 0.9600
C13A H13C 0.9600
C9A H9AA 0.9600
C9A H9AB 0.9600
C9A H9AC 0.9600
C10A H10A 0.9600
C10A H10B 0.9600
C10A H10C 0.9600
C11A H11A 0.9600
C11A H11B 0.9600
C11A H11C 0.9600
C18A C14A 1.401(5)
C18A C17A 1.418(6)
C18A H18A 0.9800
C17A C16A 1.429(5)
C17A H17A 0.9800
C16A C15A 1.415(5)
C16A H16A 0.9800
C15A C14A 1.413(5)
C15A H15A 0.9800
C14A H14A 0.9800
C5A C1A 1.410(6)
C5A C4A 1.411(6)
C5A H5AA 0.9800
C4A C3A 1.407(6)
C4A H4AA 0.9800
C3A C2A 1.409(6)
C3A H3AA 0.9800
C2A C1A 1.434(6)
C2A H2AA 0.9800
C1A H1AA 0.9800
B1B C10B 1.569(5)
C8B C12B 1.503(5)
C8B B2B 1.596(6)
B2B C13B 1.581(5)
C9B H9BA 0.9600
C9B H9BB 0.9600
C9B H9BC 0.9600
C10B H10D 0.9600
C10B H10E 0.9600
C10B H10F 0.9600
C11B H11D 0.9600
C11B H11E 0.9600
C11B H11F 0.9600
C12B H12D 0.9600
C12B H12E 0.9600
C12B H12F 0.9600
C13B H13D 0.9600
C13B H13E 0.9600
C13B H13F 0.9600
C15B C16B 1.413(6)
C15B C14B 1.429(6)
C15B H15B 0.9800
C16B C17B 1.403(6)
C16B H16B 0.9800
C17B C18B 1.408(6)
C17B H17B 0.9800
C18B C14B 1.411(6)
C18B H18B 0.9800
C14B H14B 0.9800
C2B C1B 1.404(6)
C2B C3B 1.416(6)
C2B H2BA 0.9800
C3B C4B 1.428(5)
C3B H3BA 0.9800
C4B C5B 1.415(6)
C4B H4BA 0.9800
C5B C1B 1.425(6)
C5B H5BA 0.9800
C1B H1BA 0.9800
B1C C10C 1.567(5)
C8C C12C 1.507(5)
C8C B2C 1.597(6)
B2C C13C 1.581(5)
C9C H9CA 0.9600
C9C H9CB 0.9600
C9C H9CC 0.9600
C10C H10G 0.9600
C10C H10H 0.9600
C10C H10I 0.9600
C11C H11G 0.9600
C11C H11H 0.9600
C11C H11I 0.9600
C12C H12G 0.9600
C12C H12H 0.9600
C12C H12I 0.9600
C13C H13G 0.9600
C13C H13H 0.9600
C13C H13I 0.9600
C5C C4C 1.410(6)
C5C C1C 1.434(6)
C5C H5CA 0.9800
C4C C3C 1.413(6)
C4C H4CA 0.9800
C3C C2C 1.421(6)
C3C H3CA 0.9800
C2C C1C 1.418(6)
C2C H2CA 0.9800
C1C H1CA 0.9800
C18C C14C 1.420(6)
C18C C17C 1.423(5)
C18C H18C 0.9800
C17C C16C 1.420(5)
C17C H17C 0.9800
C16C C15C 1.421(5)
C16C H16C 0.9800
C15C C14C 1.400(6)
C15C H15C 0.9800
C14C H14C 0.9800
B2D C13D 1.577(5)
C7D C11D 1.533(6)
C7D B1D 1.604(6)
B1D C10D 1.543(5)
C9D H9DA 0.9600
C9D H9DB 0.9600
C9D H9DC 0.9600
C13D H13J 0.9600
C13D H13K 0.9600
C13D H13L 0.9600
C12D H12J 0.9600
C12D H12K 0.9600
C12D H12L 0.9600
C11D H11J 0.9600
C11D H11K 0.9600
C11D H11L 0.9600
C10D H10J 0.9600
C10D H10K 0.9600
C10D H10L 0.9600
C2D C3D 1.417(6)
C2D C1D 1.430(6)
C2D H2DA 0.9800
C3D C4D 1.406(6)
C3D H3DA 0.9800
C4D C5D 1.405(6)
C4D H4DA 0.9800
C5D C1D 1.405(6)
C5D H5DA 0.9800
C1D H1DA 0.9800
C15D C14D 1.410(6)
C15D C16D 1.423(6)
C15D H15D 0.9800
C16D C17D 1.416(6)
C16D H16D 0.9800
C17D C18D 1.422(6)
C17D H17D 0.9800
C18D C14D 1.405(6)
C18D H18D 0.9800
C14D H14D 0.9800
B1S C1S 1.640(6)
B1S C7S 1.644(6)
B1S C13S 1.652(6)
B1S C19S 1.658(6)
B2S C37S 1.641(5)
B2S C31S 1.642(6)
B2S C25S 1.643(6)
B2S C43S 1.645(5)
B3S C67S 1.642(5)
B3S C55S 1.643(6)
B3S C61S 1.647(5)
B3S C49S 1.650(6)
B4S C79S 1.638(5)
B4S C85S 1.642(6)
B4S C73S 1.642(6)
B4S C91S 1.653(5)
C1S C6S 1.395(5)
C1S C2S 1.410(5)
C2S C3S 1.414(6)
C2S H2SA 0.9300
C3S C4S 1.371(6)
C3S H3SA 0.9300
C4S C5S 1.371(6)
C4S H4SA 0.9300
C5S C6S 1.396(5)
C5S H5SA 0.9300
C6S H6SA 0.9300
C7S C12S 1.389(5)
C7S C8S 1.413(5)
C8S C9S 1.401(5)
C8S H8SA 0.9300
C9S C10S 1.366(6)
C9S H9SA 0.9300
C10S C11S 1.389(6)
C10S H10M 0.9300
C11S C12S 1.396(5)
C11S H11M 0.9300
C12S H12M 0.9300
C13S C14S 1.396(5)
C13S C18S 1.412(5)
C14S C15S 1.388(5)
C14S H14E 0.9300
C15S C16S 1.391(5)
C15S H15E 0.9300
C16S C17S 1.382(5)
C16S H16E 0.9300
C17S C18S 1.384(5)
C17S H17E 0.9300
C18S H18E 0.9300
C19S C20S 1.392(5)
C19S C24S 1.411(5)
C20S C21S 1.388(5)
C20S H20A 0.9300
C21S C22S 1.375(6)
C21S H21A 0.9300
C22S C23S 1.399(6)
C22S H22A 0.9300
C23S C24S 1.377(5)
C23S H23A 0.9300
C24S H24A 0.9300
C25S C26S 1.392(5)
C25S C30S 1.409(5)
C26S C27S 1.396(5)
C26S H26A 0.9300
C27S C28S 1.386(5)
C27S H27A 0.9300
C28S C29S 1.376(5)
C28S H28A 0.9300
C29S C30S 1.380(5)
C29S H29A 0.9300
C30S H30A 0.9300
C31S C36S 1.402(5)
C31S C32S 1.409(5)
C32S C33S 1.397(6)
C32S H32A 0.9300
C33S C34S 1.377(6)
C33S H33A 0.9300
C34S C35S 1.367(6)
C34S H34A 0.9300
C35S C36S 1.404(6)
C35S H35A 0.9300
C36S H36A 0.9300
C37S C38S 1.400(5)
C37S C42S 1.418(5)
C38S C39S 1.388(5)
C38S H38A 0.9300
C39S C40S 1.389(5)
C39S H39A 0.9300
C40S C41S 1.387(5)
C40S H40A 0.9300
C41S C42S 1.390(5)
C41S H41A 0.9300
C42S H42A 0.9300
C43S C48S 1.401(5)
C43S C44S 1.408(5)
C44S C45S 1.396(5)
C44S H44A 0.9300
C45S C46S 1.376(6)
C45S H45A 0.9300
C46S C47S 1.378(6)
C46S H46A 0.9300
C47S C48S 1.389(6)
C47S H47A 0.9300
C48S H48A 0.9300
C49S C50S 1.398(5)
C49S C54S 1.401(5)
C50S C51S 1.384(6)
C50S H50A 0.9300
C51S C52S 1.382(6)
C51S H51A 0.9300
C52S C53S 1.380(6)
C52S H52A 0.9300
C53S C54S 1.381(5)
C53S H53A 0.9300
C54S H54A 0.9300
C55S C60S 1.401(5)
C55S C56S 1.405(5)
C56S C57S 1.402(5)
C56S H56A 0.9300
C57S C58S 1.371(6)
C57S H57A 0.9300
C58S C59S 1.384(6)
C58S H58A 0.9300
C59S C60S 1.395(5)
C59S H59A 0.9300
C60S H60A 0.9300
C61S C66S 1.397(5)
C61S C62S 1.408(5)
C62S C63S 1.401(5)
C62S H62A 0.9300
C63S C64S 1.365(6)
C63S H63A 0.9300
C64S C65S 1.392(6)
C64S H64A 0.9300
C65S C66S 1.383(5)
C65S H65A 0.9300
C66S H66A 0.9300
C67S C68S 1.392(5)
C67S C72S 1.410(5)
C68S C69S 1.399(5)
C68S H68A 0.9300
C69S C70S 1.380(5)
C69S H69A 0.9300
C70S C71S 1.383(6)
C70S H70A 0.9300
C71S C72S 1.381(5)
C71S H71A 0.9300
C72S H72A 0.9300
C73S C74S 1.403(5)
C73S C78S 1.406(5)
C74S C75S 1.400(5)
C74S H74A 0.9300
C75S C76S 1.373(6)
C75S H75A 0.9300
C76S C77S 1.370(6)
C76S H76A 0.9300
C77S C78S 1.401(6)
C77S H77A 0.9300
C78S H78A 0.9300
C79S C84S 1.400(5)
C79S C80S 1.404(5)
C80S C81S 1.389(5)
C80S H80A 0.9300
C81S C82S 1.381(6)
C81S H81A 0.9300
C82S C83S 1.378(6)
C82S H82A 0.9300
C83S C84S 1.389(5)
C83S H83A 0.9300
C84S H84A 0.9300
C85S C86S 1.405(5)
C85S C90S 1.410(5)
C86S C87S 1.392(5)
C86S H86A 0.9300
C87S C88S 1.389(6)
C87S H87A 0.9300
C88S C89S 1.367(6)
C88S H88A 0.9300
C89S C90S 1.389(6)
C89S H89A 0.9300
C90S H90A 0.9300
C91S C96S 1.398(5)
C91S C92S 1.403(5)
C92S C93S 1.390(5)
C92S H92A 0.9300
C93S C94S 1.382(5)
C93S H93A 0.9300
C94S C95S 1.390(6)
C94S H94A 0.9300
C95S C96S 1.402(5)
C95S H95A 0.9300
C96S H96A 0.9300

loop_
_geom_torsion_atom_site_label_1
_geom_torsion_atom_site_label_2
_geom_torsion_atom_site_label_3
_geom_torsion_atom_site_label_4
_geom_torsion
C6A Co1A C8A C7A -84.1(2)
C1A Co1A C8A C7A 170.6(2)
C3A Co1A C8A C7A 56.9(4)
C5A Co1A C8A C7A 132.4(2)
C4A Co1A C8A C7A 90.0(2)
B1A Co1A C8A C7A -38.3(2)
B2A Co1A C8A C7A -123.8(3)
C6A Co1A C8A C12A 159.0(4)
C1A Co1A C8A C12A 53.7(4)
C7A Co1A C8A C12A -116.9(4)
C3A Co1A C8A C12A -60.0(5)
C5A Co1A C8A C12A 15.5(4)
C4A Co1A C8A C12A -26.9(4)
B1A Co1A C8A C12A -155.2(4)
B2A Co1A C8A C12A 119.3(4)
C6A Co1A C8A B2A 39.7(2)
C1A Co1A C8A B2A -65.6(3)
C7A Co1A C8A B2A 123.8(3)
C3A Co1A C8A B2A -179.3(3)
C5A Co1A C8A B2A -103.8(2)
C4A Co1A C8A B2A -146.2(2)
B1A Co1A C8A B2A 85.5(2)
C6A Co1A C8A Co2A -22.92(15)
C1A Co1A C8A Co2A -128.2(2)
C7A Co1A C8A Co2A 61.2(2)
C3A Co1A C8A Co2A 118.1(3)
C5A Co1A C8A Co2A -166.35(16)
C4A Co1A C8A Co2A 151.20(16)
B1A Co1A C8A Co2A 22.92(16)
B2A Co1A C8A Co2A -62.58(19)
C15A Co2A C8A C7A -41.9(7)
C17A Co2A C8A C7A -106.8(2)
C16A Co2A C8A C7A -66.7(3)
C14A Co2A C8A C7A 178.9(3)
C6A Co2A C8A C7A 84.8(2)
C18A Co2A C8A C7A -149.3(2)
B1A Co2A C8A C7A 39.0(2)
B2A Co2A C8A C7A 124.9(3)
C7A Co2A C8A C12A 116.0(4)
C15A Co2A C8A C12A 74.1(8)
C17A Co2A C8A C12A 9.2(4)
C16A Co2A C8A C12A 49.3(4)
C14A Co2A C8A C12A -65.1(5)
C6A Co2A C8A C12A -159.2(4)
C18A Co2A C8A C12A -33.3(4)
B1A Co2A C8A C12A 155.1(4)
B2A Co2A C8A C12A -119.1(4)
C7A Co2A C8A B2A -124.9(3)
C15A Co2A C8A B2A -166.8(6)
C17A Co2A C8A B2A 128.3(2)
C16A Co2A C8A B2A 168.4(2)
C14A Co2A C8A B2A 54.0(4)
C6A Co2A C8A B2A -40.1(2)
C18A Co2A C8A B2A 85.8(2)
B1A Co2A C8A B2A -85.9(2)
C7A Co2A C8A Co1A -62.0(2)
C15A Co2A C8A Co1A -104.0(6)
C17A Co2A C8A Co1A -168.84(16)
C16A Co2A C8A Co1A -128.75(17)
C14A Co2A C8A Co1A 116.9(3)
C6A Co2A C8A Co1A 22.80(15)
C18A Co2A C8A Co1A 148.68(16)
B1A Co2A C8A Co1A -22.99(16)
B2A Co2A C8A Co1A 62.89(19)
C2A Co1A C6A C9A 12.9(4)
C8A Co1A C6A C9A -157.8(4)
C1A Co1A C6A C9A -30.1(4)
C7A Co1A C6A C9A 158.5(4)
C3A Co1A C6A C9A 49.4(4)
C5A Co1A C6A C9A -60.2(4)
C4A Co1A C6A C9A 54.8(10)
B1A Co1A C6A C9A 117.7(4)
B2A Co1A C6A C9A -117.5(4)
C2A Co1A C6A B1A -104.8(2)
C8A Co1A C6A B1A 84.5(2)
C1A Co1A C6A B1A -147.7(2)
C7A Co1A C6A B1A 40.9(2)
C3A Co1A C6A B1A -68.3(3)
C5A Co1A C6A B1A -177.9(3)
C4A Co1A C6A B1A -62.9(9)
B2A Co1A C6A B1A 124.8(3)
C2A Co1A C6A B2A 130.4(2)
C8A Co1A C6A B2A -40.3(2)
C1A Co1A C6A B2A 87.5(2)
C7A Co1A C6A B2A -83.9(2)
C3A Co1A C6A B2A 166.9(2)
C5A Co1A C6A B2A 57.3(3)
C4A Co1A C6A B2A 172.3(8)
B1A Co1A C6A B2A -124.8(3)
C2A Co1A C6A Co2A -166.51(16)
C8A Co1A C6A Co2A 22.79(15)
C1A Co1A C6A Co2A 150.53(15)
C7A Co1A C6A Co2A -20.87(15)
C3A Co1A C6A Co2A -129.99(18)
C5A Co1A C6A Co2A 120.4(2)
C4A Co1A C6A Co2A -124.6(9)
B1A Co1A C6A Co2A -61.7(2)
B2A Co1A C6A Co2A 63.1(2)
C7A Co2A C6A C9A -158.3(4)
C8A Co2A C6A C9A 157.9(4)
C15A Co2A C6A C9A -33.5(4)
C17A Co2A C6A C9A 62.4(9)
C16A Co2A C6A C9A -65.5(5)
C14A Co2A C6A C9A 8.8(4)
C18A Co2A C6A C9A 46.3(4)
B1A Co2A C6A C9A -117.2(4)
B2A Co2A C6A C9A 117.1(4)
C7A Co2A C6A B1A -41.1(2)
C8A Co2A C6A B1A -84.9(2)
C15A Co2A C6A B1A 83.7(2)
C17A Co2A C6A B1A 179.6(7)
C16A Co2A C6A B1A 51.7(4)
C14A Co2A C6A B1A 126.0(2)
C18A Co2A C6A B1A 163.5(2)
B2A Co2A C6A B1A -125.7(3)
C7A Co2A C6A B2A 84.6(2)
C8A Co2A C6A B2A 40.8(2)
C15A Co2A C6A B2A -150.6(2)
C17A Co2A C6A B2A -54.6(8)
C16A Co2A C6A B2A 177.4(3)
C14A Co2A C6A B2A -108.3(2)
C18A Co2A C6A B2A -70.8(3)
B1A Co2A C6A B2A 125.7(3)
C7A Co2A C6A Co1A 21.06(15)
C8A Co2A C6A Co1A -22.74(15)
C15A Co2A C6A Co1A 145.88(15)
C17A Co2A C6A Co1A -118.2(8)
C16A Co2A C6A Co1A 113.9(3)
C14A Co2A C6A Co1A -171.81(15)
C18A Co2A C6A Co1A -134.33(17)
B1A Co2A C6A Co1A 62.2(2)
B2A Co2A C6A Co1A -63.5(2)
C4B Co1B C6B C9B -16.4(4)
C7B Co1B C6B C9B -158.9(4)
C5B Co1B C6B C9B -52.4(4)
C8B Co1B C6B C9B 157.4(3)
C3B Co1B C6B C9B 26.2(4)
C2B Co1B C6B C9B 56.6(4)
B1B Co1B C6B C9B -117.8(4)
B2B Co1B C6B C9B 116.8(4)
C4B Co1B C6B B2B -133.2(2)
C7B Co1B C6B B2B 84.3(2)
C5B Co1B C6B B2B -169.2(2)
C8B Co1B C6B B2B 40.6(2)
C3B Co1B C6B B2B -90.6(2)
C2B Co1B C6B B2B -60.2(3)
B1B Co1B C6B B2B 125.4(3)
C4B Co1B C6B B1B 101.3(2)
C7B Co1B C6B B1B -41.2(2)
C5B Co1B C6B B1B 65.4(3)
C8B Co1B C6B B1B -84.8(2)
C3B Co1B C6B B1B 144.0(2)
C2B Co1B C6B B1B 174.3(3)
B2B Co1B C6B B1B -125.4(3)
C4B Co1B C6B Co2B 163.68(16)
C7B Co1B C6B Co2B 21.16(16)
C5B Co1B C6B Co2B 127.71(19)
C8B Co1B C6B Co2B -22.47(16)
C3B Co1B C6B Co2B -153.70(15)
C2B Co1B C6B Co2B -123.4(2)
B1B Co1B C6B Co2B 62.3(2)
B2B Co1B C6B Co2B -63.1(2)
C16B Co2B C6B C9B -7.4(4)
C7B Co2B C6B C9B 158.9(4)
C8B Co2B C6B C9B -157.4(4)
C17B Co2B C6B C9B 34.4(4)
C14B Co2B C6B C9B -69.9(8)
C15B Co2B C6B C9B -46.6(4)
C18B Co2B C6B C9B 65.0(5)
B1B Co2B C6B C9B 117.9(4)
B2B Co2B C6B C9B -116.7(4)
C16B Co2B C6B B2B 109.3(2)
C7B Co2B C6B B2B -84.4(2)
C8B Co2B C6B B2B -40.7(2)
C17B Co2B C6B B2B 151.1(2)
C14B Co2B C6B B2B 46.7(7)
C15B Co2B C6B B2B 70.1(3)
C18B Co2B C6B B2B -178.4(3)
B1B Co2B C6B B2B -125.4(3)
C16B Co2B C6B B1B -125.3(2)
C7B Co2B C6B B1B 41.0(2)
C8B Co2B C6B B1B 84.7(2)
C17B Co2B C6B B1B -83.4(2)
C14B Co2B C6B B1B 172.2(6)
C15B Co2B C6B B1B -164.5(2)
C18B Co2B C6B B1B -52.9(4)
B2B Co2B C6B B1B 125.4(3)
C16B Co2B C6B Co1B 172.48(17)
C7B Co2B C6B Co1B -21.20(16)
C8B Co2B C6B Co1B 22.52(16)
C17B Co2B C6B Co1B -145.65(16)
C14B Co2B C6B Co1B 110.0(6)
C15B Co2B C6B Co1B 133.28(19)
C18B Co2B C6B Co1B -115.1(3)
B1B Co2B C6B Co1B -62.2(2)
B2B Co2B C6B Co1B 63.2(2)
C16B Co2B C7B C8B 175.8(7)
C17B Co2B C7B C8B -165.4(2)
C14B Co2B C7B C8B -85.1(2)
C15B Co2B C7B C8B -54.4(4)
C18B Co2B C7B C8B -127.2(2)
C6B Co2B C7B C8B 83.4(2)
B1B Co2B C7B C8B 123.7(3)
B2B Co2B C7B C8B 37.6(2)
C16B Co2B C7B C11B -68.3(9)
C8B Co2B C7B C11B 116.0(4)
C17B Co2B C7B C11B -49.4(4)
C14B Co2B C7B C11B 30.8(4)
C15B Co2B C7B C11B 61.6(5)
C18B Co2B C7B C11B -11.2(4)
C6B Co2B C7B C11B -160.6(4)
B1B Co2B C7B C11B -120.3(4)
B2B Co2B C7B C11B 153.5(4)
C16B Co2B C7B B1B 52.1(8)
C8B Co2B C7B B1B -123.7(3)
C17B Co2B C7B B1B 70.9(3)
C14B Co2B C7B B1B 151.2(2)
C15B Co2B C7B B1B -178.1(3)
C18B Co2B C7B B1B 109.1(2)
C6B Co2B C7B B1B -40.3(2)
B2B Co2B C7B B1B -86.1(2)
C16B Co2B C7B Co1B 113.7(7)
C8B Co2B C7B Co1B -62.1(2)
C17B Co2B C7B Co1B 132.57(18)
C14B Co2B C7B Co1B -147.20(17)
C15B Co2B C7B Co1B -116.5(3)
C18B Co2B C7B Co1B 170.75(16)
C6B Co2B C7B Co1B 21.35(16)
B1B Co2B C7B Co1B 61.6(2)
B2B Co2B C7B Co1B -24.50(17)
C4B Co1B C7B C8B -177.0(3)
C5B Co1B C7B C8B 148.9(2)
C6B Co1B C7B C8B -83.4(2)
C2B Co1B C7B C8B 68.8(3)
C1B Co1B C7B C8B 105.7(2)
B1B Co1B C7B C8B -124.0(3)
B2B Co1B C7B C8B -37.5(2)
C4B Co1B C7B C11B 67.0(5)
C5B Co1B C7B C11B 32.9(4)
C8B Co1B C7B C11B -116.0(4)
C6B Co1B C7B C11B 160.6(4)
C2B Co1B C7B C11B -47.2(4)
C1B Co1B C7B C11B -10.3(4)
B1B Co1B C7B C11B 120.0(4)
B2B Co1B C7B C11B -153.5(4)
C4B Co1B C7B B1B -53.0(3)
C5B Co1B C7B B1B -87.1(2)
C8B Co1B C7B B1B 124.0(3)
C6B Co1B C7B B1B 40.5(2)
C2B Co1B C7B B1B -167.2(2)
C1B Co1B C7B B1B -130.4(2)
B2B Co1B C7B B1B 86.4(2)
C4B Co1B C7B Co2B -114.9(3)
C5B Co1B C7B Co2B -149.05(17)
C8B Co1B C7B Co2B 62.0(2)
C6B Co1B C7B Co2B -21.40(16)
C2B Co1B C7B Co2B 130.86(19)
C1B Co1B C7B Co2B 167.70(17)
B1B Co1B C7B Co2B -61.9(2)
B2B Co1B C7B Co2B 24.51(17)
C7C Co1C C6C C9C -158.5(3)
C5C Co1C C6C C9C 12.6(4)
C1C Co1C C6C C9C -30.6(4)
C8C Co1C C6C C9C 157.4(4)
C2C Co1C C6C C9C -61.6(4)
C4C Co1C C6C C9C 48.8(4)
B2C Co1C C6C C9C 116.1(4)
B1C Co1C C6C C9C -118.0(4)
C7C Co1C C6C B2C 85.4(2)
C5C Co1C C6C B2C -103.5(2)
C1C Co1C C6C B2C -146.8(2)
C8C Co1C C6C B2C 41.3(2)
C2C Co1C C6C B2C -177.7(3)
C4C Co1C C6C B2C -67.4(3)
B1C Co1C C6C B2C 125.8(3)
C7C Co1C C6C B1C -40.5(2)
C5C Co1C C6C B1C 130.6(2)
C1C Co1C C6C B1C 87.4(2)
C8C Co1C C6C B1C -84.6(2)
C2C Co1C C6C B1C 56.5(3)
C4C Co1C C6C B1C 166.8(2)
B2C Co1C C6C B1C -125.8(3)
C7C Co1C C6C Co2C 23.13(15)
C5C Co1C C6C Co2C -165.77(16)
C1C Co1C C6C Co2C 150.99(15)
C8C Co1C C6C Co2C -20.97(15)
C2C Co1C C6C Co2C 120.0(2)
C4C Co1C C6C Co2C -129.63(19)
B2C Co1C C6C Co2C -62.2(2)
B1C Co1C C6C Co2C 63.6(2)
C8C Co2C C6C C9C -157.3(4)
C16C Co2C C6C C9C -33.0(4)
C14C Co2C C6C C9C 65.2(8)
C15C Co2C C6C C9C -64.0(5)
C17C Co2C C6C C9C 9.3(4)
C7C Co2C C6C C9C 158.8(4)
C18C Co2C C6C C9C 47.4(4)
B2C Co2C C6C C9C -116.4(4)
B1C Co2C C6C C9C 118.3(4)
C8C Co2C C6C B2C -41.0(2)
C16C Co2C C6C B2C 83.3(2)
C14C Co2C C6C B2C -178.4(6)
C15C Co2C C6C B2C 52.4(4)
C17C Co2C C6C B2C 125.7(2)
C7C Co2C C6C B2C -84.8(2)
C18C Co2C C6C B2C 163.8(2)
B1C Co2C C6C B2C -125.4(3)
C8C Co2C C6C B1C 84.4(2)
C16C Co2C C6C B1C -151.3(2)
C14C Co2C C6C B1C -53.1(7)
C15C Co2C C6C B1C 177.7(3)
C17C Co2C C6C B1C -108.9(2)
C7C Co2C C6C B1C 40.5(2)
C18C Co2C C6C B1C -70.8(3)
B2C Co2C C6C B1C 125.4(3)
C8C Co2C C6C Co1C 21.02(15)
C16C Co2C C6C Co1C 145.29(15)
C14C Co2C C6C Co1C -116.5(7)
C15C Co2C C6C Co1C 114.3(3)
C17C Co2C C6C Co1C -172.32(15)
C7C Co2C C6C Co1C -22.88(15)
C18C Co2C C6C Co1C -134.24(17)
B2C Co2C C6C Co1C 62.0(2)
B1C Co2C C6C Co1C -63.4(2)
C1C Co1C C7C C8C 171.7(2)
C2C Co1C C7C C8C 133.4(2)
C6C Co1C C7C C8C -84.0(2)
C3C Co1C C7C C8C 90.6(2)
C4C Co1C C7C C8C 58.1(3)
B2C Co1C C7C C8C -37.7(2)
B1C Co1C C7C C8C -123.9(3)
C1C Co1C C7C C11C 56.2(4)
C8C Co1C C7C C11C -115.5(4)
C2C Co1C C7C C11C 17.9(4)
C6C Co1C C7C C11C 160.5(4)
C3C Co1C C7C C11C -24.8(4)
C4C Co1C C7C C11C -57.3(5)
B2C Co1C C7C C11C -153.2(4)
B1C Co1C C7C C11C 120.7(4)
C1C Co1C C7C B1C -64.5(3)
C8C Co1C C7C B1C 123.9(3)
C2C Co1C C7C B1C -102.8(2)
C6C Co1C C7C B1C 39.9(2)
C3C Co1C C7C B1C -145.5(2)
C4C Co1C C7C B1C -178.0(3)
B2C Co1C C7C B1C 86.1(2)
C1C Co1C C7C Co2C -127.48(19)
C8C Co1C C7C Co2C 60.85(19)
C2C Co1C C7C Co2C -165.77(16)
C6C Co1C C7C Co2C -23.15(15)
C3C Co1C C7C Co2C 151.50(16)
C4C Co1C C7C Co2C 119.0(3)
B2C Co1C C7C Co2C 23.14(17)
B1C Co1C C7C Co2C -63.00(19)
C16C Co2C C7C C8C -42.6(7)
C14C Co2C C7C C8C -108.2(2)
C15C Co2C C7C C8C -68.9(3)
C17C Co2C C7C C8C 177.0(3)
C6C Co2C C7C C8C 84.8(2)
C18C Co2C C7C C8C -150.7(2)
B2C Co2C C7C C8C 38.5(2)
B1C Co2C C7C C8C 125.0(3)
C8C Co2C C7C C11C 114.7(4)
C16C Co2C C7C C11C 72.1(8)
C14C Co2C C7C C11C 6.5(4)
C15C Co2C C7C C11C 45.8(4)
C17C Co2C C7C C11C -68.3(5)
C6C Co2C C7C C11C -160.5(4)
C18C Co2C C7C C11C -36.0(4)
B2C Co2C C7C C11C 153.2(4)
B1C Co2C C7C C11C -120.4(4)
C8C Co2C C7C B1C -125.0(3)
C16C Co2C C7C B1C -167.6(6)
C14C Co2C C7C B1C 126.8(2)
C15C Co2C C7C B1C 166.2(2)
C17C Co2C C7C B1C 52.1(4)
C6C Co2C C7C B1C -40.1(2)
C18C Co2C C7C B1C 84.4(2)
B2C Co2C C7C B1C -86.4(2)
C8C Co2C C7C Co1C -61.62(19)
C16C Co2C C7C Co1C -104.2(6)
C14C Co2C C7C Co1C -169.83(16)
C15C Co2C C7C Co1C -130.52(18)
C17C Co2C C7C Co1C 115.4(3)
C6C Co2C C7C Co1C 23.19(16)
C18C Co2C C7C Co1C 147.71(16)
B2C Co2C C7C Co1C -23.10(16)
B1C Co2C C7C Co1C 63.3(2)
C18D Co2D C6D C9D -51.8(4)
C17D Co2D C6D C9D -66.2(9)
C8D Co2D C6D C9D -159.8(4)
C14D Co2D C6D C9D -14.2(4)
C15D Co2D C6D C9D 27.6(4)
C16D Co2D C6D C9D 57.7(5)
C7D Co2D C6D C9D 156.1(4)
B2D Co2D C6D C9D -118.6(4)
B1D Co2D C6D C9D 116.2(4)
C18D Co2D C6D B1D -167.9(2)
C17D Co2D C6D B1D 177.6(7)
C8D Co2D C6D B1D 84.0(2)
C14D Co2D C6D B1D -130.4(2)
C15D Co2D C6D B1D -88.5(2)
C16D Co2D C6D B1D -58.4(4)
C7D Co2D C6D B1D 40.0(2)
B2D Co2D C6D B1D 125.3(3)
C18D Co2D C6D B2D 66.8(3)
C17D Co2D C6D B2D 52.3(8)
C8D Co2D C6D B2D -41.3(2)
C14D Co2D C6D B2D 104.3(2)
C15D Co2D C6D B2D 146.2(2)
C16D Co2D C6D B2D 176.3(3)
C7D Co2D C6D B2D -85.3(2)
B1D Co2D C6D B2D -125.3(3)
C18D Co2D C6D Co1D 128.58(19)
C17D Co2D C6D Co1D 114.1(7)
C8D Co2D C6D Co1D 20.54(15)
C14D Co2D C6D Co1D 166.12(16)
C15D Co2D C6D Co1D -152.03(15)
C16D Co2D C6D Co1D -121.9(3)
C7D Co2D C6D Co1D -23.51(17)
B2D Co2D C6D Co1D 61.8(2)
B1D Co2D C6D Co1D -63.5(2)
C8D Co1D C6D C9D 159.8(4)
C3D Co1D C6D C9D 66.4(5)
C1D Co1D C6D C9D -8.4(4)
C5D Co1D C6D C9D -46.5(4)
C4D Co1D C6D C9D -67.4(9)
C2D Co1D C6D C9D 34.7(4)
C7D Co1D C6D C9D -156.0(4)
B2D Co1D C6D C9D 118.6(4)
B1D Co1D C6D C9D -116.1(4)
C8D Co1D C6D B1D -84.1(2)
C3D Co1D C6D B1D -177.5(3)
C1D Co1D C6D B1D 107.7(2)
C5D Co1D C6D B1D 69.6(3)
C4D Co1D C6D B1D 48.7(8)
C2D Co1D C6D B1D 150.7(2)
C7D Co1D C6D B1D -39.9(2)
B2D Co1D C6D B1D -125.4(3)
C8D Co1D C6D B2D 41.2(2)
C3D Co1D C6D B2D -52.2(4)
C1D Co1D C6D B2D -127.0(2)
C5D Co1D C6D B2D -165.1(2)
C4D Co1D C6D B2D 174.0(7)
C2D Co1D C6D B2D -83.9(2)
C7D Co1D C6D B2D 85.4(2)
B1D Co1D C6D B2D 125.4(3)
C8D Co1D C6D Co2D -20.57(15)
C3D Co1D C6D Co2D -114.0(3)
C1D Co1D C6D Co2D 171.24(17)
C5D Co1D C6D Co2D 133.12(19)
C4D Co1D C6D Co2D 112.2(8)
C2D Co1D C6D Co2D -145.69(16)
C7D Co1D C6D Co2D 23.62(17)
B2D Co1D C6D Co2D -61.8(2)
B1D Co1D C6D Co2D 63.6(2)
C3D Co1D C8D C7D -129.0(2)
C1D Co1D C8D C7D -179.6(8)
C6D Co1D C8D C7D 83.7(2)
C5D Co1D C8D C7D -57.4(4)
C4D Co1D C8D C7D -87.2(2)
C2D Co1D C8D C7D -167.0(2)
B2D Co1D C8D C7D 124.6(3)
B1D Co1D C8D C7D 39.0(2)
C3D Co1D C8D C12D -12.9(4)
C1D Co1D C8D C12D -63.6(10)
C6D Co1D C8D C12D -160.1(4)
C5D Co1D C8D C12D 58.8(5)
C4D Co1D C8D C12D 29.0(4)
C2D Co1D C8D C12D -50.8(5)
C7D Co1D C8D C12D 116.1(5)
B2D Co1D C8D C12D -119.3(5)
B1D Co1D C8D C12D 155.2(4)
C3D Co1D C8D B2D 106.4(2)
C1D Co1D C8D B2D 55.7(9)
C6D Co1D C8D B2D -40.8(2)
C5D Co1D C8D B2D 178.1(3)
C4D Co1D C8D B2D 148.3(2)
C2D Co1D C8D B2D 68.5(3)
C7D Co1D C8D B2D -124.6(3)
B1D Co1D C8D B2D -85.5(2)
C3D Co1D C8D Co2D 167.81(16)
C1D Co1D C8D Co2D 117.1(8)
C6D Co1D C8D Co2D 20.58(15)
C5D Co1D C8D Co2D -120.5(3)
C4D Co1D C8D Co2D -150.32(16)
C2D Co1D C8D Co2D 129.85(19)
C7D Co1D C8D Co2D -63.2(2)
B2D Co1D C8D Co2D 61.4(2)
B1D Co1D C8D Co2D -24.15(17)
C6D Co2D C8D C7D -83.6(2)
C18D Co2D C8D C7D 151.9(2)
C17D Co2D C8D C7D 109.1(2)
C14D Co2D C8D C7D -176.6(3)
C15D Co2D C8D C7D 55.1(9)
C16D Co2D C8D C7D 71.2(3)
B2D Co2D C8D C7D -124.5(3)
B1D Co2D C8D C7D -38.7(2)
C6D Co2D C8D C12D 160.0(4)
C18D Co2D C8D C12D 35.5(4)
C17D Co2D C8D C12D -7.3(4)
C14D Co2D C8D C12D 67.0(5)
C15D Co2D C8D C12D -61.3(10)
C16D Co2D C8D C12D -45.2(5)
C7D Co2D C8D C12D -116.4(5)
B2D Co2D C8D C12D 119.1(5)
B1D Co2D C8D C12D -155.1(4)
C6D Co2D C8D B2D 40.9(2)
C18D Co2D C8D B2D -83.6(2)
C17D Co2D C8D B2D -126.4(2)
C14D Co2D C8D B2D -52.1(4)
C15D Co2D C8D B2D 179.7(8)
C16D Co2D C8D B2D -164.2(2)
C7D Co2D C8D B2D 124.5(3)
B1D Co2D C8D B2D 85.8(2)
C6D Co2D C8D Co1D -20.65(15)
C18D Co2D C8D Co1D -145.20(18)
C17D Co2D C8D Co1D 171.97(18)
C14D Co2D C8D Co1D -113.7(3)
C15D Co2D C8D Co1D 118.0(8)
C16D Co2D C8D Co1D 134.17(18)
C7D Co2D C8D Co1D 62.9(2)
B2D Co2D C8D Co1D -61.6(2)
B1D Co2D C8D Co1D 24.19(17)
C9A C6A B2A C13A 1.4(6)
B1A C6A B2A C13A -178.6(4)
Co1A C6A B2A C13A -122.5(4)
Co2A C6A B2A C13A 126.5(4)
C9A C6A B2A C8A 178.9(3)
B1A C6A B2A C8A -1.1(4)
Co1A C6A B2A C8A 55.0(2)
Co2A C6A B2A C8A -56.0(2)
C9A C6A B2A Co2A -125.1(3)
B1A C6A B2A Co2A 54.8(3)
Co1A C6A B2A Co2A 110.94(13)
C9A C6A B2A Co1A 123.9(3)
B1A C6A B2A Co1A -56.1(3)
Co2A C6A B2A Co1A -110.94(13)
C7A C8A B2A C6A 1.4(4)
C12A C8A B2A C6A -177.8(3)
Co1A C8A B2A C6A -55.2(2)
Co2A C8A B2A C6A 56.4(2)
C7A C8A B2A C13A 179.0(3)
C12A C8A B2A C13A -0.2(6)
Co1A C8A B2A C13A 122.4(4)
Co2A C8A B2A C13A -126.0(4)
C7A C8A B2A Co2A -55.0(3)
C12A C8A B2A Co2A 125.8(3)
Co1A C8A B2A Co2A -111.64(14)
C7A C8A B2A Co1A 56.7(3)
C12A C8A B2A Co1A -122.5(3)
Co2A C8A B2A Co1A 111.64(14)
C7A Co2A B2A C6A -82.9(2)
C8A Co2A B2A C6A -117.5(3)
C15A Co2A B2A C6A 57.0(4)
C17A Co2A B2A C6A 168.3(2)
C16A Co2A B2A C6A -172.7(8)
C14A Co2A B2A C6A 88.5(2)
C18A Co2A B2A C6A 130.2(2)
B1A Co2A B2A C6A -35.5(2)
C7A Co2A B2A C13A 153.5(4)
C8A Co2A B2A C13A 118.8(4)
C15A Co2A B2A C13A -66.7(5)
C17A Co2A B2A C13A 44.6(4)
C16A Co2A B2A C13A 63.6(10)
C14A Co2A B2A C13A -35.1(4)
C6A Co2A B2A C13A -123.7(4)
C18A Co2A B2A C13A 6.6(4)
B1A Co2A B2A C13A -159.1(4)
C7A Co2A B2A C8A 34.6(2)
C15A Co2A B2A C8A 174.5(3)
C17A Co2A B2A C8A -74.2(3)
C16A Co2A B2A C8A -55.2(9)
C14A Co2A B2A C8A -154.0(2)
C6A Co2A B2A C8A 117.5(3)
C18A Co2A B2A C8A -112.3(2)
B1A Co2A B2A C8A 82.0(2)
C7A Co2A B2A Co1A -23.75(15)
C8A Co2A B2A Co1A -58.37(18)
C15A Co2A B2A Co1A 116.1(3)
C17A Co2A B2A Co1A -132.56(18)
C16A Co2A B2A Co1A -113.6(8)
C14A Co2A B2A Co1A 147.65(15)
C6A Co2A B2A Co1A 59.13(19)
C18A Co2A B2A Co1A -170.65(15)
B1A Co2A B2A Co1A 23.67(16)
C2A Co1A B2A C6A -70.0(3)
C8A Co1A B2A C6A 118.4(3)
C1A Co1A B2A C6A -107.2(2)
C7A Co1A B2A C6A 83.2(2)
C3A Co1A B2A C6A -63.5(9)
C5A Co1A B2A C6A -148.7(2)
C4A Co1A B2A C6A -177.6(3)
B1A Co1A B2A C6A 36.0(2)
C2A Co1A B2A C13A 53.0(4)
C8A Co1A B2A C13A -118.6(4)
C6A Co1A B2A C13A 123.0(4)
C1A Co1A B2A C13A 15.9(4)
C7A Co1A B2A C13A -153.7(4)
C3A Co1A B2A C13A 59.5(10)
C5A Co1A B2A C13A -25.6(4)
C4A Co1A B2A C13A -54.6(5)
B1A Co1A B2A C13A 159.0(4)
C2A Co1A B2A C8A 171.6(2)
C6A Co1A B2A C8A -118.4(3)
C1A Co1A B2A C8A 134.4(2)
C7A Co1A B2A C8A -35.2(2)
C3A Co1A B2A C8A 178.1(8)
C5A Co1A B2A C8A 92.9(2)
C4A Co1A B2A C8A 64.0(4)
B1A Co1A B2A C8A -82.4(2)
C2A Co1A B2A Co2A -129.71(18)
C8A Co1A B2A Co2A 58.73(19)
C6A Co1A B2A Co2A -59.67(19)
C1A Co1A B2A Co2A -166.83(16)
C7A Co1A B2A Co2A 23.57(15)
C3A Co1A B2A Co2A -123.2(8)
C5A Co1A B2A Co2A 151.68(15)
C4A Co1A B2A Co2A 122.7(3)
B1A Co1A B2A Co2A -23.63(16)
C9A C6A B1A C10A -0.8(6)
B2A C6A B1A C10A 179.2(4)
Co1A C6A B1A C10A 122.6(4)
Co2A C6A B1A C10A -125.5(4)
C9A C6A B1A C7A -179.6(3)
B2A C6A B1A C7A 0.5(4)
Co1A C6A B1A C7A -56.1(2)
Co2A C6A B1A C7A 55.8(2)
C9A C6A B1A Co2A 124.7(3)
B2A C6A B1A Co2A -55.3(3)
Co1A C6A B1A Co2A -111.88(14)
C9A C6A B1A Co1A -123.5(3)
B2A C6A B1A Co1A 56.6(3)
Co2A C6A B1A Co1A 111.88(14)
C7A Co2A B1A C6A 118.0(3)
C8A Co2A B1A C6A 82.1(2)
C15A Co2A B1A C6A -111.1(2)
C17A Co2A B1A C6A -179.9(3)
C16A Co2A B1A C6A -152.5(2)
C14A Co2A B1A C6A -74.6(3)
C18A Co2A B1A C6A -65.7(7)
B2A Co2A B1A C6A 35.6(2)
C7A Co2A B1A C10A -119.0(5)
C8A Co2A B1A C10A -154.9(5)
C15A Co2A B1A C10A 11.9(4)
C17A Co2A B1A C10A -56.9(6)
C16A Co2A B1A C10A -29.6(5)
C14A Co2A B1A C10A 48.4(5)
C6A Co2A B1A C10A 123.0(5)
C18A Co2A B1A C10A 57.3(9)
B2A Co2A B1A C10A 158.6(4)
C8A Co2A B1A C7A -36.0(2)
C15A Co2A B1A C7A 130.8(2)
C17A Co2A B1A C7A 62.1(4)
C16A Co2A B1A C7A 89.4(2)
C14A Co2A B1A C7A 167.4(2)
C6A Co2A B1A C7A -118.0(3)
C18A Co2A B1A C7A 176.3(6)
B2A Co2A B1A C7A -82.4(2)
C7A Co2A B1A Co1A 58.3(2)
C8A Co2A B1A Co1A 22.36(15)
C15A Co2A B1A Co1A -170.84(16)
C17A Co2A B1A Co1A 120.4(3)
C16A Co2A B1A Co1A 147.75(16)
C14A Co2A B1A Co1A -134.32(17)
C6A Co2A B1A Co1A -59.72(19)
C18A Co2A B1A Co1A -125.4(6)
B2A Co2A B1A Co1A -24.13(17)
C2A Co1A B1A C6A 90.2(2)
C8A Co1A B1A C6A -82.7(2)
C1A Co1A B1A C6A 58.2(4)
C7A Co1A B1A C6A -118.2(3)
C3A Co1A B1A C6A 132.4(2)
C4A Co1A B1A C6A 168.2(2)
B2A Co1A B1A C6A -36.2(2)
C2A Co1A B1A C10A -32.1(5)
C8A Co1A B1A C10A 154.9(4)
C6A Co1A B1A C10A -122.3(5)
C1A Co1A B1A C10A -64.2(5)
C7A Co1A B1A C10A 119.5(5)
C3A Co1A B1A C10A 10.1(4)
C4A Co1A B1A C10A 45.9(5)
B2A Co1A B1A C10A -158.5(4)
C2A Co1A B1A C7A -151.6(2)
C8A Co1A B1A C7A 35.4(2)
C6A Co1A B1A C7A 118.2(3)
C1A Co1A B1A C7A 176.3(3)
C3A Co1A B1A C7A -109.4(2)
C4A Co1A B1A C7A -73.6(3)
B2A Co1A B1A C7A 82.0(2)
C2A Co1A B1A Co2A 150.49(18)
C8A Co1A B1A Co2A -22.46(15)
C6A Co1A B1A Co2A 60.28(19)
C1A Co1A B1A Co2A 118.5(3)
C7A Co1A B1A Co2A -57.88(19)
C3A Co1A B1A Co2A -167.31(18)
C4A Co1A B1A Co2A -131.50(19)
B2A Co1A B1A Co2A 24.10(17)
C12A C8A C7A C11A -1.4(6)
B2A C8A C7A C11A 179.3(3)
Co1A C8A C7A C11A -123.8(4)
Co2A C8A C7A C11A 123.8(4)
C12A C8A C7A B1A 178.0(3)
B2A C8A C7A B1A -1.2(4)
Co1A C8A C7A B1A 55.7(2)
Co2A C8A C7A B1A -56.8(2)
C12A C8A C7A Co2A -125.2(3)
B2A C8A C7A Co2A 55.5(3)
Co1A C8A C7A Co2A 112.43(13)
C12A C8A C7A Co1A 122.3(3)
B2A C8A C7A Co1A -56.9(2)
Co2A C8A C7A Co1A -112.43(13)
C6A B1A C7A C8A 0.5(4)
C10A B1A C7A C8A -178.3(4)
Co2A B1A C7A C8A 57.4(2)
Co1A B1A C7A C8A -56.0(2)
C6A B1A C7A C11A 179.9(4)
C10A B1A C7A C11A 1.1(6)
Co2A B1A C7A C11A -123.1(4)
Co1A B1A C7A C11A 123.5(4)
C6A B1A C7A Co2A -57.0(2)
C10A B1A C7A Co2A 124.2(4)
Co1A B1A C7A Co2A -113.40(15)
C6A B1A C7A Co1A 56.4(2)
C10A B1A C7A Co1A -122.4(4)
Co2A B1A C7A Co1A 113.40(15)
C15A Co2A C7A C8A 169.0(2)
C17A Co2A C7A C8A 89.4(2)
C16A Co2A C7A C8A 131.6(2)
C14A Co2A C7A C8A -177.4(7)
C6A Co2A C7A C8A -82.7(2)
C18A Co2A C7A C8A 59.5(4)
B1A Co2A C7A C8A -122.2(3)
B2A Co2A C7A C8A -36.8(2)
C8A Co2A C7A C11A -117.4(4)
C15A Co2A C7A C11A 51.6(4)
C17A Co2A C7A C11A -28.0(4)
C16A Co2A C7A C11A 14.2(4)
C14A Co2A C7A C11A 65.2(9)
C6A Co2A C7A C11A 159.9(4)
C18A Co2A C7A C11A -57.9(5)
B1A Co2A C7A C11A 120.4(5)
B2A Co2A C7A C11A -154.2(4)
C8A Co2A C7A B1A 122.2(3)
C15A Co2A C7A B1A -68.8(3)
C17A Co2A C7A B1A -148.4(2)
C16A Co2A C7A B1A -106.2(2)
C14A Co2A C7A B1A -55.2(8)
C6A Co2A C7A B1A 39.5(2)
C18A Co2A C7A B1A -178.3(3)
B2A Co2A C7A B1A 85.4(2)
C8A Co2A C7A Co1A 61.7(2)
C15A Co2A C7A Co1A -129.33(17)
C17A Co2A C7A Co1A 151.01(16)
C16A Co2A C7A Co1A -166.72(16)
C14A Co2A C7A Co1A -115.7(7)
C6A Co2A C7A Co1A -21.04(15)
C18A Co2A C7A Co1A 121.2(3)
B1A Co2A C7A Co1A -60.5(2)
B2A Co2A C7A Co1A 24.81(16)
C2A Co1A C7A C8A 177.5(3)
C6A Co1A C7A C8A 83.6(2)
C1A Co1A C7A C8A -44.7(10)
C3A Co1A C7A C8A -149.1(2)
C5A Co1A C7A C8A -68.2(3)
C4A Co1A C7A C8A -106.6(2)
B1A Co1A C7A C8A 123.1(3)
B2A Co1A C7A C8A 37.5(2)
C2A Co1A C7A C11A -65.9(5)
C8A Co1A C7A C11A 116.7(5)
C6A Co1A C7A C11A -159.8(4)
C1A Co1A C7A C11A 71.9(10)
C3A Co1A C7A C11A -32.5(4)
C5A Co1A C7A C11A 48.5(4)
C4A Co1A C7A C11A 10.0(4)
B1A Co1A C7A C11A -120.2(4)
B2A Co1A C7A C11A 154.2(4)
C2A Co1A C7A B1A 54.3(4)
C8A Co1A C7A B1A -123.1(3)
C6A Co1A C7A B1A -39.6(2)
C1A Co1A C7A B1A -167.9(9)
C3A Co1A C7A B1A 87.7(2)
C5A Co1A C7A B1A 168.7(2)
C4A Co1A C7A B1A 130.2(2)
B2A Co1A C7A B1A -85.6(2)
C2A Co1A C7A Co2A 115.1(3)
C8A Co1A C7A Co2A -62.4(2)
C6A Co1A C7A Co2A 21.22(16)
C1A Co1A C7A Co2A -107.1(9)
C3A Co1A C7A Co2A 148.49(17)
C5A Co1A C7A Co2A -130.56(18)
C4A Co1A C7A Co2A -168.99(16)
B1A Co1A C7A Co2A 60.8(2)
B2A Co1A C7A Co2A -24.82(16)
C7A Co2A C18A C14A 163.7(3)
C8A Co2A C18A C14A -156.0(2)
C15A Co2A C18A C14A 37.5(2)
C17A Co2A C18A C14A 119.1(3)
C16A Co2A C18A C14A 81.2(2)
C6A Co2A C18A C14A -65.7(3)
B1A Co2A C18A C14A -11.2(8)
B2A Co2A C18A C14A -108.9(2)
C7A Co2A C18A C17A 44.6(4)
C8A Co2A C18A C17A 84.9(3)
C15A Co2A C18A C17A -81.6(2)
C16A Co2A C18A C17A -37.9(2)
C14A Co2A C18A C17A -119.1(3)
C6A Co2A C18A C17A 175.2(2)
B1A Co2A C18A C17A -130.3(6)
B2A Co2A C18A C17A 132.1(2)
C14A C18A C17A C16A 0.0(4)
Co2A C18A C17A C16A 59.4(3)
C14A C18A C17A Co2A -59.4(3)
C7A Co2A C17A C18A -156.1(2)
C8A Co2A C17A C18A -111.6(2)
C15A Co2A C17A C18A 81.1(3)
C16A Co2A C17A C18A 119.3(3)
C14A Co2A C17A C18A 37.3(2)
C6A Co2A C17A C18A -19.5(9)
B1A Co2A C17A C18A 160.0(3)
B2A Co2A C17A C18A -66.3(3)
C7A Co2A C17A C16A 84.7(3)
C8A Co2A C17A C16A 129.1(2)
C15A Co2A C17A C16A -38.1(2)
C14A Co2A C17A C16A -81.9(3)
C6A Co2A C17A C16A -138.8(7)
C18A Co2A C17A C16A -119.3(3)
B1A Co2A C17A C16A 40.8(4)
B2A Co2A C17A C16A 174.5(2)
C18A C17A C16A C15A 0.2(4)
Co2A C17A C16A C15A 59.9(3)
C18A C17A C16A Co2A -59.8(3)
C7A Co2A C16A C15A 132.2(2)
C8A Co2A C16A C15A 171.6(2)
C17A Co2A C16A C15A -118.1(3)
C14A Co2A C16A C15A -37.5(2)
C6A Co2A C16A C15A 48.4(4)
C18A Co2A C16A C15A -80.6(3)
B1A Co2A C16A C15A 84.3(3)
B2A Co2A C16A C15A -140.9(8)
C7A Co2A C16A C17A -109.8(3)
C8A Co2A C16A C17A -70.3(3)
C15A Co2A C16A C17A 118.1(3)
C14A Co2A C16A C17A 80.6(3)
C6A Co2A C16A C17A 166.5(3)
C18A Co2A C16A C17A 37.5(2)
B1A Co2A C16A C17A -157.6(3)
B2A Co2A C16A C17A -22.8(9)
C17A C16A C15A C14A -0.3(4)
Co2A C16A C15A C14A 59.5(3)
C17A C16A C15A Co2A -59.8(3)
C7A Co2A C15A C14A 175.5(2)
C8A Co2A C15A C14A -150.0(6)
C17A Co2A C15A C14A -80.9(3)
C16A Co2A C15A C14A -119.4(3)
C6A Co2A C15A C14A 87.1(3)
C18A Co2A C15A C14A -37.0(2)
B1A Co2A C15A C14A 132.2(2)
B2A Co2A C15A C14A 47.5(4)
C7A Co2A C15A C16A -65.1(3)
C8A Co2A C15A C16A -30.6(8)
C17A Co2A C15A C16A 38.5(2)
C14A Co2A C15A C16A 119.4(3)
C6A Co2A C15A C16A -153.5(2)
C18A Co2A C15A C16A 82.3(3)
B1A Co2A C15A C16A -108.4(3)
B2A Co2A C15A C16A 166.8(3)
C17A C18A C14A C15A -0.2(4)
Co2A C18A C14A C15A -59.4(3)
C17A C18A C14A Co2A 59.2(3)
C16A C15A C14A C18A 0.3(4)
Co2A C15A C14A C18A 59.8(3)
C16A C15A C14A Co2A -59.5(3)
C7A Co2A C14A C18A -136.3(7)
C8A Co2A C14A C18A 47.2(4)
C15A Co2A C14A C18A -119.7(3)
C17A Co2A C14A C18A -37.8(2)
C16A Co2A C14A C18A -82.1(3)
C6A Co2A C14A C18A 132.5(2)
B1A Co2A C14A C18A 176.6(2)
B2A Co2A C14A C18A 86.0(3)
C7A Co2A C14A C15A -16.7(8)
C8A Co2A C14A C15A 166.8(3)
C17A Co2A C14A C15A 81.8(2)
C16A Co2A C14A C15A 37.5(2)
C6A Co2A C14A C15A -107.9(2)
C18A Co2A C14A C15A 119.7(3)
B1A Co2A C14A C15A -63.7(3)
B2A Co2A C14A C15A -154.4(2)
C2A Co1A C5A C1A -38.7(3)
C8A Co1A C5A C1A 133.2(2)
C6A Co1A C5A C1A 46.2(4)
C7A Co1A C5A C1A 173.7(2)
C3A Co1A C5A C1A -82.5(3)
C4A Co1A C5A C1A -119.6(4)
B2A Co1A C5A C1A 85.5(3)
C2A Co1A C5A C4A 80.9(3)
C8A Co1A C5A C4A -107.2(3)
C6A Co1A C5A C4A 165.9(3)
C1A Co1A C5A C4A 119.6(4)
C7A Co1A C5A C4A -66.7(3)
C3A Co1A C5A C4A 37.1(3)
B2A Co1A C5A C4A -154.9(2)
C1A C5A C4A C3A 0.0(5)
Co1A C5A C4A C3A -59.1(3)
C1A C5A C4A Co1A 59.1(3)
C2A Co1A C4A C3A 37.8(2)
C8A Co1A C4A C3A -151.8(2)
C6A Co1A C4A C3A -6.4(10)
C1A Co1A C4A C3A 82.5(3)
C7A Co1A C4A C3A -107.2(3)
C5A Co1A C4A C3A 119.8(4)
B1A Co1A C4A C3A -61.2(3)
B2A Co1A C4A C3A 164.1(3)
C2A Co1A C4A C5A -82.0(3)
C8A Co1A C4A C5A 88.4(3)
C6A Co1A C4A C5A -126.2(9)
C1A Co1A C4A C5A -37.3(2)
C7A Co1A C4A C5A 133.0(2)
C3A Co1A C4A C5A -119.8(4)
B1A Co1A C4A C5A 179.0(2)
B2A Co1A C4A C5A 44.3(4)
C5A C4A C3A C2A 0.0(5)
Co1A C4A C3A C2A -59.2(3)
C5A C4A C3A Co1A 59.2(3)
C2A Co1A C3A C4A -119.0(4)
C8A Co1A C3A C4A 50.7(4)
C6A Co1A C3A C4A 178.6(2)
C1A Co1A C3A C4A -80.7(3)
C7A Co1A C3A C4A 88.7(3)
C5A Co1A C3A C4A -37.2(2)
B1A Co1A C3A C4A 136.5(3)
B2A Co1A C3A C4A -126.8(8)
C8A Co1A C3A C2A 169.7(3)
C6A Co1A C3A C2A -62.5(3)
C1A Co1A C3A C2A 38.3(2)
C7A Co1A C3A C2A -152.4(2)
C5A Co1A C3A C2A 81.8(3)
C4A Co1A C3A C2A 119.0(4)
B1A Co1A C3A C2A -104.6(3)
B2A Co1A C3A C2A -7.8(10)
C4A C3A C2A C1A -0.1(5)
Co1A C3A C2A C1A -59.9(3)
C4A C3A C2A Co1A 59.8(3)
C6A Co1A C2A C3A 135.2(2)
C1A Co1A C2A C3A -119.0(4)
C7A Co1A C2A C3A 50.6(4)
C5A Co1A C2A C3A -81.1(3)
C4A Co1A C2A C3A -37.6(2)
B1A Co1A C2A C3A 89.1(3)
B2A Co1A C2A C3A 178.1(2)
C6A Co1A C2A C1A -105.8(3)
C7A Co1A C2A C1A 169.6(3)
C3A Co1A C2A C1A 119.0(4)
C5A Co1A C2A C1A 37.9(3)
C4A Co1A C2A C1A 81.4(3)
B1A Co1A C2A C1A -151.9(3)
B2A Co1A C2A C1A -63.0(3)
C4A C5A C1A C2A 0.0(4)
Co1A C5A C1A C2A 59.3(3)
C4A C5A C1A Co1A -59.4(3)
C3A C2A C1A C5A 0.1(4)
Co1A C2A C1A C5A -60.2(3)
C3A C2A C1A Co1A 60.2(3)
C2A Co1A C1A C5A 118.2(4)
C8A Co1A C1A C5A -66.1(3)
C6A Co1A C1A C5A -153.5(2)
C7A Co1A C1A C5A -27.9(10)
C3A Co1A C1A C5A 80.6(3)
C4A Co1A C1A C5A 37.3(2)
B1A Co1A C1A C5A 167.0(3)
B2A Co1A C1A C5A -107.6(3)
C8A Co1A C1A C2A 175.7(3)
C6A Co1A C1A C2A 88.3(3)
C7A Co1A C1A C2A -146.1(9)
C3A Co1A C1A C2A -37.6(3)
C5A Co1A C1A C2A -118.2(4)
C4A Co1A C1A C2A -80.9(3)
B1A Co1A C1A C2A 48.8(4)
B2A Co1A C1A C2A 134.2(3)
C9B C6B B1B C10B -0.5(6)
B2B C6B B1B C10B -178.4(3)
Co1B C6B B1B C10B -122.7(4)
Co2B C6B B1B C10B 125.9(4)
C9B C6B B1B C7B 178.2(3)
B2B C6B B1B C7B 0.2(4)
Co1B C6B B1B C7B 55.9(2)
Co2B C6B B1B C7B -55.4(2)
C9B C6B B1B Co1B 122.3(3)
B2B C6B B1B Co1B -55.7(2)
Co2B C6B B1B Co1B -111.33(14)
C9B C6B B1B Co2B -126.4(3)
B2B C6B B1B Co2B 55.6(2)
Co1B C6B B1B Co2B 111.33(14)
C8B C7B B1B C10B 178.5(3)
C11B C7B B1B C10B -1.2(6)
Co2B C7B B1B C10B -125.2(4)
Co1B C7B B1B C10B 122.4(4)
C8B C7B B1B C6B -0.2(4)
C11B C7B B1B C6B -179.9(3)
Co2B C7B B1B C6B 56.1(2)
Co1B C7B B1B C6B -56.3(2)
C8B C7B B1B Co1B 56.1(2)
C11B C7B B1B Co1B -123.6(3)
Co2B C7B B1B Co1B 112.35(15)
C8B C7B B1B Co2B -56.3(2)
C11B C7B B1B Co2B 124.0(3)
Co1B C7B B1B Co2B -112.35(15)
C4B Co1B B1B C10B 31.6(4)
C7B Co1B B1B C10B -118.6(5)
C5B Co1B B1B C10B -10.4(4)
C8B Co1B B1B C10B -153.6(4)
C3B Co1B B1B C10B 61.7(5)
C6B Co1B B1B C10B 124.0(5)
C1B Co1B B1B C10B -45.3(5)
B2B Co1B B1B C10B 159.7(4)
C4B Co1B B1B C6B -92.3(2)
C7B Co1B B1B C6B 117.4(3)
C5B Co1B B1B C6B -134.4(2)
C8B Co1B B1B C6B 82.4(2)
C3B Co1B B1B C6B -62.3(3)
C1B Co1B B1B C6B -169.3(2)
B2B Co1B B1B C6B 35.7(2)
C4B Co1B B1B C7B 150.3(2)
C5B Co1B B1B C7B 108.2(2)
C8B Co1B B1B C7B -35.0(2)
C3B Co1B B1B C7B -179.7(2)
C6B Co1B B1B C7B -117.4(3)
C1B Co1B B1B C7B 73.3(3)
B2B Co1B B1B C7B -81.7(2)
C4B Co1B B1B Co2B -151.73(17)
C7B Co1B B1B Co2B 58.01(19)
C5B Co1B B1B Co2B 166.19(18)
C8B Co1B B1B Co2B 23.03(17)
C3B Co1B B1B Co2B -121.7(2)
C6B Co1B B1B Co2B -59.38(19)
C1B Co1B B1B Co2B 131.30(19)
B2B Co1B B1B Co2B -23.72(18)
C16B Co2B B1B C10B -49.0(5)
C7B Co2B B1B C10B 118.2(5)
C8B Co2B B1B C10B 153.4(4)
C17B Co2B B1B C10B -11.0(4)
C14B Co2B B1B C10B 59.6(6)
C15B Co2B B1B C10B -65.7(9)
C18B Co2B B1B C10B 30.4(5)
C6B Co2B B1B C10B -124.1(5)
B2B Co2B B1B C10B -159.8(4)
C16B Co2B B1B C6B 75.1(3)
C7B Co2B B1B C6B -117.7(3)
C8B Co2B B1B C6B -82.5(2)
C17B Co2B B1B C6B 113.1(2)
C14B Co2B B1B C6B -176.3(3)
C15B Co2B B1B C6B 58.4(7)
C18B Co2B B1B C6B 154.5(2)
B2B Co2B B1B C6B -35.7(2)
C16B Co2B B1B C7B -167.2(2)
C8B Co2B B1B C7B 35.2(2)
C17B Co2B B1B C7B -129.3(2)
C14B Co2B B1B C7B -58.7(4)
C15B Co2B B1B C7B 176.1(6)
C18B Co2B B1B C7B -87.8(2)
C6B Co2B B1B C7B 117.7(3)
B2B Co2B B1B C7B 82.0(2)
C16B Co2B B1B Co1B 134.50(19)
C7B Co2B B1B Co1B -58.28(19)
C8B Co2B B1B Co1B -23.09(17)
C17B Co2B B1B Co1B 172.47(17)
C14B Co2B B1B Co1B -116.9(3)
C15B Co2B B1B Co1B 117.8(6)
C18B Co2B B1B Co1B -146.10(16)
C6B Co2B B1B Co1B 59.41(19)
B2B Co2B B1B Co1B 23.74(18)
C11B C7B C8B C12B -0.6(5)
B1B C7B C8B C12B 179.7(3)
Co2B C7B C8B C12B 123.4(3)
Co1B C7B C8B C12B -124.5(3)
C11B C7B C8B B2B 179.9(3)
B1B C7B C8B B2B 0.2(4)
Co2B C7B C8B B2B -56.1(2)
Co1B C7B C8B B2B 56.0(2)
C11B C7B C8B Co2B -124.0(3)
B1B C7B C8B Co2B 56.3(2)
Co1B C7B C8B Co2B 112.16(13)
C11B C7B C8B Co1B 123.9(3)
B1B C7B C8B Co1B -55.8(2)
Co2B C7B C8B Co1B -112.16(13)
C16B Co2B C8B C7B -178.0(3)
C17B Co2B C8B C7B 50.5(7)
C14B Co2B C8B C7B 110.0(2)
C15B Co2B C8B C7B 152.2(2)
C18B Co2B C8B C7B 71.4(3)
C6B Co2B C8B C7B -84.4(2)
B1B Co2B C8B C7B -37.9(2)
B2B Co2B C8B C7B -124.1(3)
C16B Co2B C8B C12B 66.1(5)
C7B Co2B C8B C12B -115.9(4)
C17B Co2B C8B C12B -65.4(8)
C14B Co2B C8B C12B -6.0(4)
C15B Co2B C8B C12B 36.3(4)
C18B Co2B C8B C12B -44.5(4)
C6B Co2B C8B C12B 159.6(4)
B1B Co2B C8B C12B -153.9(4)
B2B Co2B C8B C12B 120.0(4)
C16B Co2B C8B B2B -53.9(4)
C7B Co2B C8B B2B 124.1(3)
C17B Co2B C8B B2B 174.6(6)
C14B Co2B C8B B2B -125.9(2)
C15B Co2B C8B B2B -83.7(2)
C18B Co2B C8B B2B -164.5(2)
C6B Co2B C8B B2B 39.7(2)
B1B Co2B C8B B2B 86.2(2)
C16B Co2B C8B Co1B -116.2(3)
C7B Co2B C8B Co1B 61.8(2)
C17B Co2B C8B Co1B 112.3(6)
C14B Co2B C8B Co1B 171.78(17)
C15B Co2B C8B Co1B -145.96(17)
C18B Co2B C8B Co1B 133.25(17)
C6B Co2B C8B Co1B -22.61(16)
B1B Co2B C8B Co1B 23.87(18)
B2B Co2B C8B Co1B -62.3(2)
C5B Co1B C8B C7B -54.9(3)
C3B Co1B C8B C7B -171.9(2)
C6B Co1B C8B C7B 84.5(2)
C2B Co1B C8B C7B -133.4(2)
C1B Co1B C8B C7B -90.5(2)
B1B Co1B C8B C7B 37.8(2)
B2B Co1B C8B C7B 124.1(3)
C7B Co1B C8B C12B 115.9(5)
C5B Co1B C8B C12B 61.0(5)
C3B Co1B C8B C12B -55.9(5)
C6B Co1B C8B C12B -159.6(4)
C2B Co1B C8B C12B -17.5(4)
C1B Co1B C8B C12B 25.4(4)
B1B Co1B C8B C12B 153.8(4)
B2B Co1B C8B C12B -119.9(5)
C7B Co1B C8B B2B -124.1(3)
C5B Co1B C8B B2B -179.1(3)
C3B Co1B C8B B2B 64.0(3)
C6B Co1B C8B B2B -39.7(2)
C2B Co1B C8B B2B 102.5(2)
C1B Co1B C8B B2B 145.4(2)
B1B Co1B C8B B2B -86.3(2)
C7B Co1B C8B Co2B -61.8(2)
C5B Co1B C8B Co2B -116.7(3)
C3B Co1B C8B Co2B 126.33(19)
C6B Co1B C8B Co2B 22.67(16)
C2B Co1B C8B Co2B 164.81(16)
C1B Co1B C8B Co2B -152.28(16)
B1B Co1B C8B Co2B -23.96(18)
B2B Co1B C8B Co2B 62.4(2)
C9B C6B B2B C13B 2.7(6)
B1B C6B B2B C13B -179.3(3)
Co1B C6B B2B C13B 125.5(4)
Co2B C6B B2B C13B -123.9(4)
C9B C6B B2B C8B -178.1(3)
B1B C6B B2B C8B -0.1(4)
Co1B C6B B2B C8B -55.4(2)
Co2B C6B B2B C8B 55.3(2)
C9B C6B B2B Co2B 126.6(3)
B1B C6B B2B Co2B -55.4(2)
Co1B C6B B2B Co2B -110.70(14)
C9B C6B B2B Co1B -122.7(3)
B1B C6B B2B Co1B 55.3(2)
Co2B C6B B2B Co1B 110.70(14)
C7B C8B B2B C6B -0.1(4)
C12B C8B B2B C6B -179.6(3)
Co2B C8B B2B C6B -56.0(2)
Co1B C8B B2B C6B 55.8(2)
C7B C8B B2B C13B 179.1(3)
C12B C8B B2B C13B -0.4(6)
Co2B C8B B2B C13B 123.2(4)
Co1B C8B B2B C13B -125.0(4)
C7B C8B B2B Co2B 55.9(2)
C12B C8B B2B Co2B -123.6(3)
Co1B C8B B2B Co2B 111.78(14)
C7B C8B B2B Co1B -55.9(2)
C12B C8B B2B Co1B 124.6(3)
Co2B C8B B2B Co1B -111.78(14)
C16B Co2B B2B C6B -87.2(2)
C7B Co2B B2B C6B 83.1(2)
C8B Co2B B2B C6B 118.1(3)
C17B Co2B B2B C6B -59.1(4)
C14B Co2B B2B C6B -167.6(2)
C15B Co2B B2B C6B -128.9(2)
C18B Co2B B2B C6B 176.8(6)
B1B Co2B B2B C6B 36.1(2)
C16B Co2B B2B C13B 35.3(4)
C7B Co2B B2B C13B -154.3(4)
C8B Co2B B2B C13B -119.3(5)
C17B Co2B B2B C13B 63.4(5)
C14B Co2B B2B C13B -45.0(5)
C15B Co2B B2B C13B -6.4(4)
C18B Co2B B2B C13B -60.7(8)
C6B Co2B B2B C13B 122.5(5)
B1B Co2B B2B C13B 158.6(4)
C16B Co2B B2B C8B 154.6(2)
C7B Co2B B2B C8B -35.0(2)
C17B Co2B B2B C8B -177.2(3)
C14B Co2B B2B C8B 74.3(3)
C15B Co2B B2B C8B 112.9(2)
C18B Co2B B2B C8B 58.7(7)
C6B Co2B B2B C8B -118.1(3)
B1B Co2B B2B C8B -82.1(2)
C16B Co2B B2B Co1B -146.91(18)
C7B Co2B B2B Co1B 23.47(16)
C8B Co2B B2B Co1B 58.48(19)
C17B Co2B B2B Co1B -118.8(3)
C14B Co2B B2B Co1B 132.77(19)
C15B Co2B B2B Co1B 171.42(18)
C18B Co2B B2B Co1B 117.1(6)
C6B Co2B B2B Co1B -59.67(19)
B1B Co2B B2B Co1B -23.58(18)
C4B Co1B B2B C6B 66.8(3)
C7B Co1B B2B C6B -83.3(2)
C8B Co1B B2B C6B -118.2(3)
C3B Co1B B2B C6B 104.2(2)
C2B Co1B B2B C6B 146.4(2)
C1B Co1B B2B C6B 177.4(3)
B1B Co1B B2B C6B -36.2(2)
C4B Co1B B2B C13B -55.7(5)
C7B Co1B B2B C13B 154.3(4)
C8B Co1B B2B C13B 119.4(5)
C3B Co1B B2B C13B -18.2(4)
C6B Co1B B2B C13B -122.4(5)
C2B Co1B B2B C13B 24.0(4)
C1B Co1B B2B C13B 55.0(5)
B1B Co1B B2B C13B -158.6(4)
C4B Co1B B2B C8B -175.1(2)
C7B Co1B B2B C8B 34.9(2)
C3B Co1B B2B C8B -137.6(2)
C6B Co1B B2B C8B 118.2(3)
C2B Co1B B2B C8B -95.4(2)
C1B Co1B B2B C8B -64.4(3)
B1B Co1B B2B C8B 82.0(2)
C4B Co1B B2B Co2B 126.57(19)
C7B Co1B B2B Co2B -23.44(16)
C8B Co1B B2B Co2B -58.37(19)
C3B Co1B B2B Co2B 164.03(16)
C6B Co1B B2B Co2B 59.82(19)
C2B Co1B B2B Co2B -153.76(16)
C1B Co1B B2B Co2B -122.7(2)
B1B Co1B B2B Co2B 23.66(18)
C7B Co2B C15B C16B -164.4(3)
C8B Co2B C15B C16B 158.4(2)
C17B Co2B C15B C16B -37.6(3)
C14B Co2B C15B C16B -119.1(4)
C18B Co2B C15B C16B -81.2(3)
C6B Co2B C15B C16B 69.2(3)
B1B Co2B C15B C16B 21.0(8)
B2B Co2B C15B C16B 111.6(3)
C16B Co2B C15B C14B 119.1(4)
C7B Co2B C15B C14B -45.3(4)
C8B Co2B C15B C14B -82.5(3)
C17B Co2B C15B C14B 81.5(3)
C18B Co2B C15B C14B 37.9(2)
C6B Co2B C15B C14B -171.7(2)
B1B Co2B C15B C14B 140.1(6)
B2B Co2B C15B C14B -129.2(3)
C14B C15B C16B C17B 0.9(4)
Co2B C15B C16B C17B 60.0(3)
C14B C15B C16B Co2B -59.1(3)
C7B Co2B C16B C17B 23.4(9)
C8B Co2B C16B C17B -162.5(3)
C14B Co2B C16B C17B -81.1(3)
C15B Co2B C16B C17B -119.2(4)
C18B Co2B C16B C17B -37.5(2)
C6B Co2B C16B C17B 112.1(3)
B1B Co2B C16B C17B 67.2(3)
B2B Co2B C16B C17B 158.4(2)
C7B Co2B C16B C15B 142.5(7)
C8B Co2B C16B C15B -43.3(5)
C17B Co2B C16B C15B 119.2(4)
C14B Co2B C16B C15B 38.0(3)
C18B Co2B C16B C15B 81.7(3)
C6B Co2B C16B C15B -128.7(3)
B1B Co2B C16B C15B -173.6(2)
B2B Co2B C16B C15B -82.5(3)
C15B C16B C17B C18B -0.4(4)
Co2B C16B C17B C18B 59.5(3)
C15B C16B C17B Co2B -59.9(3)
C7B Co2B C17B C16B -173.5(3)
C8B Co2B C17B C16B 146.0(6)
C14B Co2B C17B C16B 82.2(3)
C15B Co2B C17B C16B 37.8(3)
C18B Co2B C17B C16B 119.4(4)
C6B Co2B C17B C16B -83.3(3)
B1B Co2B C17B C16B -129.4(3)
B2B Co2B C17B C16B -41.6(4)
C16B Co2B C17B C18B -119.4(4)
C7B Co2B C17B C18B 67.1(3)
C8B Co2B C17B C18B 26.6(7)
C14B Co2B C17B C18B -37.3(2)
C15B Co2B C17B C18B -81.6(3)
C6B Co2B C17B C18B 157.3(2)
B1B Co2B C17B C18B 111.2(2)
B2B Co2B C17B C18B -161.0(3)
C16B C17B C18B C14B -0.2(4)
Co2B C17B C18B C14B 58.9(3)
C16B C17B C18B Co2B -59.1(3)
C16B Co2B C18B C17B 37.5(3)
C7B Co2B C18B C17B -130.6(2)
C8B Co2B C18B C17B -171.7(2)
C14B Co2B C18B C17B 119.9(3)
C15B Co2B C18B C17B 81.5(3)
C6B Co2B C18B C17B -44.8(4)
B1B Co2B C18B C17B -82.9(3)
B2B Co2B C18B C17B 139.7(6)
C16B Co2B C18B C14B -82.4(3)
C7B Co2B C18B C14B 109.5(3)
C8B Co2B C18B C14B 68.3(3)
C17B Co2B C18B C14B -119.9(3)
C15B Co2B C18B C14B -38.4(3)
C6B Co2B C18B C14B -164.8(3)
B1B Co2B C18B C14B 157.2(3)
B2B Co2B C18B C14B 19.8(7)
C17B C18B C14B C15B 0.8(4)
Co2B C18B C14B C15B 59.7(3)
C17B C18B C14B Co2B -58.9(3)
C16B C15B C14B C18B -1.1(4)
Co2B C15B C14B C18B -60.0(3)
C16B C15B C14B Co2B 58.9(3)
C16B Co2B C14B C18B 80.8(3)
C7B Co2B C14B C18B -85.2(3)
C8B Co2B C14B C18B -128.8(2)
C17B Co2B C14B C18B 37.2(2)
C15B Co2B C14B C18B 118.5(4)
C6B Co2B C14B C18B 147.5(6)
B1B Co2B C14B C18B -43.3(4)
B2B Co2B C14B C18B -173.9(2)
C16B Co2B C14B C15B -37.7(3)
C7B Co2B C14B C15B 156.3(2)
C8B Co2B C14B C15B 112.7(3)
C17B Co2B C14B C15B -81.3(3)
C18B Co2B C14B C15B -118.5(4)
C6B Co2B C14B C15B 29.0(8)
B1B Co2B C14B C15B -161.7(3)
B2B Co2B C14B C15B 67.6(3)
C4B Co1B C2B C1B -82.0(3)
C7B Co1B C2B C1B 62.6(3)
C5B Co1B C2B C1B -38.0(2)
C8B Co1B C2B C1B 103.9(3)
C3B Co1B C2B C1B -120.1(3)
C6B Co1B C2B C1B -166.8(3)
B2B Co1B C2B C1B 152.4(2)
C4B Co1B C2B C3B 38.1(2)
C7B Co1B C2B C3B -177.3(2)
C5B Co1B C2B C3B 82.1(3)
C8B Co1B C2B C3B -136.0(2)
C6B Co1B C2B C3B -46.7(4)
C1B Co1B C2B C3B 120.1(3)
B2B Co1B C2B C3B -87.5(3)
C1B C2B C3B C4B 0.1(4)
Co1B C2B C3B C4B -59.1(3)
C1B C2B C3B Co1B 59.1(3)
C4B Co1B C3B C2B -119.0(3)
C5B Co1B C3B C2B -81.0(3)
C8B Co1B C3B C2B 64.9(3)
C6B Co1B C3B C2B 152.6(2)
C1B Co1B C3B C2B -36.9(2)
B1B Co1B C3B C2B -165.5(3)
B2B Co1B C3B C2B 106.4(2)
C5B Co1B C3B C4B 38.0(2)
C8B Co1B C3B C4B -176.0(2)
C6B Co1B C3B C4B -88.3(3)
C2B Co1B C3B C4B 119.0(3)
C1B Co1B C3B C4B 82.1(3)
B1B Co1B C3B C4B -46.5(4)
B2B Co1B C3B C4B -134.6(2)
C2B C3B C4B C5B -0.3(4)
Co1B C3B C4B C5B -59.8(3)
C2B C3B C4B Co1B 59.5(3)
C7B Co1B C4B C5B -52.8(4)
C3B Co1B C4B C5B 118.6(3)
C6B Co1B C4B C5B -136.5(2)
C2B Co1B C4B C5B 80.9(3)
C1B Co1B C4B C5B 37.7(2)
B1B Co1B C4B C5B -89.7(3)
B2B Co1B C4B C5B -177.9(2)
C7B Co1B C4B C3B -171.4(3)
C5B Co1B C4B C3B -118.6(3)
C6B Co1B C4B C3B 104.9(2)
C2B Co1B C4B C3B -37.6(2)
C1B Co1B C4B C3B -80.9(3)
B1B Co1B C4B C3B 151.7(2)
B2B Co1B C4B C3B 63.5(3)
C3B C4B C5B C1B 0.4(4)
Co1B C4B C5B C1B -59.4(3)
C3B C4B C5B Co1B 59.8(3)
C7B Co1B C5B C4B 149.4(2)
C8B Co1B C5B C4B -174.3(3)
C3B Co1B C5B C4B -38.3(2)
C6B Co1B C5B C4B 60.8(3)
C2B Co1B C5B C4B -82.1(3)
C1B Co1B C5B C4B -119.5(4)
B1B Co1B C5B C4B 102.1(3)
C4B Co1B C5B C1B 119.5(4)
C7B Co1B C5B C1B -91.1(3)
C8B Co1B C5B C1B -54.8(4)
C3B Co1B C5B C1B 81.2(3)
C6B Co1B C5B C1B -179.7(2)
C2B Co1B C5B C1B 37.4(2)
B1B Co1B C5B C1B -138.4(3)
C3B C2B C1B C5B 0.2(4)
Co1B C2B C1B C5B 59.1(3)
C3B C2B C1B Co1B -58.9(3)
C4B C5B C1B C2B -0.3(4)
Co1B C5B C1B C2B -59.5(3)
C4B C5B C1B Co1B 59.2(3)
C4B Co1B C1B C2B 81.5(3)
C7B Co1B C1B C2B -136.7(2)
C5B Co1B C1B C2B 119.1(4)
C8B Co1B C1B C2B -92.2(3)
C3B Co1B C1B C2B 37.3(2)
B1B Co1B C1B C2B 177.4(2)
B2B Co1B C1B C2B -47.9(4)
C4B Co1B C1B C5B -37.5(2)
C7B Co1B C1B C5B 104.2(3)
C8B Co1B C1B C5B 148.7(2)
C3B Co1B C1B C5B -81.8(3)
C2B Co1B C1B C5B -119.1(4)
B1B Co1B C1B C5B 58.3(3)
B2B Co1B C1B C5B -167.0(3)
C9C C6C B1C C10C -0.6(6)
B2C C6C B1C C10C -178.8(4)
Co1C C6C B1C C10C -123.9(4)
Co2C C6C B1C C10C 125.6(4)
C9C C6C B1C C7C 178.0(3)
B2C C6C B1C C7C -0.1(4)
Co1C C6C B1C C7C 54.8(2)
Co2C C6C B1C C7C -55.7(2)
C9C C6C B1C Co1C 123.3(3)
B2C C6C B1C Co1C -54.9(3)
Co2C C6C B1C Co1C -110.52(13)
C9C C6C B1C Co2C -126.2(3)
B2C C6C B1C Co2C 55.6(3)
Co1C C6C B1C Co2C 110.52(13)
C8C C7C B1C C10C 179.7(3)
C11C C7C B1C C10C -1.1(6)
Co1C C7C B1C C10C 123.2(4)
Co2C C7C B1C C10C -125.5(4)
C8C C7C B1C C6C 1.0(4)
C11C C7C B1C C6C -179.8(3)
Co1C C7C B1C C6C -55.5(2)
Co2C C7C B1C C6C 55.8(2)
C8C C7C B1C Co1C 56.5(2)
C11C C7C B1C Co1C -124.3(4)
Co2C C7C B1C Co1C 111.27(13)
C8C C7C B1C Co2C -54.8(2)
C11C C7C B1C Co2C 124.4(4)
Co1C C7C B1C Co2C -111.27(13)
C7C Co1C B1C C10C -118.0(4)
C5C Co1C B1C C10C 53.6(4)
C1C Co1C B1C C10C 17.1(4)
C8C Co1C B1C C10C -153.4(4)
C2C Co1C B1C C10C -24.8(4)
C6C Co1C B1C C10C 123.7(4)
C3C Co1C B1C C10C -54.0(5)
C4C Co1C B1C C10C 55.9(10)
B2C Co1C B1C C10C 159.5(4)
C7C Co1C B1C C6C 118.2(3)
C5C Co1C B1C C6C -70.1(3)
C1C Co1C B1C C6C -106.6(2)
C8C Co1C B1C C6C 82.8(2)
C2C Co1C B1C C6C -148.6(2)
C3C Co1C B1C C6C -177.8(3)
C4C Co1C B1C C6C -67.8(9)
B2C Co1C B1C C6C 35.7(2)
C5C Co1C B1C C7C 171.7(2)
C1C Co1C B1C C7C 135.1(2)
C8C Co1C B1C C7C -35.4(2)
C2C Co1C B1C C7C 93.2(2)
C6C Co1C B1C C7C -118.2(3)
C3C Co1C B1C C7C 64.0(3)
C4C Co1C B1C C7C 173.9(8)
B2C Co1C B1C C7C -82.5(2)
C7C Co1C B1C Co2C 58.84(19)
C5C Co1C B1C Co2C -129.50(18)
C1C Co1C B1C Co2C -166.02(15)
C8C Co1C B1C Co2C 23.44(15)
C2C Co1C B1C Co2C 152.07(15)
C6C Co1C B1C Co2C -59.38(18)
C3C Co1C B1C Co2C 122.8(2)
C4C Co1C B1C Co2C -127.2(8)
B2C Co1C B1C Co2C -23.64(16)
C8C Co2C B1C C10C 153.3(4)
C16C Co2C B1C C10C -67.0(5)
C14C Co2C B1C C10C 43.7(4)
C15C Co2C B1C C10C 61.5(9)
C17C Co2C B1C C10C -36.3(4)
C6C Co2C B1C C10C -123.7(4)
C7C Co2C B1C C10C 118.6(4)
C18C Co2C B1C C10C 5.6(4)
B2C Co2C B1C C10C -159.6(4)
C8C Co2C B1C C6C -83.0(2)
C16C Co2C B1C C6C 56.8(4)
C14C Co2C B1C C6C 167.4(2)
C15C Co2C B1C C6C -174.8(7)
C17C Co2C B1C C6C 87.4(2)
C7C Co2C B1C C6C -117.7(3)
C18C Co2C B1C C6C 129.4(2)
B2C Co2C B1C C6C -35.9(2)
C8C Co2C B1C C7C 34.7(2)
C16C Co2C B1C C7C 174.4(3)
C14C Co2C B1C C7C -74.9(3)
C15C Co2C B1C C7C -57.1(8)
C17C Co2C B1C C7C -154.9(2)
C6C Co2C B1C C7C 117.7(3)
C18C Co2C B1C C7C -113.0(2)
B2C Co2C B1C C7C 81.7(2)
C8C Co2C B1C Co1C -23.52(15)
C16C Co2C B1C Co1C 116.2(3)
C14C Co2C B1C Co1C -133.10(18)
C15C Co2C B1C Co1C -115.4(7)
C17C Co2C B1C Co1C 146.88(15)
C6C Co2C B1C Co1C 59.48(19)
C7C Co2C B1C Co1C -58.21(19)
C18C Co2C B1C Co1C -171.17(15)
B2C Co2C B1C Co1C 23.54(16)
C11C C7C C8C C12C -0.6(5)
B1C C7C C8C C12C 178.6(3)
Co1C C7C C8C C12C -124.4(3)
Co2C C7C C8C C12C 123.0(3)
C11C C7C C8C B2C 179.2(3)
B1C C7C C8C B2C -1.5(4)
Co1C C7C C8C B2C 55.5(2)
Co2C C7C C8C B2C -57.2(2)
C11C C7C C8C Co2C -123.6(3)
B1C C7C C8C Co2C 55.6(2)
Co1C C7C C8C Co2C 112.63(13)
C11C C7C C8C Co1C 123.8(3)
B1C C7C C8C Co1C -57.0(2)
Co2C C7C C8C Co1C -112.63(13)
C16C Co2C C8C C7C 168.5(2)
C14C Co2C C8C C7C 88.1(2)
C15C Co2C C8C C7C 129.8(2)
C17C Co2C C8C C7C -173.5(6)
C6C Co2C C8C C7C -82.7(2)
C18C Co2C C8C C7C 57.6(4)
B2C Co2C C8C C7C -122.7(3)
B1C Co2C C8C C7C -36.7(2)
C16C Co2C C8C C12C 51.9(4)
C14C Co2C C8C C12C -28.5(4)
C15C Co2C C8C C12C 13.2(4)
C17C Co2C C8C C12C 70.0(8)
C6C Co2C C8C C12C 160.8(4)
C7C Co2C C8C C12C -116.6(4)
C18C Co2C C8C C12C -58.9(5)
B2C Co2C C8C C12C 120.8(4)
B1C Co2C C8C C12C -153.2(4)
C16C Co2C C8C B2C -68.9(3)
C14C Co2C C8C B2C -149.2(2)
C15C Co2C C8C B2C -107.6(2)
C17C Co2C C8C B2C -50.8(7)
C6C Co2C C8C B2C 40.0(2)
C7C Co2C C8C B2C 122.7(3)
C18C Co2C C8C B2C -179.7(3)
B1C Co2C C8C B2C 86.0(2)
C16C Co2C C8C Co1C -130.11(17)
C14C Co2C C8C Co1C 149.50(16)
C15C Co2C C8C Co1C -168.81(16)
C17C Co2C C8C Co1C -112.0(6)
C6C Co2C C8C Co1C -21.26(15)
C7C Co2C C8C Co1C 61.43(19)
C18C Co2C C8C Co1C 119.1(3)
B2C Co2C C8C Co1C -61.3(2)
B1C Co2C C8C Co1C 24.76(16)
C5C Co1C C8C C7C 178.1(3)
C2C Co1C C8C C7C -67.1(3)
C6C Co1C C8C C7C 83.7(2)
C3C Co1C C8C C7C -105.7(2)
C4C Co1C C8C C7C -148.2(2)
B2C Co1C C8C C7C 124.0(3)
B1C Co1C C8C C7C 37.5(2)
C7C Co1C C8C C12C 115.6(4)
C5C Co1C C8C C12C -66.3(5)
C2C Co1C C8C C12C 48.4(4)
C6C Co1C C8C C12C -160.8(4)
C3C Co1C C8C C12C 9.8(4)
C4C Co1C C8C C12C -32.7(4)
B2C Co1C C8C C12C -120.4(5)
B1C Co1C C8C C12C 153.1(4)
C7C Co1C C8C B2C -124.0(3)
C5C Co1C C8C B2C 54.1(4)
C2C Co1C C8C B2C 168.8(2)
C6C Co1C C8C B2C -40.4(2)
C3C Co1C C8C B2C 130.2(2)
C4C Co1C C8C B2C 87.7(2)
B1C Co1C C8C B2C -86.5(2)
C7C Co1C C8C Co2C -62.4(2)
C5C Co1C C8C Co2C 115.7(3)
C2C Co1C C8C Co2C -129.51(18)
C6C Co1C C8C Co2C 21.30(15)
C3C Co1C C8C Co2C -168.09(16)
C4C Co1C C8C Co2C 149.38(17)
B2C Co1C C8C Co2C 61.7(2)
B1C Co1C C8C Co2C -24.85(16)
C9C C6C B2C C13C 0.0(6)
B1C C6C B2C C13C 178.2(4)
Co1C C6C B2C C13C 122.8(4)
Co2C C6C B2C C13C -125.7(4)
C9C C6C B2C C8C -178.9(3)
B1C C6C B2C C8C -0.7(4)
Co1C C6C B2C C8C -56.1(2)
Co2C C6C B2C C8C 55.4(2)
C9C C6C B2C Co1C -122.8(3)
B1C C6C B2C Co1C 55.4(2)
Co2C C6C B2C Co1C 111.50(13)
C9C C6C B2C Co2C 125.7(3)
B1C C6C B2C Co2C -56.1(3)
Co1C C6C B2C Co2C -111.50(13)
C7C C8C B2C C6C 1.3(4)
C12C C8C B2C C6C -178.8(3)
Co2C C8C B2C C6C -56.2(2)
Co1C C8C B2C C6C 56.8(2)
C7C C8C B2C C13C -177.6(4)
C12C C8C B2C C13C 2.3(6)
Co2C C8C B2C C13C 124.9(4)
Co1C C8C B2C C13C -122.2(4)
C7C C8C B2C Co1C -55.4(2)
C12C C8C B2C Co1C 124.5(4)
Co2C C8C B2C Co1C -112.95(15)
C7C C8C B2C Co2C 57.5(2)
C12C C8C B2C Co2C -122.6(4)
Co1C C8C B2C Co2C 112.95(15)
C7C Co1C B2C C6C -82.1(2)
C5C Co1C B2C C6C 91.5(2)
C1C Co1C B2C C6C 59.1(4)
C8C Co1C B2C C6C -117.3(3)
C3C Co1C B2C C6C 169.3(2)
C4C Co1C B2C C6C 133.5(2)
B1C Co1C B2C C6C -35.6(2)
C7C Co1C B2C C13C 154.7(4)
C5C Co1C B2C C13C -31.8(4)
C1C Co1C B2C C13C -64.1(5)
C8C Co1C B2C C13C 119.5(5)
C6C Co1C B2C C13C -123.2(5)
C3C Co1C B2C C13C 46.0(5)
C4C Co1C B2C C13C 10.3(4)
B1C Co1C B2C C13C -158.8(4)
C7C Co1C B2C C8C 35.2(2)
C5C Co1C B2C C8C -151.2(2)
C1C Co1C B2C C8C 176.4(3)
C6C Co1C B2C C8C 117.3(3)
C3C Co1C B2C C8C -73.4(3)
C4C Co1C B2C C8C -109.2(2)
B1C Co1C B2C C8C 81.7(2)
C7C Co1C B2C Co2C -22.51(16)
C5C Co1C B2C Co2C 151.06(18)
C1C Co1C B2C Co2C 118.7(3)
C8C Co1C B2C Co2C -57.72(19)
C6C Co1C B2C Co2C 59.61(19)
C3C Co1C B2C Co2C -131.14(19)
C4C Co1C B2C Co2C -166.87(18)
B1C Co1C B2C Co2C 24.00(17)
C8C Co2C B2C C6C 117.8(3)
C16C Co2C B2C C6C -111.8(2)
C14C Co2C B2C C6C 179.4(3)
C15C Co2C B2C C6C -153.5(2)
C17C Co2C B2C C6C -74.4(2)
C7C Co2C B2C C6C 82.0(2)
C18C Co2C B2C C6C -62.8(7)
B1C Co2C B2C C6C 35.8(2)
C8C Co2C B2C C13C -119.0(5)
C16C Co2C B2C C13C 11.4(4)
C14C Co2C B2C C13C -57.5(6)
C15C Co2C B2C C13C -30.3(4)
C17C Co2C B2C C13C 48.8(5)
C6C Co2C B2C C13C 123.2(5)
C7C Co2C B2C C13C -154.8(4)
C18C Co2C B2C C13C 60.3(9)
B1C Co2C B2C C13C 159.0(4)
C16C Co2C B2C C8C 130.4(2)
C14C Co2C B2C C8C 61.5(4)
C15C Co2C B2C C8C 88.7(2)
C17C Co2C B2C C8C 167.8(2)
C6C Co2C B2C C8C -117.8(3)
C7C Co2C B2C C8C -35.8(2)
C18C Co2C B2C C8C 179.3(6)
B1C Co2C B2C C8C -82.0(2)
C8C Co2C B2C Co1C 58.08(19)
C16C Co2C B2C Co1C -171.52(16)
C14C Co2C B2C Co1C 119.6(3)
C15C Co2C B2C Co1C 146.75(16)
C17C Co2C B2C Co1C -134.16(17)
C6C Co2C B2C Co1C -59.76(19)
C7C Co2C B2C Co1C 22.28(15)
C18C Co2C B2C Co1C -122.6(6)
B1C Co2C B2C Co1C -23.94(17)
C1C Co1C C5C C4C -119.3(4)
C8C Co1C C5C C4C 51.4(4)
C2C Co1C C5C C4C -81.0(3)
C6C Co1C C5C C4C 136.3(3)
C3C Co1C C5C C4C -37.2(3)
B2C Co1C C5C C4C 89.5(3)
B1C Co1C C5C C4C 179.3(2)
C8C Co1C C5C C1C 170.7(3)
C2C Co1C C5C C1C 38.3(3)
C6C Co1C C5C C1C -104.4(3)
C3C Co1C C5C C1C 82.2(3)
C4C Co1C C5C C1C 119.3(4)
B2C Co1C C5C C1C -151.1(3)
B1C Co1C C5C C1C -61.3(3)
C1C C5C C4C C3C -0.6(5)
Co1C C5C C4C C3C 58.8(3)
C1C C5C C4C Co1C -59.4(3)
C7C Co1C C4C C5C 169.7(3)
C1C Co1C C4C C5C 38.2(2)
C8C Co1C C4C C5C -151.5(2)
C2C Co1C C4C C5C 82.1(3)
C6C Co1C C4C C5C -61.5(3)
C3C Co1C C4C C5C 119.7(4)
B2C Co1C C4C C5C -103.7(3)
B1C Co1C C4C C5C -2.8(10)
C7C Co1C C4C C3C 49.9(4)
C5C Co1C C4C C3C -119.7(4)
C1C Co1C C4C C3C -81.6(3)
C8C Co1C C4C C3C 88.8(3)
C2C Co1C C4C C3C -37.6(2)
C6C Co1C C4C C3C 178.7(2)
B2C Co1C C4C C3C 136.5(3)
B1C Co1C C4C C3C -122.5(8)
C5C C4C C3C C2C 0.7(5)
Co1C C4C C3C C2C 58.9(3)
C5C C4C C3C Co1C -58.2(3)
C7C Co1C C3C C4C -151.9(2)
C5C Co1C C3C C4C 37.3(3)
C1C Co1C C3C C4C 82.0(3)
C8C Co1C C3C C4C -106.9(3)
C2C Co1C C3C C4C 119.5(4)
B2C Co1C C3C C4C -61.0(3)
B1C Co1C C3C C4C 164.2(3)
C7C Co1C C3C C2C 88.6(3)
C5C Co1C C3C C2C -82.2(3)
C1C Co1C C3C C2C -37.5(2)
C8C Co1C C3C C2C 133.5(2)
C4C Co1C C3C C2C -119.5(4)
B2C Co1C C3C C2C 179.5(2)
B1C Co1C C3C C2C 44.6(4)
C4C C3C C2C C1C -0.6(4)
Co1C C3C C2C C1C 58.8(3)
C4C C3C C2C Co1C -59.5(3)
C7C Co1C C2C C1C 133.7(2)
C5C Co1C C2C C1C -38.9(3)
C8C Co1C C2C C1C 174.1(2)
C6C Co1C C2C C1C 47.5(4)
C3C Co1C C2C C1C -119.7(3)
C4C Co1C C2C C1C -82.5(3)
B1C Co1C C2C C1C 86.0(3)
C7C Co1C C2C C3C -106.6(2)
C5C Co1C C2C C3C 80.8(3)
C1C Co1C C2C C3C 119.7(3)
C8C Co1C C2C C3C -66.2(3)
C6C Co1C C2C C3C 167.2(2)
C4C Co1C C2C C3C 37.2(2)
B1C Co1C C2C C3C -154.3(2)
C3C C2C C1C C5C 0.2(4)
Co1C C2C C1C C5C 59.7(3)
C3C C2C C1C Co1C -59.4(3)
C4C C5C C1C C2C 0.2(4)
Co1C C5C C1C C2C -60.2(3)
C4C C5C C1C Co1C 60.4(3)
C7C Co1C C1C C2C -65.5(3)
C5C Co1C C1C C2C 117.9(4)
C6C Co1C C1C C2C -152.5(2)
C3C Co1C C1C C2C 37.4(2)
C4C Co1C C1C C2C 80.7(3)
B2C Co1C C1C C2C 167.3(3)
B1C Co1C C1C C2C -106.6(3)
C7C Co1C C1C C5C 176.6(2)
C2C Co1C C1C C5C -117.9(4)
C6C Co1C C1C C5C 89.6(3)
C3C Co1C C1C C5C -80.5(3)
C4C Co1C C1C C5C -37.3(3)
B2C Co1C C1C C5C 49.4(4)
B1C Co1C C1C C5C 135.5(3)
C8C Co2C C18C C14C 45.2(4)
C16C Co2C C18C C14C -81.5(2)
C15C Co2C C18C C14C -37.2(2)
C17C Co2C C18C C14C -119.3(3)
C6C Co2C C18C C14C 174.2(2)
C7C Co2C C18C C14C 84.6(3)
B2C Co2C C18C C14C -133.8(6)
B1C Co2C C18C C14C 131.1(2)
C8C Co2C C18C C17C 164.5(3)
C16C Co2C C18C C17C 37.8(2)
C14C Co2C C18C C17C 119.3(3)
C15C Co2C C18C C17C 82.0(2)
C6C Co2C C18C C17C -66.6(3)
C7C Co2C C18C C17C -156.1(2)
B2C Co2C C18C C17C -14.5(8)
B1C Co2C C18C C17C -109.6(2)
C14C C18C C17C C16C -0.9(4)
Co2C C18C C17C C16C -58.9(3)
C14C C18C C17C Co2C 58.0(3)
C8C Co2C C17C C16C -22.3(7)
C14C Co2C C17C C16C 81.6(2)
C15C Co2C C17C C16C 38.1(2)
C6C Co2C C17C C16C -109.5(2)
C7C Co2C C17C C16C 166.7(3)
C18C Co2C C17C C16C 119.3(3)
B2C Co2C C17C C16C -65.1(3)
B1C Co2C C17C C16C -155.9(2)
C8C Co2C C17C C18C -141.5(6)
C16C Co2C C17C C18C -119.3(3)
C14C Co2C C17C C18C -37.6(2)
C15C Co2C C17C C18C -81.1(2)
C6C Co2C C17C C18C 131.2(2)
C7C Co2C C17C C18C 47.4(4)
B2C Co2C C17C C18C 175.6(2)
B1C Co2C C17C C18C 84.9(2)
C18C C17C C16C C15C -0.1(4)
Co2C C17C C16C C15C -59.9(3)
C18C C17C C16C Co2C 59.8(3)
C8C Co2C C16C C17C 173.9(2)
C14C Co2C C16C C17C -81.3(2)
C15C Co2C C16C C17C -118.7(3)
C6C Co2C C16C C17C 85.4(2)
C7C Co2C C16C C17C -151.3(6)
C18C Co2C C16C C17C -37.5(2)
B2C Co2C C16C C17C 130.8(2)
B1C Co2C C16C C17C 45.5(4)
C8C Co2C C16C C15C -67.4(3)
C14C Co2C C16C C15C 37.4(2)
C17C Co2C C16C C15C 118.7(3)
C6C Co2C C16C C15C -155.9(2)
C7C Co2C C16C C15C -32.6(7)
C18C Co2C C16C C15C 81.2(2)
B2C Co2C C16C C15C -110.4(2)
B1C Co2C C16C C15C 164.2(3)
C17C C16C C15C C14C 1.0(4)
Co2C C16C C15C C14C -59.3(3)
C17C C16C C15C Co2C 60.2(3)
C8C Co2C C15C C14C -110.4(3)
C16C Co2C C15C C14C 119.2(3)
C17C Co2C C15C C14C 81.2(3)
C6C Co2C C15C C14C 165.0(3)
C7C Co2C C15C C14C -70.0(3)
C18C Co2C C15C C14C 37.5(2)
B2C Co2C C15C C14C -158.0(2)
B1C Co2C C15C C14C -22.0(8)
C8C Co2C C15C C16C 130.5(2)
C14C Co2C C15C C16C -119.2(3)
C17C Co2C C15C C16C -38.0(2)
C6C Co2C C15C C16C 45.8(4)
C7C Co2C C15C C16C 170.8(2)
C18C Co2C C15C C16C -81.7(2)
B2C Co2C C15C C16C 82.8(3)
B1C Co2C C15C C16C -141.2(7)
C16C C15C C14C C18C -1.5(4)
Co2C C15C C14C C18C -60.6(3)
C16C C15C C14C Co2C 59.0(3)
C17C C18C C14C C15C 1.5(4)
Co2C C18C C14C C15C 59.9(3)
C17C C18C C14C Co2C -58.5(3)
C8C Co2C C14C C15C 84.2(3)
C16C Co2C C14C C15C -38.0(2)
C17C Co2C C14C C15C -82.1(3)
C6C Co2C C14C C15C -141.4(6)
C7C Co2C C14C C15C 128.6(2)
C18C Co2C C14C C15C -119.6(3)
B2C Co2C C14C C15C 40.6(4)
B1C Co2C C14C C15C 173.9(2)
C8C Co2C C14C C18C -156.2(2)
C16C Co2C C14C C18C 81.6(3)
C15C Co2C C14C C18C 119.6(3)
C17C Co2C C14C C18C 37.6(2)
C6C Co2C C14C C18C -21.8(8)
C7C Co2C C14C C18C -111.7(2)
B2C Co2C C14C C18C 160.2(3)
B1C Co2C C14C C18C -66.5(3)
C9D C6D B2D C13D -1.7(6)
B1D C6D B2D C13D -179.0(4)
Co2D C6D B2D C13D -122.8(4)
Co1D C6D B2D C13D 124.9(4)
C9D C6D B2D C8D 177.3(3)
B1D C6D B2D C8D 0.0(4)
Co2D C6D B2D C8D 56.3(2)
Co1D C6D B2D C8D -56.1(2)
C9D C6D B2D Co2D 121.1(4)
B1D C6D B2D Co2D -56.2(3)
Co1D C6D B2D Co2D -112.34(14)
C9D C6D B2D Co1D -126.6(3)
B1D C6D B2D Co1D 56.1(3)
Co2D C6D B2D Co1D 112.34(14)
C7D C8D B2D C13D 179.2(4)
C12D C8D B2D C13D -0.9(6)
Co1D C8D B2D C13D -124.5(4)
Co2D C8D B2D C13D 122.7(4)
C7D C8D B2D C6D 0.2(4)
C12D C8D B2D C6D -179.9(4)
Co1D C8D B2D C6D 56.4(2)
Co2D C8D B2D C6D -56.3(2)
C7D C8D B2D Co2D 56.5(3)
C12D C8D B2D Co2D -123.6(4)
Co1D C8D B2D Co2D 112.77(14)
C7D C8D B2D Co1D -56.3(3)
C12D C8D B2D Co1D 123.6(4)
Co2D C8D B2D Co1D -112.77(14)
C6D Co2D B2D C13D 122.0(5)
C18D Co2D B2D C13D -9.7(4)
C17D Co2D B2D C13D -46.0(5)
C8D Co2D B2D C13D -121.0(5)
C14D Co2D B2D C13D 31.5(4)
C15D Co2D B2D C13D 59.1(5)
C16D Co2D B2D C13D -48.8(10)
C7D Co2D B2D C13D -156.0(4)
B1D Co2D B2D C13D 157.1(4)
C18D Co2D B2D C6D -131.7(2)
C17D Co2D B2D C6D -168.0(2)
C8D Co2D B2D C6D 117.0(3)
C14D Co2D B2D C6D -90.5(2)
C15D Co2D B2D C6D -62.9(3)
C16D Co2D B2D C6D -170.9(7)
C7D Co2D B2D C6D 82.0(2)
B1D Co2D B2D C6D 35.1(2)
C6D Co2D B2D C8D -117.0(3)
C18D Co2D B2D C8D 111.3(2)
C17D Co2D B2D C8D 75.1(3)
C14D Co2D B2D C8D 152.6(2)
C15D Co2D B2D C8D -179.9(3)
C16D Co2D B2D C8D 72.2(8)
C7D Co2D B2D C8D -35.0(2)
B1D Co2D B2D C8D -81.9(2)
C6D Co2D B2D Co1D -58.81(19)
C18D Co2D B2D Co1D 169.46(18)
C17D Co2D B2D Co1D 133.20(19)
C8D Co2D B2D Co1D 58.1(2)
C14D Co2D B2D Co1D -149.30(17)
C15D Co2D B2D Co1D -121.7(2)
C16D Co2D B2D Co1D 130.3(7)
C7D Co2D B2D Co1D 23.19(18)
B1D Co2D B2D Co1D -23.75(17)
C8D Co1D B2D C13D 120.8(5)
C3D Co1D B2D C13D 31.3(4)
C1D Co1D B2D C13D -47.3(5)
C6D Co1D B2D C13D -122.2(5)
C5D Co1D B2D C13D -54.2(10)
C4D Co1D B2D C13D 59.9(5)
C2D Co1D B2D C13D -10.4(4)
C7D Co1D B2D C13D 155.8(4)
B1D Co1D B2D C13D -157.1(4)
C8D Co1D B2D C6D -117.0(3)
C3D Co1D B2D C6D 153.5(2)
C1D Co1D B2D C6D 74.9(3)
C5D Co1D B2D C6D 68.0(8)
C4D Co1D B2D C6D -177.9(3)
C2D Co1D B2D C6D 111.8(2)
C7D Co1D B2D C6D -82.0(2)
B1D Co1D B2D C6D -35.0(2)
C3D Co1D B2D C8D -89.5(2)
C1D Co1D B2D C8D -168.1(2)
C6D Co1D B2D C8D 117.0(3)
C5D Co1D B2D C8D -175.1(7)
C4D Co1D B2D C8D -60.9(4)
C2D Co1D B2D C8D -131.2(2)
C7D Co1D B2D C8D 35.0(2)
B1D Co1D B2D C8D 82.0(2)
C8D Co1D B2D Co2D -58.3(2)
C3D Co1D B2D Co2D -147.83(16)
C1D Co1D B2D Co2D 133.57(19)
C6D Co1D B2D Co2D 58.68(18)
C5D Co1D B2D Co2D 126.6(7)
C4D Co1D B2D Co2D -119.2(3)
C2D Co1D B2D Co2D 170.51(17)
C7D Co1D B2D Co2D -23.30(18)
B1D Co1D B2D Co2D 23.73(17)
C12D C8D C7D C11D -0.4(6)
B2D C8D C7D C11D 179.5(4)
Co1D C8D C7D C11D 123.6(4)
Co2D C8D C7D C11D -124.7(4)
C12D C8D C7D B1D 179.8(3)
B2D C8D C7D B1D -0.3(4)
Co1D C8D C7D B1D -56.2(2)
Co2D C8D C7D B1D 55.5(2)
C12D C8D C7D Co1D -124.0(4)
B2D C8D C7D Co1D 55.9(2)
Co2D C8D C7D Co1D 111.68(14)
C12D C8D C7D Co2D 124.3(4)
B2D C8D C7D Co2D -55.8(3)
Co1D C8D C7D Co2D -111.68(14)
C3D Co1D C7D C8D 69.9(3)
C1D Co1D C7D C8D 179.9(3)
C6D Co1D C7D C8D -83.8(2)
C5D Co1D C7D C8D 149.6(2)
C4D Co1D C7D C8D 108.0(2)
C2D Co1D C7D C8D 49.7(8)
B2D Co1D C7D C8D -37.2(2)
B1D Co1D C7D C8D -121.7(3)
C8D Co1D C7D C11D -119.9(6)
C3D Co1D C7D C11D -50.0(5)
C1D Co1D C7D C11D 60.0(6)
C6D Co1D C7D C11D 156.3(5)
C5D Co1D C7D C11D 29.7(5)
C4D Co1D C7D C11D -11.9(5)
C2D Co1D C7D C11D -70.2(9)
B2D Co1D C7D C11D -157.1(5)
B1D Co1D C7D C11D 118.4(6)
C8D Co1D C7D B1D 121.7(3)
C3D Co1D C7D B1D -168.4(2)
C1D Co1D C7D B1D -58.4(4)
C6D Co1D C7D B1D 37.9(2)
C5D Co1D C7D B1D -88.7(2)
C4D Co1D C7D B1D -130.3(2)
C2D Co1D C7D B1D 171.4(6)
B2D Co1D C7D B1D 84.5(2)
C8D Co1D C7D Co2D 60.8(2)
C3D Co1D C7D Co2D 130.69(18)
C1D Co1D C7D Co2D -119.4(3)
C6D Co1D C7D Co2D -23.07(16)
C5D Co1D C7D Co2D -149.67(18)
C4D Co1D C7D Co2D 168.76(17)
C2D Co1D C7D Co2D 110.5(7)
B2D Co1D C7D Co2D 23.52(18)
B1D Co1D C7D Co2D -60.9(2)
C6D Co2D C7D C8D 84.1(2)
C18D Co2D C7D C8D -52.7(4)
C17D Co2D C7D C8D -86.9(2)
C15D Co2D C7D C8D -168.7(2)
C16D Co2D C7D C8D -129.9(2)
B2D Co2D C7D C8D 37.3(2)
B1D Co2D C7D C8D 122.2(3)
C6D Co2D C7D C11D -156.2(5)
C18D Co2D C7D C11D 67.0(6)
C17D Co2D C7D C11D 32.8(5)
C8D Co2D C7D C11D 119.7(6)
C15D Co2D C7D C11D -49.0(6)
C16D Co2D C7D C11D -10.2(5)
B2D Co2D C7D C11D 157.1(5)
B1D Co2D C7D C11D -118.1(6)
C6D Co2D C7D B1D -38.1(2)
C18D Co2D C7D B1D -174.9(3)
C17D Co2D C7D B1D 150.9(2)
C8D Co2D C7D B1D -122.2(3)
C15D Co2D C7D B1D 69.1(3)
C16D Co2D C7D B1D 107.9(2)
B2D Co2D C7D B1D -84.8(2)
C6D Co2D C7D Co1D 23.18(17)
C18D Co2D C7D Co1D -113.6(3)
C17D Co2D C7D Co1D -147.85(17)
C8D Co2D C7D Co1D -60.9(2)
C15D Co2D C7D Co1D 130.37(19)
C16D Co2D C7D Co1D 169.16(17)
B2D Co2D C7D Co1D -23.60(18)
B1D Co2D C7D Co1D 61.2(2)
C9D C6D B1D C10D 3.0(6)
B2D C6D B1D C10D -179.6(4)
Co2D C6D B1D C10D 124.8(4)
Co1D C6D B1D C10D -124.1(4)
C9D C6D B1D C7D -177.6(3)
B2D C6D B1D C7D -0.2(4)
Co2D C6D B1D C7D -55.8(2)
Co1D C6D B1D C7D 55.3(2)
C9D C6D B1D Co2D -121.8(3)
B2D C6D B1D Co2D 55.6(3)
Co1D C6D B1D Co2D 111.13(13)
C9D C6D B1D Co1D 127.1(3)
B2D C6D B1D Co1D -55.5(3)
Co2D C6D B1D Co1D -111.13(14)
C8D C7D B1D C6D 0.3(4)
C11D C7D B1D C6D -179.5(3)
Co1D C7D B1D C6D -55.7(2)
Co2D C7D B1D C6D 55.7(2)
C8D C7D B1D C10D 179.7(3)
C11D C7D B1D C10D -0.1(6)
Co1D C7D B1D C10D 123.7(4)
Co2D C7D B1D C10D -124.8(4)
C8D C7D B1D Co2D -55.5(3)
C11D C7D B1D Co2D 124.7(4)
Co1D C7D B1D Co2D -111.49(15)
C8D C7D B1D Co1D 56.0(2)
C11D C7D B1D Co1D -123.8(4)
Co2D C7D B1D Co1D 111.49(15)
C18D Co2D B1D C6D 47.7(8)
C17D Co2D B1D C6D -179.0(3)
C8D Co2D B1D C6D -83.6(2)
C14D Co2D B1D C6D 68.8(3)
C15D Co2D B1D C6D 107.2(2)
C16D Co2D B1D C6D 149.6(2)
C7D Co2D B1D C6D -119.8(3)
B2D Co2D B1D C6D -36.5(2)
C6D Co2D B1D C10D -121.5(5)
C18D Co2D B1D C10D -73.8(9)
C17D Co2D B1D C10D 59.5(6)
C8D Co2D B1D C10D 154.9(4)
C14D Co2D B1D C10D -52.8(5)
C15D Co2D B1D C10D -14.3(4)
C16D Co2D B1D C10D 28.1(5)
C7D Co2D B1D C10D 118.7(5)
B2D Co2D B1D C10D -158.0(4)
C6D Co2D B1D C7D 119.8(3)
C18D Co2D B1D C7D 167.5(7)
C17D Co2D B1D C7D -59.2(4)
C8D Co2D B1D C7D 36.2(2)
C14D Co2D B1D C7D -171.4(2)
C15D Co2D B1D C7D -133.0(2)
C16D Co2D B1D C7D -90.6(2)
B2D Co2D B1D C7D 83.3(2)
C6D Co2D B1D Co1D 60.26(19)
C18D Co2D B1D Co1D 108.0(7)
C17D Co2D B1D Co1D -118.8(3)
C8D Co2D B1D Co1D -23.30(16)
C14D Co2D B1D Co1D 129.02(18)
C15D Co2D B1D Co1D 167.46(16)
C16D Co2D B1D Co1D -150.17(16)
C7D Co2D B1D Co1D -59.5(2)
B2D Co2D B1D Co1D 23.74(17)
C8D Co1D B1D C6D 83.4(2)
C3D Co1D B1D C6D 173.5(7)
C1D Co1D B1D C6D -88.8(2)
C5D Co1D B1D C6D -131.0(2)
C4D Co1D B1D C6D -169.0(2)
C2D Co1D B1D C6D -56.3(4)
C7D Co1D B1D C6D 120.0(3)
B2D Co1D B1D C6D 36.4(2)
C8D Co1D B1D C10D -154.9(4)
C3D Co1D B1D C10D -64.8(10)
C1D Co1D B1D C10D 32.9(5)
C6D Co1D B1D C10D 121.7(5)
C5D Co1D B1D C10D -9.3(4)
C4D Co1D B1D C10D -47.3(5)
C2D Co1D B1D C10D 65.4(5)
C7D Co1D B1D C10D -118.4(5)
B2D Co1D B1D C10D 158.1(4)
C8D Co1D B1D C7D -36.6(2)
C3D Co1D B1D C7D 53.6(8)
C1D Co1D B1D C7D 151.2(2)
C6D Co1D B1D C7D -120.0(3)
C5D Co1D B1D C7D 109.0(2)
C4D Co1D B1D C7D 71.1(3)
C2D Co1D B1D C7D -176.3(3)
B2D Co1D B1D C7D -83.6(2)
C8D Co1D B1D Co2D 23.32(17)
C3D Co1D B1D Co2D 113.5(7)
C1D Co1D B1D Co2D -148.91(18)
C6D Co1D B1D Co2D -60.08(19)
C5D Co1D B1D Co2D 168.91(18)
C4D Co1D B1D Co2D 130.93(18)
C2D Co1D B1D Co2D -116.4(3)
C7D Co1D B1D Co2D 59.9(2)
B2D Co1D B1D Co2D -23.69(17)
C8D Co1D C2D C3D 65.9(3)
C1D Co1D C2D C3D -117.9(3)
C6D Co1D C2D C3D 155.0(2)
C5D Co1D C2D C3D -80.4(3)
C4D Co1D C2D C3D -37.1(2)
C7D Co1D C2D C3D 25.1(8)
B2D Co1D C2D C3D 108.8(2)
B1D Co1D C2D C3D -166.4(3)
C8D Co1D C2D C1D -176.2(3)
C3D Co1D C2D C1D 117.9(3)
C6D Co1D C2D C1D -87.2(3)
C5D Co1D C2D C1D 37.4(3)
C4D Co1D C2D C1D 80.8(3)
C7D Co1D C2D C1D 143.0(7)
B2D Co1D C2D C1D -133.3(3)
B1D Co1D C2D C1D -48.5(4)
C1D C2D C3D C4D 0.2(4)
Co1D C2D C3D C4D 59.7(3)
C1D C2D C3D Co1D -59.5(3)
C8D Co1D C3D C4D 108.2(3)
C1D Co1D C3D C4D -81.3(3)
C6D Co1D C3D C4D -167.2(3)
C5D Co1D C3D C4D -37.7(2)
C2D Co1D C3D C4D -119.9(3)
C7D Co1D C3D C4D 67.2(3)
B2D Co1D C3D C4D 155.8(2)
B1D Co1D C3D C4D 21.2(9)
C8D Co1D C3D C2D -131.8(2)
C1D Co1D C3D C2D 38.7(2)
C6D Co1D C3D C2D -47.3(4)
C5D Co1D C3D C2D 82.3(3)
C4D Co1D C3D C2D 119.9(3)
C7D Co1D C3D C2D -172.9(2)
B2D Co1D C3D C2D -84.3(3)
B1D Co1D C3D C2D 141.1(7)
C2D C3D C4D C5D 0.1(4)
Co1D C3D C4D C5D 59.7(3)
C2D C3D C4D Co1D -59.6(3)
C8D Co1D C4D C5D 155.1(3)
C3D Co1D C4D C5D -118.9(4)
C1D Co1D C4D C5D -37.2(3)
C6D Co1D C4D C5D 25.3(9)
C2D Co1D C4D C5D -81.5(3)
C7D Co1D C4D C5D 110.8(3)
B2D Co1D C4D C5D -162.3(3)
B1D Co1D C4D C5D 66.5(3)
C8D Co1D C4D C3D -86.0(3)
C1D Co1D C4D C3D 81.7(3)
C6D Co1D C4D C3D 144.2(7)
C5D Co1D C4D C3D 118.9(4)
C2D Co1D C4D C3D 37.4(2)
C7D Co1D C4D C3D -130.3(2)
B2D Co1D C4D C3D -43.4(4)
B1D Co1D C4D C3D -174.7(2)
C3D C4D C5D C1D -0.4(5)
Co1D C4D C5D C1D 59.0(3)
C3D C4D C5D Co1D -59.4(3)
C8D Co1D C5D C4D -45.1(4)
C3D Co1D C5D C4D 37.8(2)
C1D Co1D C5D C4D 119.9(4)
C6D Co1D C5D C4D -173.7(2)
C2D Co1D C5D C4D 81.8(3)
C7D Co1D C5D C4D -83.9(3)
B2D Co1D C5D C4D 128.4(7)
B1D Co1D C5D C4D -131.9(3)
C8D Co1D C5D C1D -165.0(3)
C3D Co1D C5D C1D -82.1(3)
C6D Co1D C5D C1D 66.4(3)
C4D Co1D C5D C1D -119.9(4)
C2D Co1D C5D C1D -38.1(3)
C7D Co1D C5D C1D 156.2(3)
B2D Co1D C5D C1D 8.5(9)
B1D Co1D C5D C1D 108.2(3)
C4D C5D C1D C2D 0.5(5)
Co1D C5D C1D C2D 59.8(3)
C4D C5D C1D Co1D -59.2(3)
C3D C2D C1D C5D -0.4(4)
Co1D C2D C1D C5D -60.0(3)
C3D C2D C1D Co1D 59.5(3)
C8D Co1D C1D C5D 134.4(8)
C3D Co1D C1D C5D 80.7(3)
C6D Co1D C1D C5D -132.3(3)
C4D Co1D C1D C5D 37.1(3)
C2D Co1D C1D C5D 119.0(4)
C7D Co1D C1D C5D -45.2(4)
B2D Co1D C1D C5D -177.7(2)
B1D Co1D C1D C5D -86.9(3)
C8D Co1D C1D C2D 15.4(10)
C3D Co1D C1D C2D -38.3(2)
C6D Co1D C1D C2D 108.6(3)
C5D Co1D C1D C2D -119.0(4)
C4D Co1D C1D C2D -81.9(3)
C7D Co1D C1D C2D -164.3(3)
B2D Co1D C1D C2D 63.3(3)
B1D Co1D C1D C2D 154.0(2)
C6D Co2D C15D C14D -85.4(3)
C18D Co2D C15D C14D 37.3(2)
C17D Co2D C15D C14D 81.6(3)
C8D Co2D C15D C14D 138.4(8)
C16D Co2D C15D C14D 119.2(3)
C7D Co2D C15D C14D -174.4(2)
B2D Co2D C15D C14D -42.1(4)
B1D Co2D C15D C14D -130.6(2)
C6D Co2D C15D C16D 155.5(2)
C18D Co2D C15D C16D -81.8(3)
C17D Co2D C15D C16D -37.6(2)
C8D Co2D C15D C16D 19.3(10)
C14D Co2D C15D C16D -119.2(3)
C7D Co2D C15D C16D 66.4(3)
B2D Co2D C15D C16D -161.2(3)
B1D Co2D C15D C16D 110.2(2)
C14D C15D C16D C17D -0.6(4)
Co2D C15D C16D C17D 58.7(3)
C14D C15D C16D Co2D -59.3(3)
C6D Co2D C16D C17D -164.4(3)
C18D Co2D C16D C17D -38.1(3)
C8D Co2D C16D C17D 65.1(3)
C14D Co2D C16D C17D -81.7(3)
C15D Co2D C16D C17D -119.3(3)
C7D Co2D C16D C17D 107.2(3)
B2D Co2D C16D C17D 3.5(9)
B1D Co2D C16D C17D 155.6(3)
C6D Co2D C16D C15D -45.1(4)
C18D Co2D C16D C15D 81.2(3)
C17D Co2D C16D C15D 119.3(3)
C8D Co2D C16D C15D -175.6(2)
C14D Co2D C16D C15D 37.6(2)
C7D Co2D C16D C15D -133.6(2)
B2D Co2D C16D C15D 122.8(7)
B1D Co2D C16D C15D -85.1(3)
C15D C16D C17D C18D 0.6(4)
Co2D C16D C17D C18D 59.6(3)
C15D C16D C17D Co2D -59.0(3)
C6D Co2D C17D C16D 136.5(7)
C18D Co2D C17D C16D 118.9(4)
C8D Co2D C17D C16D -133.3(3)
C14D Co2D C17D C16D 81.3(3)
C15D Co2D C17D C16D 37.7(2)
C7D Co2D C17D C16D -88.9(3)
B2D Co2D C17D C16D -179.0(2)
B1D Co2D C17D C16D -46.6(4)
C6D Co2D C17D C18D 17.6(9)
C8D Co2D C17D C18D 107.8(3)
C14D Co2D C17D C18D -37.6(2)
C15D Co2D C17D C18D -81.2(3)
C16D Co2D C17D C18D -118.9(4)
C7D Co2D C17D C18D 152.2(3)
B2D Co2D C17D C18D 62.1(3)
B1D Co2D C17D C18D -165.5(3)
C16D C17D C18D C14D -0.4(4)
Co2D C17D C18D C14D 59.7(3)
C16D C17D C18D Co2D -60.1(3)
C6D Co2D C18D C14D 65.6(3)
C17D Co2D C18D C14D -119.0(4)
C8D Co2D C18D C14D 153.7(2)
C15D Co2D C18D C14D -37.4(2)
C16D Co2D C18D C14D -81.3(3)
C7D Co2D C18D C14D -170.5(3)
B2D Co2D C18D C14D 107.3(3)
B1D Co2D C18D C14D 26.0(8)
C6D Co2D C18D C17D -175.4(2)
C8D Co2D C18D C17D -87.2(3)
C14D Co2D C18D C17D 119.0(4)
C15D Co2D C18D C17D 81.7(3)
C16D Co2D C18D C17D 37.8(2)
C7D Co2D C18D C17D -51.5(4)
B2D Co2D C18D C17D -133.7(3)
B1D Co2D C18D C17D 145.0(7)
C17D C18D C14D C15D 0.0(4)
Co2D C18D C14D C15D 59.5(3)
C17D C18D C14D Co2D -59.5(3)
C16D C15D C14D C18D 0.3(4)
Co2D C15D C14D C18D -59.2(3)
C16D C15D C14D Co2D 59.5(3)
C6D Co2D C14D C18D -131.7(3)
C17D Co2D C14D C18D 38.1(2)
C8D Co2D C14D C18D -47.7(4)
C15D Co2D C14D C18D 119.7(4)
C16D Co2D C14D C18D 81.9(3)
B2D Co2D C14D C18D -84.6(3)
B1D Co2D C14D C18D -172.8(2)
C6D Co2D C14D C15D 108.7(2)
C18D Co2D C14D C15D -119.7(4)
C17D Co2D C14D C15D -81.6(3)
C8D Co2D C14D C15D -167.4(3)
C16D Co2D C14D C15D -37.8(2)
B2D Co2D C14D C15D 155.7(2)
B1D Co2D C14D C15D 67.5(3)
C7S B1S C1S C6S 154.8(3)
C13S B1S C1S C6S 32.6(5)
C19S B1S C1S C6S -85.2(4)
C7S B1S C1S C2S -36.6(5)
C13S B1S C1S C2S -158.8(3)
C19S B1S C1S C2S 83.4(4)
C6S C1S C2S C3S -0.8(5)
B1S C1S C2S C3S -170.1(4)
C1S C2S C3S C4S 1.7(6)
C2S C3S C4S C5S -1.5(6)
C3S C4S C5S C6S 0.5(6)
C2S C1S C6S C5S -0.3(6)
B1S C1S C6S C5S 169.1(4)
C4S C5S C6S C1S 0.5(6)
C1S B1S C7S C12S 160.2(3)
C13S B1S C7S C12S -72.6(4)
C19S B1S C7S C12S 44.4(5)
C1S B1S C7S C8S -24.2(5)
C13S B1S C7S C8S 103.0(4)
C19S B1S C7S C8S -140.0(4)
C12S C7S C8S C9S -0.8(5)
B1S C7S C8S C9S -176.7(4)
C7S C8S C9S C10S 0.2(6)
C8S C9S C10S C11S 0.8(6)
C9S C10S C11S C12S -1.2(6)
C8S C7S C12S C11S 0.4(6)
B1S C7S C12S C11S 176.3(4)
C10S C11S C12S C7S 0.6(6)
C1S B1S C13S C14S 28.8(5)
C7S B1S C13S C14S -98.6(4)
C19S B1S C13S C14S 143.3(4)
C1S B1S C13S C18S -154.6(3)
C7S B1S C13S C18S 77.9(4)
C19S B1S C13S C18S -40.1(5)
C18S C13S C14S C15S 3.3(5)
B1S C13S C14S C15S -180.0(4)
C13S C14S C15S C16S -2.2(6)
C14S C15S C16S C17S -0.3(6)
C15S C16S C17S C18S 1.4(6)
C16S C17S C18S C13S 0.0(6)
C14S C13S C18S C17S -2.2(5)
B1S C13S C18S C17S -179.1(3)
C1S B1S C19S C20S -90.1(4)
C7S B1S C19S C20S 33.2(5)
C13S B1S C19S C20S 147.9(4)
C1S B1S C19S C24S 85.6(4)
C7S B1S C19S C24S -151.1(4)
C13S B1S C19S C24S -36.4(5)
C24S C19S C20S C21S 1.8(6)
B1S C19S C20S C21S 177.7(4)
C19S C20S C21S C22S -0.4(6)
C20S C21S C22S C23S -1.5(6)
C21S C22S C23S C24S 2.0(6)
C22S C23S C24S C19S -0.6(6)
C20S C19S C24S C23S -1.3(6)
B1S C19S C24S C23S -177.2(4)
C37S B2S C25S C26S 151.3(4)
C31S B2S C25S C26S 30.0(5)
C43S B2S C25S C26S -89.0(4)
C37S B2S C25S C30S -39.4(5)
C31S B2S C25S C30S -160.7(3)
C43S B2S C25S C30S 80.3(4)
C30S C25S C26S C27S 0.0(5)
B2S C25S C26S C27S 170.0(4)
C25S C26S C27S C28S -0.2(6)
C26S C27S C28S C29S 1.2(5)
C27S C28S C29S C30S -2.0(6)
C28S C29S C30S C25S 1.9(6)
C26S C25S C30S C29S -0.8(5)
B2S C25S C30S C29S -170.8(3)
C37S B2S C31S C36S -92.7(4)
C25S B2S C31S C36S 32.1(5)
C43S B2S C31S C36S 147.0(3)
C37S B2S C31S C32S 84.9(4)
C25S B2S C31S C32S -150.3(3)
C43S B2S C31S C32S -35.4(5)
C36S C31S C32S C33S -1.4(5)
B2S C31S C32S C33S -179.1(3)
C31S C32S C33S C34S 0.2(6)
C32S C33S C34S C35S 1.3(6)
C33S C34S C35S C36S -1.5(6)
C32S C31S C36S C35S 1.1(5)
B2S C31S C36S C35S 178.8(4)
C34S C35S C36S C31S 0.3(6)
C31S B2S C37S C38S 101.6(4)
C25S B2S C37S C38S -23.9(5)
C43S B2S C37S C38S -138.8(4)
C31S B2S C37S C42S -74.5(4)
C25S B2S C37S C42S 160.0(3)
C43S B2S C37S C42S 45.1(5)
C42S C37S C38S C39S -2.3(6)
B2S C37S C38S C39S -178.5(4)
C37S C38S C39S C40S 0.7(6)
C38S C39S C40S C41S 0.6(6)
C39S C40S C41S C42S -0.2(6)
C40S C41S C42S C37S -1.6(6)
C38S C37S C42S C41S 2.7(5)
B2S C37S C42S C41S 179.1(4)
C37S B2S C43S C48S -155.3(3)
C31S B2S C43S C48S -37.8(5)
C25S B2S C43S C48S 83.8(4)
C37S B2S C43S C44S 28.8(5)
C31S B2S C43S C44S 146.2(3)
C25S B2S C43S C44S -92.1(4)
C48S C43S C44S C45S 1.6(5)
B2S C43S C44S C45S 177.8(4)
C43S C44S C45S C46S -0.1(6)
C44S C45S C46S C47S -1.4(6)
C45S C46S C47S C48S 1.4(6)
C46S C47S C48S C43S 0.1(6)
C44S C43S C48S C47S -1.5(6)
B2S C43S C48S C47S -177.8(4)
C67S B3S C49S C50S -146.4(3)
C55S B3S C49S C50S -31.8(5)
C61S B3S C49S C50S 93.2(4)
C67S B3S C49S C54S 36.9(5)
C55S B3S C49S C54S 151.5(3)
C61S B3S C49S C54S -83.5(4)
C54S C49S C50S C51S -2.5(6)
B3S C49S C50S C51S -179.4(4)
C49S C50S C51S C52S 1.9(6)
C50S C51S C52S C53S -0.4(6)
C51S C52S C53S C54S -0.3(6)
C52S C53S C54S C49S -0.5(6)
C50S C49S C54S C53S 1.8(5)
B3S C49S C54S C53S 178.7(4)
C67S B3S C55S C60S 87.2(4)
C61S B3S C55S C60S -152.5(3)
C49S B3S C55S C60S -31.2(5)
C67S B3S C55S C56S -83.9(4)
C61S B3S C55S C56S 36.3(5)
C49S B3S C55S C56S 157.6(3)
C60S C55S C56S C57S 0.5(5)
B3S C55S C56S C57S 172.3(3)
C55S C56S C57S C58S -1.1(6)
C56S C57S C58S C59S 0.8(6)
C57S C58S C59S C60S 0.0(6)
C58S C59S C60S C55S -0.5(6)
C56S C55S C60S C59S 0.2(5)
B3S C55S C60S C59S -171.4(3)
C67S B3S C61S C66S -38.9(5)
C55S B3S C61S C66S -154.2(3)
C49S B3S C61S C66S 80.3(4)
C67S B3S C61S C62S 143.1(3)
C55S B3S C61S C62S 27.8(5)
C49S B3S C61S C62S -97.6(4)
C66S C61S C62S C63S 3.1(5)
B3S C61S C62S C63S -178.8(3)
C61S C62S C63S C64S -1.8(6)
C62S C63S C64S C65S -0.5(6)
C63S C64S C65S C66S 1.3(6)
C64S C65S C66S C61S 0.2(6)
C62S C61S C66S C65S -2.4(6)
B3S C61S C66S C65S 179.5(3)
C55S B3S C67S C68S 91.9(4)
C61S B3S C67S C68S -29.5(5)
C49S B3S C67S C68S -146.7(4)
C55S B3S C67S C72S -81.5(4)
C61S B3S C67S C72S 157.1(3)
C49S B3S C67S C72S 39.9(5)
C72S C67S C68S C69S -1.0(6)
B3S C67S C68S C69S -174.7(4)
C67S C68S C69S C70S 0.7(6)
C68S C69S C70S C71S 0.0(6)
C69S C70S C71S C72S -0.4(6)
C70S C71S C72S C67S 0.0(6)
C68S C67S C72S C71S 0.6(6)
B3S C67S C72S C71S 174.6(4)
C79S B4S C73S C74S -155.1(4)
C85S B4S C73S C74S -32.5(5)
C91S B4S C73S C74S 85.0(4)
C79S B4S C73S C78S 34.8(5)
C85S B4S C73S C78S 157.4(3)
C91S B4S C73S C78S -85.1(4)
C78S C73S C74S C75S -0.8(6)
B4S C73S C74S C75S -171.4(4)
C73S C74S C75S C76S 0.0(6)
C74S C75S C76S C77S -0.2(6)
C75S C76S C77S C78S 1.1(6)
C76S C77S C78S C73S -2.0(6)
C74S C73S C78S C77S 1.8(5)
B4S C73S C78S C77S 172.6(3)
C85S B4S C79S C84S -99.5(4)
C73S B4S C79S C84S 28.1(5)
C91S B4S C79S C84S 142.4(4)
C85S B4S C79S C80S 75.5(4)
C73S B4S C79S C80S -156.9(3)
C91S B4S C79S C80S -42.6(5)
C84S C79S C80S C81S -1.9(5)
B4S C79S C80S C81S -177.3(3)
C79S C80S C81S C82S 0.5(6)
C80S C81S C82S C83S 0.7(6)
C81S C82S C83S C84S -0.4(6)
C82S C83S C84S C79S -1.1(6)
C80S C79S C84S C83S 2.2(6)
B4S C79S C84S C83S 177.5(4)
C79S B4S C85S C86S -76.1(4)
C73S B4S C85S C86S 158.1(3)
C91S B4S C85S C86S 44.1(4)
C79S B4S C85S C90S 101.3(4)
C73S B4S C85S C90S -24.6(5)
C91S B4S C85S C90S -138.5(4)
C90S C85S C86S C87S 1.0(5)
B4S C85S C86S C87S 178.6(3)
C85S C86S C87S C88S 1.3(6)
C86S C87S C88S C89S -2.4(6)
C87S C88S C89S C90S 1.2(6)
C88S C89S C90S C85S 1.2(6)
C86S C85S C90S C89S -2.2(5)
B4S C85S C90S C89S -179.7(4)
C79S B4S C91S C96S 156.0(3)
C85S B4S C91S C96S 39.1(5)
C73S B4S C91S C96S -83.4(4)
C79S B4S C91S C92S -29.7(5)
C85S B4S C91S C92S -146.6(3)
C73S B4S C91S C92S 90.9(4)
C96S C91S C92S C93S -0.9(5)
B4S C91S C92S C93S -175.5(3)
C91S C92S C93S C94S 0.9(6)
C92S C93S C94S C95S 0.1(6)
C93S C94S C95S C96S -1.0(6)
C92S C91S C96S C95S 0.0(6)
B4S C91S C96S C95S 174.7(4)
C94S C95S C96S C91S 0.9(6)
